data_4516211
loop_
_publ_author_name
'Li, Shujun'
'Li, Gang'
'Ji, Panpan'
'Zhang, Jiangwei'
'Liu, Shuxia'
'Zhang, Jie'
'Chen, Xuenian'

_publ_section_title
;
 A Giant Mo/Ta/W Ternary Mixed-Addenda Polyoxometalate with Efficient
 Photocatalytic Activity for Primary Amines Coupling.
;
_journal_name_full 'ACS applied materials &amp; interfaces'
_journal_paper_doi 10.1021/acsami.9b16694
_journal_year 2019
_chemical_formula_moiety 'C6 H9 K3 Mo8 O399 P12 Ta18 W90'
_chemical_formula_sum 'C6 H9 K3 Mo8 O399 P12 Ta18 W90'
_chemical_formula_weight 27524.27
_space_group_crystal_system monoclinic
_space_group_IT_number 14
_space_group_name_Hall '-P 2yn'
_space_group_name_H-M_alt 'P 1 21/n 1'
_atom_sites_solution_hydrogens geom
_audit_creation_date 2019-07-28
_audit_creation_method
;
Olex2 1.2
(compiled 2018.05.29 svn.r3508 for OlexSys, GUI svn.r5506)
;
_cell_angle_alpha 90
_cell_angle_beta 107.529(2)
_cell_angle_gamma 90
_cell_formula_units_Z 4
_cell_length_a 39.8886(7)
_cell_length_b 24.9746(3)
_cell_length_c 57.2531(12)
_cell_measurement_reflns_used 77488
_cell_measurement_temperature 293(2)
_cell_measurement_theta_max 26.500
_cell_measurement_theta_min 1.536
_cell_volume 54387.2(17)
_computing_molecular_graphics 'Olex2 (Dolomanov et al., 2009)'
_computing_publication_material 'Olex2 (Dolomanov et al., 2009)'
_computing_structure_refinement 'ShelXL (Sheldrick, 2015)'
_computing_structure_solution 'SHELXS-97 (Sheldrick, 1990)'
_diffrn_ambient_temperature 293(2)
_diffrn_detector_area_resol_mean 16.0971
_diffrn_measured_fraction_theta_full 0.975
_diffrn_measured_fraction_theta_max 0.975
_diffrn_measurement_device_type 'multiwire proportional'
_diffrn_measurement_method 'phi and omega scans'
_diffrn_radiation_type 'Synchrotron radiation X-ray'
_diffrn_radiation_wavelength 0.6229
_diffrn_reflns_av_R_equivalents 0.1072
_diffrn_reflns_av_unetI/netI 0.1815
_diffrn_reflns_Laue_measured_fraction_full 0.975
_diffrn_reflns_Laue_measured_fraction_max 0.975
_diffrn_reflns_limit_h_max 47
_diffrn_reflns_limit_h_min -46
_diffrn_reflns_limit_k_max 29
_diffrn_reflns_limit_k_min -24
_diffrn_reflns_limit_l_max 66
_diffrn_reflns_limit_l_min -68
_diffrn_reflns_number 227632
_diffrn_reflns_point_group_measured_fraction_full 0.975
_diffrn_reflns_point_group_measured_fraction_max 0.975
_diffrn_reflns_theta_full 26.500
_diffrn_reflns_theta_max 26.500
_diffrn_reflns_theta_min 1.536
_exptl_absorpt_coefficient_mu 22.880
_exptl_absorpt_correction_T_max 0.795
_exptl_absorpt_correction_T_min 0.583
_exptl_absorpt_correction_type multi-scan
_exptl_crystal_colour ad
_exptl_crystal_density_diffrn 3.500
_exptl_crystal_density_method 'not measured'
_exptl_crystal_description block
_exptl_crystal_F_000 49416
_exptl_crystal_size_max 0.05
_exptl_crystal_size_mid 0.02
_exptl_crystal_size_min 0.01
_refine_diff_density_max 5.825
_refine_diff_density_min -4.644
_refine_diff_density_rms 0.606
_refine_ls_extinction_coef 0.000040(2)
_refine_ls_extinction_expression Fc^*^=kFc[1+0.001xFc^2^\l^3^/sin(2\q)]^-1/4^
_refine_ls_extinction_method 'SHELXL-2018/3 (Sheldrick 2018)'
_refine_ls_goodness_of_fit_ref 1.100
_refine_ls_hydrogen_treatment constr
_refine_ls_matrix_type fullcycle
_refine_ls_number_parameters 5158
_refine_ls_number_reflns 109898
_refine_ls_number_restraints 8
_refine_ls_restrained_S_all 1.100
_refine_ls_R_factor_all 0.1318
_refine_ls_R_factor_gt 0.1036
_refine_ls_shift/su_max 0.000
_refine_ls_shift/su_mean 0.000
_refine_ls_structure_factor_coef Fsqd
_refine_ls_weighting_details 'w=1/[\s^2^(Fo^2^)+(0.2000P)^2^] where P=(Fo^2^+2Fc^2^)/3'
_refine_ls_weighting_scheme calc
_refine_ls_wR_factor_gt 0.1997
_refine_ls_wR_factor_ref 0.2525
_reflns_Friedel_coverage 0.000
_reflns_number_gt 88611
_reflns_number_total 109898
_reflns_threshold_expression 'I > 2\s(I)'
_cod_data_source_file am9b16694_si_002.cif
_cod_data_source_block compound1
_cod_database_code 4516211
_shelx_shelxl_version_number 2018/3
_shelx_space_group_comment
;
The symmetry employed for this shelxl refinement is uniquely defined
by the following loop, which should always be used as a source of
symmetry information in preference to the above space-group names.
They are only intended as comments.
;
_olex2_refinement_description
;
1. Fixed Uiso
 At 1.5 times of:
  All C(H,H,H) groups
2. Restrained distances
 W68-O14
 1.92 with sigma of 0.02
 W1-O110
 2 with sigma of 0.02
 Ta5-O188
 2 with sigma of 0.02
 Mo3-O295
 2 with sigma of 0.02
 K2-O379
 2.5 with sigma of 0.02
 W19-O9AA
 1.6 with sigma of 0.02
 Mo1-O129 = Mo1-O274
 1.95 with sigma of 0.02
 Mo1-O284 = Mo1-O87 = Mo1-O247
 1.78 with sigma of 0.02
 C6-C2
 1.53 with sigma of 0.02
 O9-O14
 2.95 with sigma of 0.04
 O192-O14
 2.88 with sigma of 0.04
3. Restrained planarity
 O347, O74, C1, C4
 with sigma of 0.1
 O344, O85, C5, C3
 with sigma of 0.1
 O359, O324, C6, C2
 with sigma of 0.1
4. Uiso/Uaniso restraints and constraints
Uanis(K1) = Uanis(K3) = Uanis(K2)
Uanis(O295) = Uanis(O37)
5.a Idealised Me refined as rotating group:
 C2(H2A,H2B,H2C), C4(H4A,H4B,H4C), C5(H5A,H5B,H5C)
;
_platon_squeeze_void_probe_radius 1.20
_olex2_submission_special_instructions 'No special instructions were received'

loop_
_space_group_symop_operation_xyz
'x, y, z'
'-x+1/2, y+1/2, -z+1/2'
'-x, -y, -z'
'x-1/2, -y-1/2, z-1/2'

loop_
_atom_site_label
_atom_site_type_symbol
_atom_site_fract_x
_atom_site_fract_y
_atom_site_fract_z
_atom_site_U_iso_or_equiv
_atom_site_adp_type
_atom_site_occupancy
_atom_site_site_symmetry_order
_atom_site_calc_flag
_atom_site_refinement_flags_posn
C1 C 0.9298(11) -0.092(4) 0.0896(14) 0.063 Uani 1 1 d .
C2 C 1.1808(12) 0.072(2) 0.2704(8) 0.033 Uani 1 1 d D
H2A H 1.184640 0.055919 0.286194 0.050 Uiso 1 1 calc GR
H2B H 1.184565 0.110126 0.272371 0.050 Uiso 1 1 calc GR
H2C H 1.196837 0.057301 0.262605 0.050 Uiso 1 1 calc GR
C3 C 0.8562(11) 0.058(2) 0.2519(7) 0.026 Uani 1 1 d .
C4 C 0.916(3) -0.112(5) 0.0632(18) 0.094 Uani 1 1 d .
H4A H 0.893612 -0.095194 0.055221 0.141 Uiso 1 1 calc GR
H4B H 0.912119 -0.150394 0.063436 0.141 Uiso 1 1 calc GR
H4C H 0.932176 -0.104507 0.054548 0.141 Uiso 1 1 calc GR
C5 C 0.832(2) 0.069(3) 0.2662(12) 0.060 Uani 1 1 d .
H5A H 0.837512 0.101884 0.274878 0.090 Uiso 1 1 calc GR
H5B H 0.833239 0.040049 0.277740 0.090 Uiso 1 1 calc GR
H5C H 0.808011 0.070489 0.255343 0.090 Uiso 1 1 calc GR
C6 C 1.1435(12) 0.062(3) 0.2548(7) 0.040 Uani 1 1 d D
K1 K 0.9022(4) -0.0166(7) 0.1737(3) 0.050 Uani 1 1 d .
Mo1 Mo 1.0022(3) -0.3111(4) 0.25776(16) 0.082 Uani 1 1 d D
Mo2 Mo 0.9545(3) 0.3296(4) 0.13968(16) 0.080 Uani 1 1 d .
Mo3 Mo 1.07574(14) -0.0113(2) 0.23826(9) 0.039 Uani 1 1 d D
Mo4 Mo 0.91282(15) -0.0112(2) 0.23731(9) 0.039 Uani 1 1 d .
Mo5 Mo 0.95601(14) -0.0989(2) 0.14684(9) 0.038 Uani 1 1 d .
Mo6 Mo 1.06806(16) 0.0846(3) 0.22067(10) 0.045 Uani 1 1 d .
K2 K 0.9989(4) 0.0518(7) 0.2481(3) 0.050 Uani 1 1 d D
Mo7 Mo 0.94927(15) -0.0043(3) 0.12910(9) 0.042 Uani 1 1 d .
Mo8 Mo 0.90614(16) 0.0844(3) 0.21992(10) 0.045 Uani 1 1 d .
O1 O 1.0970(12) -0.3061(19) 0.1697(7) 0.043 Uani 1 1 d .
O2 O 1.2233(19) -0.449(3) 0.1342(12) 0.090 Uani 1 1 d .
O3 O 1.248(2) -0.370(3) 0.1269(13) 0.099 Uani 1 1 d .
O4 O 1.2073(17) -0.214(3) 0.1274(11) 0.075 Uani 1 1 d .
O5 O 0.680(2) -0.324(4) 0.1012(17) 0.130 Uani 1 1 d .
O6 O 0.6882(14) -0.533(2) 0.1724(9) 0.061 Uani 1 1 d .
O7 O 0.8422(19) 0.292(3) 0.0462(13) 0.095 Uani 1 1 d .
O8 O 0.7191(13) 0.070(2) 0.1151(8) 0.049 Uani 1 1 d .
O9 O 0.7215(14) 0.237(3) 0.1284(13) 0.101 Uani 1 1 d D
O10 O 0.7358(18) 0.028(3) 0.0701(11) 0.082 Uani 1 1 d .
O11 O 0.8321(15) 0.080(2) 0.0307(9) 0.064 Uani 1 1 d .
O12 O 0.8277(15) 0.186(2) 0.0426(9) 0.065 Uani 1 1 d .
O13 O 0.694(3) 0.381(5) 0.070(2) 0.173 Uani 1 1 d .
O14 O 0.6487(15) 0.254(4) 0.1289(11) 0.167 Uani 1 1 d D
O15 O 0.7008(15) 0.215(2) 0.0683(10) 0.067 Uani 1 1 d .
O16 O 0.7274(15) 0.200(2) -0.0021(9) 0.063 Uani 1 1 d .
O17 O 0.687(2) 0.038(3) 0.0605(14) 0.100 Uani 1 1 d .
O18 O 0.9715(19) 0.205(3) 0.2785(12) 0.089 Uani 1 1 d .
O19 O 1.1237(13) 0.319(2) 0.3793(8) 0.052 Uani 1 1 d .
O20 O 1.1334(18) 0.502(3) 0.3926(11) 0.082 Uani 1 1 d .
O21 O 1.163(2) 0.304(3) 0.0525(14) 0.107 Uani 1 1 d .
O22 O 1.0574(16) 0.306(3) 0.0033(10) 0.070 Uani 1 1 d .
O23 O 1.1038(14) 0.072(2) 0.0309(9) 0.059 Uani 1 1 d .
O24 O 1.1507(17) 0.125(3) 0.0748(11) 0.080 Uani 1 1 d .
O25 O 1.0542(16) 0.057(3) 0.0615(10) 0.071 Uani 1 1 d .
O26 O 1.0656(19) -0.035(3) 0.0812(13) 0.093 Uani 1 1 d .
O27 O 1.172(2) 0.037(3) 0.1665(15) 0.112 Uani 1 1 d .
O28 O 1.083(2) -0.081(3) 0.4489(13) 0.100 Uani 1 1 d .
O29 O 1.0355(17) -0.022(3) 0.4992(11) 0.082 Uani 1 1 d .
O30 O 0.9847(13) -0.176(2) 0.4281(8) 0.049 Uani 1 1 d .
O31 O 0.611(2) 0.092(3) -0.0201(13) 0.096 Uani 1 1 d .
O9AA O 0.6095(19) 0.300(3) -0.0017(12) 0.118 Uani 1 1 d D
O32 O 0.662(2) 0.181(4) 0.0420(16) 0.125 Uani 1 1 d .
O33 O 1.195(2) 0.305(4) 0.1004(16) 0.125 Uani 1 1 d .
O34 O 0.9091(12) 0.376(2) 0.2411(7) 0.046 Uani 1 1 d .
O35 O 0.752(2) 0.026(3) 0.1535(13) 0.102 Uani 1 1 d .
O36 O 1.1510(17) -0.249(3) 0.0823(11) 0.080 Uani 1 1 d .
O37 O 0.9687(7) -0.0818(12) 0.1752(4) 0.009 Uani 1 1 d .
O38 O 1.0479(16) 0.211(2) 0.2801(10) 0.068 Uani 1 1 d .
O39 O 1.0558(11) 0.4658(19) 0.3843(7) 0.040 Uani 1 1 d .
O40 O 1.0438(10) -0.0414(16) 0.3571(6) 0.030 Uani 1 1 d .
O41 O 1.1136(10) -0.3681(17) 0.2137(6) 0.033 Uani 1 1 d .
O42 O 1.0654(12) -0.1718(19) 0.1463(7) 0.043 Uani 1 1 d .
O43 O 0.9276(12) -0.2211(19) 0.1908(7) 0.043 Uani 1 1 d .
O44 O 0.8926(13) -0.132(2) 0.1885(8) 0.050 Uani 1 1 d .
O45 O 1.0727(12) 0.2698(19) 0.2503(7) 0.043 Uani 1 1 d .
O46 O 1.0541(10) -0.3216(16) 0.2002(6) 0.029 Uani 1 1 d .
O47 O 1.2205(13) 0.228(2) 0.0879(8) 0.050 Uani 1 1 d .
O48 O 0.8393(13) -0.303(2) 0.1672(8) 0.053 Uani 1 1 d .
O49 O 1.2442(13) 0.253(2) 0.1335(8) 0.050 Uani 1 1 d .
O50 O 1.0999(14) -0.420(2) 0.1719(9) 0.057 Uani 1 1 d .
O51 O 1.0818(13) 0.541(2) 0.3463(8) 0.050 Uani 1 1 d .
O52 O 0.9462(10) 0.4588(17) 0.2545(6) 0.035 Uani 1 1 d .
O53 O 0.9960(13) 0.543(2) 0.3446(8) 0.050 Uani 1 1 d .
O54 O 0.9212(14) 0.153(2) 0.2368(9) 0.061 Uani 1 1 d .
O55 O 1.0487(9) -0.2289(14) 0.3617(5) 0.021 Uani 1 1 d .
O56 O 1.1395(13) -0.113(2) 0.4774(8) 0.050 Uani 1 1 d .
O57 O 1.1659(13) -0.409(2) 0.1134(8) 0.052 Uani 1 1 d .
O58 O 1.0240(12) 0.0827(19) 0.2022(7) 0.043 Uani 1 1 d .
O59 O 1.0661(14) 0.156(2) 0.2378(9) 0.059 Uani 1 1 d .
O60 O 0.8307(16) -0.269(3) 0.2539(10) 0.071 Uani 1 1 d .
O61 O 0.8008(14) 0.286(2) 0.0825(9) 0.060 Uani 1 1 d .
O62 O 0.9755(11) -0.1369(19) 0.2815(7) 0.042 Uani 1 1 d .
O63 O 0.8758(14) 0.089(2) 0.1493(9) 0.059 Uani 1 1 d .
O64 O 0.8992(12) 0.1523(19) 0.1177(7) 0.045 Uani 1 1 d .
O65 O 1.0467(13) -0.139(2) 0.2821(8) 0.052 Uani 1 1 d .
O66 O 0.7637(13) -0.261(2) 0.2259(8) 0.054 Uani 1 1 d .
O67 O 1.2114(17) -0.172(3) 0.2589(11) 0.077 Uani 1 1 d .
O68 O 0.9462(14) 0.236(2) 0.2082(9) 0.059 Uani 1 1 d .
O69 O 0.7429(14) -0.476(2) 0.1597(9) 0.061 Uani 1 1 d .
O70 O 0.7066(15) -0.245(2) 0.1864(10) 0.069 Uani 1 1 d .
O71 O 1.0988(14) 0.197(2) 0.3248(9) 0.059 Uani 1 1 d .
O72 O 0.8405(13) -0.178(2) 0.2306(8) 0.053 Uani 1 1 d .
O73 O 0.9335(14) -0.043(2) 0.2703(9) 0.061 Uani 1 1 d .
O74 O 0.9323(10) -0.0430(17) 0.0911(6) 0.034 Uani 1 1 d .
O75 O 1.1274(18) -0.177(3) 0.3492(11) 0.082 Uani 1 1 d .
O76 O 0.7059(13) -0.375(2) 0.1527(8) 0.051 Uani 1 1 d .
O77 O 1.0566(19) 0.555(3) 0.3087(13) 0.095 Uani 1 1 d .
O78 O 1.0493(13) 0.270(2) 0.1280(8) 0.056 Uani 1 1 d .
O79 O 0.7996(13) 0.173(2) 0.0754(8) 0.051 Uani 1 1 d .
O80 O 0.6766(16) -0.331(3) 0.1932(10) 0.071 Uani 1 1 d .
O81 O 0.698(2) -0.272(3) 0.2357(14) 0.105 Uani 1 1 d .
O82 O 1.0558(13) -0.114(2) 0.4781(8) 0.050 Uani 1 1 d .
O83 O 0.8800(13) -0.370(2) 0.1569(8) 0.054 Uani 1 1 d .
O84 O 1.1042(13) -0.220(2) 0.4989(8) 0.050 Uani 1 1 d .
O85 O 0.8619(14) 0.097(2) 0.2383(9) 0.059 Uani 1 1 d .
O86 O 0.7907(13) -0.042(2) 0.0792(8) 0.050 Uani 1 1 d .
O87 O 1.0426(8) -0.327(2) 0.2804(6) 0.050 Uani 1 1 d D
O88 O 1.0448(12) 0.0481(19) 0.1061(7) 0.044 Uani 1 1 d .
O89 O 0.9304(13) 0.348(2) 0.1107(8) 0.050 Uani 1 1 d .
O90 O 0.9779(13) 0.390(2) 0.1479(8) 0.050 Uani 1 1 d .
O91 O 1.1320(17) 0.287(3) 0.1488(11) 0.078 Uani 1 1 d .
O92 O 1.2139(13) 0.125(2) 0.0421(8) 0.050 Uani 1 1 d .
O93 O 0.9959(17) -0.210(3) 0.3206(11) 0.078 Uani 1 1 d .
O94 O 1.2171(13) 0.257(2) 0.0534(8) 0.050 Uani 1 1 d .
O95 O 0.8144(16) -0.361(2) 0.1286(10) 0.068 Uani 1 1 d .
O96 O 1.1532(13) 0.209(2) 0.0034(8) 0.050 Uani 1 1 d .
O97 O 0.9972(14) 0.275(2) 0.2497(8) 0.056 Uani 1 1 d .
O98 O 1.2850(13) 0.179(2) 0.0714(8) 0.050 Uani 1 1 d .
O99 O 0.7289(15) 0.308(2) 0.0002(9) 0.064 Uani 1 1 d .
O100 O 1.0966(13) 0.004(2) 0.4739(8) 0.050 Uani 1 1 d .
O101 O 0.9221(18) 0.393(3) 0.2847(11) 0.084 Uani 1 1 d .
O102 O 1.2222(15) -0.453(2) 0.2402(9) 0.064 Uani 1 1 d .
O103 O 1.0277(17) -0.104(3) 0.3206(11) 0.079 Uani 1 1 d .
O104 O 0.9956(14) 0.167(2) 0.2397(9) 0.058 Uani 1 1 d .
O105 O 0.7289(11) -0.1819(18) 0.1599(7) 0.040 Uani 1 1 d .
O106 O 1.1532(12) -0.3652(19) 0.1537(7) 0.045 Uani 1 1 d .
O107 O 0.7774(16) 0.247(3) 0.0353(10) 0.072 Uani 1 1 d .
O108 O 0.9849(16) 0.083(2) 0.0293(10) 0.069 Uani 1 1 d .
O109 O 1.1053(15) 0.077(2) 0.3433(9) 0.064 Uani 1 1 d .
O110 O 1.1720(13) 0.0930(17) -0.0177(6) 0.050 Uani 1 1 d D
O111 O 1.1788(13) 0.340(2) 0.0042(8) 0.050 Uani 1 1 d .
O112 O 1.2406(13) 0.061(2) 0.1165(8) 0.050 Uani 1 1 d .
O113 O 1.1034(14) -0.075(2) 0.2312(9) 0.059 Uani 1 1 d .
O114 O 1.1770(17) -0.362(3) 0.2317(11) 0.077 Uani 1 1 d .
O115 O 1.1310(17) -0.530(3) 0.1745(11) 0.081 Uani 1 1 d .
O116 O 1.0087(12) 0.5145(19) 0.2696(7) 0.045 Uani 1 1 d .
O117 O 0.7477(12) -0.333(2) 0.1916(8) 0.047 Uani 1 1 d .
O118 O 0.9263(14) 0.381(2) 0.1465(9) 0.062 Uani 1 1 d .
O119 O 1.0024(16) -0.210(3) 0.3894(10) 0.074 Uani 1 1 d .
O120 O 0.6651(12) -0.277(2) 0.1513(8) 0.048 Uani 1 1 d .
O121 O 1.188(2) -0.174(3) 0.1608(15) 0.114 Uani 1 1 d .
O122 O 1.0330(13) 0.383(2) 0.3327(8) 0.052 Uani 1 1 d .
O123 O 1.1126(15) -0.214(2) 0.3886(9) 0.063 Uani 1 1 d .
O124 O 1.043(2) 0.644(3) 0.3288(14) 0.107 Uani 1 1 d .
O125 O 0.6724(19) 0.247(3) 0.0061(12) 0.091 Uani 1 1 d .
O126 O 1.146(2) 0.394(3) 0.0730(13) 0.096 Uani 1 1 d .
O127 O 0.9780(17) 0.039(3) 0.1123(11) 0.079 Uani 1 1 d .
O128 O 0.8585(11) -0.3669(18) 0.2133(7) 0.038 Uani 1 1 d .
O129 O 1.0095(17) -0.2424(15) 0.2751(10) 0.082 Uani 1 1 d D
O130 O 1.1794(14) -0.073(2) 0.1809(9) 0.060 Uani 1 1 d .
O131 O 0.8177(16) -0.258(3) 0.1235(10) 0.074 Uani 1 1 d .
O132 O 0.8358(12) 0.044(2) 0.1063(8) 0.049 Uani 1 1 d .
O133 O 0.7203(18) -0.415(3) 0.1128(11) 0.083 Uani 1 1 d .
O134 O 1.2159(14) -0.258(2) 0.2285(9) 0.061 Uani 1 1 d .
O135 O 1.0900(11) -0.2211(17) 0.1944(6) 0.036 Uani 1 1 d .
O136 O 0.9604(16) 0.197(3) 0.3242(10) 0.074 Uani 1 1 d .
O137 O 1.0764(13) -0.250(2) 0.1245(8) 0.054 Uani 1 1 d .
O138 O 1.0677(13) -0.030(2) 0.4129(8) 0.051 Uani 1 1 d .
O139 O 1.1068(15) 0.372(2) 0.3354(9) 0.063 Uani 1 1 d .
O140 O 1.2086(14) -0.086(2) 0.4257(9) 0.058 Uani 1 1 d .
O141 O 1.1740(13) -0.268(2) 0.2575(8) 0.054 Uani 1 1 d .
O142 O 1.1303(14) -0.315(2) 0.1049(8) 0.056 Uani 1 1 d .
O143 O 0.7744(13) 0.105(2) 0.0996(8) 0.050 Uani 1 1 d .
O144 O 0.9149(16) 0.275(3) 0.1303(10) 0.072 Uani 1 1 d .
O145 O 1.0164(17) -0.275(3) 0.4274(11) 0.077 Uani 1 1 d .
O146 O 0.9481(16) 0.283(3) 0.2960(10) 0.071 Uani 1 1 d .
O147 O 0.9591(10) 0.0285(17) 0.1558(6) 0.035 Uani 1 1 d .
O148 O 1.0296(16) 0.206(3) 0.3194(10) 0.074 Uani 1 1 d .
O149 O 0.6453(12) -0.4248(19) 0.0832(7) 0.042 Uani 1 1 d .
O150 O 1.1396(15) 0.307(2) 0.2701(10) 0.066 Uani 1 1 d .
O151 O 1.1107(14) 0.189(2) 0.0466(9) 0.059 Uani 1 1 d .
O152 O 0.9424(16) -0.078(2) 0.4256(10) 0.070 Uani 1 1 d .
O153 O 1.0915(13) -0.407(2) 0.0865(8) 0.050 Uani 1 1 d .
O154 O 1.0416(12) 0.132(2) 0.0282(8) 0.048 Uani 1 1 d .
O155 O 0.9965(14) 0.187(2) 0.0432(9) 0.058 Uani 1 1 d .
O156 O 0.7722(16) 0.130(2) 0.0275(10) 0.069 Uani 1 1 d .
O157 O 0.7666(13) -0.376(2) 0.1529(8) 0.053 Uani 1 1 d .
O158 O 0.7890(13) -0.456(2) 0.1337(8) 0.055 Uani 1 1 d .
O159 O 1.184(2) 0.046(4) 0.0736(15) 0.119 Uani 1 1 d .
O160 O 0.7917(14) 0.059(2) 0.0596(9) 0.058 Uani 1 1 d .
O161 O 0.8696(13) -0.358(2) 0.2650(8) 0.050 Uani 1 1 d .
O162 O 0.7716(16) -0.413(2) 0.0830(10) 0.070 Uani 1 1 d .
O163 O 0.9011(18) 0.044(3) 0.1094(12) 0.088 Uani 1 1 d .
O164 O 1.0146(15) 0.288(2) 0.2932(10) 0.066 Uani 1 1 d .
O165 O 1.0472(14) 0.253(2) 0.0401(9) 0.061 Uani 1 1 d .
O166 O 1.1163(14) 0.020(2) 0.1222(9) 0.059 Uani 1 1 d .
O167 O 1.0625(15) 0.198(2) 0.0020(9) 0.063 Uani 1 1 d .
O168 O 0.7491(14) 0.139(2) 0.1422(9) 0.058 Uani 1 1 d .
O169 O 0.6863(14) -0.220(2) 0.1229(9) 0.061 Uani 1 1 d .
O170 O 1.0670(12) -0.0098(19) 0.3164(7) 0.045 Uani 1 1 d .
O171 O 1.107(2) 0.230(3) 0.1141(14) 0.104 Uani 1 1 d .
O172 O 1.0993(17) -0.122(3) 0.4147(11) 0.077 Uani 1 1 d .
O173 O 1.1798(17) 0.226(3) 0.1802(11) 0.080 Uani 1 1 d .
O174 O 0.7935(13) -0.177(2) 0.2579(8) 0.052 Uani 1 1 d .
O175 O 1.1034(15) 0.496(2) 0.2956(9) 0.065 Uani 1 1 d .
O176 O 1.1271(16) 0.006(3) 0.4501(10) 0.071 Uani 1 1 d .
O177 O 0.7743(18) 0.010(3) 0.1206(11) 0.083 Uani 1 1 d .
O178 O 0.9890(12) -0.056(2) 0.1340(7) 0.047 Uani 1 1 d .
O179 O 0.9273(11) 0.2686(19) 0.2476(7) 0.042 Uani 1 1 d .
O180 O 0.7982(12) -0.1564(19) 0.1008(7) 0.044 Uani 1 1 d .
O181 O 0.9940(12) -0.0273(19) 0.4106(7) 0.044 Uani 1 1 d .
O182 O 1.101(2) -0.284(3) 0.3483(14) 0.107 Uani 1 1 d .
O183 O 1.1193(13) 0.033(2) 0.0756(8) 0.050 Uani 1 1 d .
O184 O 1.0924(14) 0.290(2) 0.2959(9) 0.058 Uani 1 1 d .
O185 O 1.1665(19) 0.199(3) 0.0473(13) 0.093 Uani 1 1 d .
O186 O 1.1394(18) -0.020(3) 0.0366(12) 0.087 Uani 1 1 d .
O187 O 0.9012(16) 0.442(3) 0.3229(10) 0.072 Uani 1 1 d .
O188 O 0.9839(14) 0.2777(19) 0.1311(11) 0.079 Uani 1 1 d D
O189 O 1.1657(16) 0.437(3) 0.3276(11) 0.075 Uani 1 1 d .
O190 O 0.6738(17) -0.460(3) 0.1315(11) 0.079 Uani 1 1 d .
O191 O 1.2359(18) -0.439(3) 0.1988(11) 0.082 Uani 1 1 d .
O192 O 0.6305(15) 0.215(2) 0.0787(8) 0.067 Uani 1 1 d D
O193 O 0.7598(15) 0.232(2) 0.1773(9) 0.063 Uani 1 1 d .
O194 O 1.1162(17) -0.450(3) 0.1327(11) 0.076 Uani 1 1 d .
O195 O 1.0090(13) 0.231(2) 0.0917(8) 0.053 Uani 1 1 d .
O196 O 1.025(2) 0.040(3) 0.3835(13) 0.098 Uani 1 1 d .
O197 O 1.0935(18) 0.037(3) 0.3865(11) 0.082 Uani 1 1 d .
O198 O 1.2102(18) -0.405(3) 0.0856(12) 0.084 Uani 1 1 d .
O199 O 1.1196(16) 0.147(2) 0.0034(10) 0.069 Uani 1 1 d .
O200 O 1.1244(18) -0.125(3) 0.1923(11) 0.084 Uani 1 1 d .
O201 O 1.1606(16) -0.092(3) 0.4553(10) 0.073 Uani 1 1 d .
O202 O 1.1419(10) -0.1766(17) 0.2327(6) 0.034 Uani 1 1 d .
O203 O 0.8061(15) -0.361(2) 0.2306(9) 0.064 Uani 1 1 d .
O204 O 0.8244(14) -0.128(2) 0.1886(8) 0.056 Uani 1 1 d .
O205 O 0.7472(11) -0.3179(19) 0.1056(7) 0.041 Uani 1 1 d .
O206 O 1.1075(14) 0.091(2) 0.1532(9) 0.056 Uani 1 1 d .
O207 O 0.6621(16) -0.172(3) 0.1576(10) 0.072 Uani 1 1 d .
O208 O 0.7156(14) 0.064(2) 0.0270(9) 0.059 Uani 1 1 d .
O209 O 0.997(2) 0.093(4) 0.4187(16) 0.130 Uani 1 1 d .
O210 O 1.1708(17) 0.072(3) 0.0338(11) 0.080 Uani 1 1 d .
O211 O 0.6292(17) 0.103(3) 0.0730(11) 0.077 Uani 1 1 d .
O212 O 0.9625(17) 0.475(3) 0.3404(11) 0.080 Uani 1 1 d .
O213 O 1.0479(16) 0.007(2) 0.4515(10) 0.070 Uani 1 1 d .
O214 O 0.7172(18) 0.181(3) 0.0405(12) 0.084 Uani 1 1 d .
O215 O 1.0386(15) -0.118(2) 0.4127(10) 0.067 Uani 1 1 d .
O216 O 0.7250(16) 0.088(3) -0.0176(10) 0.074 Uani 1 1 d .
O217 O 0.595(3) -0.343(4) 0.1534(19) 0.155 Uani 1 1 d .
O218 O 0.9616(15) -0.271(2) 0.2383(10) 0.066 Uani 1 1 d .
O219 O 0.6974(16) 0.122(3) 0.0678(11) 0.075 Uani 1 1 d .
O220 O 1.250(2) -0.519(4) 0.1699(16) 0.127 Uani 1 1 d .
O221 O 0.8343(11) 0.1535(18) 0.1177(7) 0.039 Uani 1 1 d .
O222 O 0.7185(15) 0.293(2) 0.0476(9) 0.064 Uani 1 1 d .
O223 O 1.0770(16) -0.160(3) 0.1014(11) 0.075 Uani 1 1 d .
O224 O 0.8145(15) 0.196(2) 0.1609(10) 0.066 Uani 1 1 d .
O225 O 1.178(2) -0.029(3) 0.4989(13) 0.095 Uani 1 1 d .
O226 O 0.8622(14) -0.221(2) 0.1926(8) 0.055 Uani 1 1 d .
O227 O 1.176(2) 0.069(4) 0.1222(16) 0.127 Uani 1 1 d .
O228 O 1.1194(14) -0.194(2) 0.4558(9) 0.058 Uani 1 1 d .
O229 O 0.9557(10) -0.0976(16) 0.3185(6) 0.031 Uani 1 1 d .
O230 O 0.9365(15) 0.495(2) 0.2957(9) 0.064 Uani 1 1 d .
O231 O 1.1440(15) -0.362(2) 0.2673(9) 0.064 Uani 1 1 d .
O232 O 0.7597(14) -0.082(2) 0.1795(9) 0.058 Uani 1 1 d .
O233 O 0.9900(19) -0.158(3) 0.1458(12) 0.091 Uani 1 1 d .
O234 O 1.0382(14) 0.448(2) 0.2058(9) 0.058 Uani 1 1 d .
O235 O 1.1111(18) 0.305(3) 0.0511(11) 0.082 Uani 1 1 d .
O236 O 0.6485(19) 0.055(3) 0.1188(13) 0.096 Uani 1 1 d .
O237 O 0.9903(16) 0.287(3) 0.0495(10) 0.074 Uani 1 1 d .
O238 O 1.0506(19) 0.111(3) -0.0194(13) 0.093 Uani 1 1 d .
O239 O 1.2134(15) -0.366(2) 0.1553(10) 0.068 Uani 1 1 d .
O240 O 0.6040(18) 0.248(3) 0.0308(12) 0.089 Uani 1 1 d .
O241 O 0.670(2) 0.141(4) -0.0001(15) 0.120 Uani 1 1 d .
O242 O 1.324(2) -0.332(3) 0.1672(15) 0.114 Uani 1 1 d .
O243 O 0.979(3) -0.286(4) 0.3485(17) 0.133 Uani 1 1 d .
O244 O 0.7026(18) -0.249(3) 0.0795(12) 0.088 Uani 1 1 d .
O245 O 0.9922(18) 0.512(3) 0.3948(12) 0.085 Uani 1 1 d .
O246 O 1.2610(17) -0.159(3) 0.1570(11) 0.077 Uani 1 1 d .
O247 O 0.983(3) -0.325(4) 0.2815(14) 0.153 Uani 1 1 d D
O248 O 1.151(2) -0.102(3) 0.3848(13) 0.095 Uani 1 1 d .
O249 O 1.152(2) 0.222(3) 0.0793(13) 0.096 Uani 1 1 d .
O250 O 0.685(2) -0.033(4) 0.0314(15) 0.120 Uani 1 1 d .
O251 O 1.2705(17) -0.411(3) 0.1697(11) 0.077 Uani 1 1 d .
O252 O 0.8874(13) -0.287(2) 0.2371(8) 0.050 Uani 1 1 d .
O253 O 0.7244(11) -0.4383(18) 0.1980(7) 0.040 Uani 1 1 d .
O254 O 0.9862(14) -0.008(2) 0.3154(9) 0.059 Uani 1 1 d .
O255 O 1.0341(12) 0.4777(19) 0.3383(7) 0.044 Uani 1 1 d .
O256 O 0.680(2) 0.301(3) 0.0934(14) 0.110 Uani 1 1 d .
O257 O 1.1422(17) -0.028(3) 0.4120(11) 0.081 Uani 1 1 d .
O258 O 1.2220(17) 0.114(3) 0.0738(11) 0.080 Uani 1 1 d .
O259 O 0.562(3) 0.155(4) 0.0552(18) 0.145 Uani 1 1 d .
O260 O 1.091(2) 0.422(3) 0.3741(13) 0.102 Uani 1 1 d .
O261 O 0.677(2) 0.147(4) 0.1093(15) 0.115 Uani 1 1 d .
O262 O 1.140(2) -0.278(3) 0.4288(15) 0.115 Uani 1 1 d .
O263 O 1.1757(17) 0.238(3) 0.1311(11) 0.080 Uani 1 1 d .
O264 O 0.7736(12) -0.175(2) 0.2047(7) 0.047 Uani 1 1 d .
O265 O 0.8050(14) -0.520(2) 0.1711(9) 0.059 Uani 1 1 d .
O266 O 1.1679(14) -0.429(2) 0.1972(9) 0.061 Uani 1 1 d .
O267 O 1.0743(12) 0.069(2) 0.4212(8) 0.047 Uani 1 1 d .
O268 O 1.0098(17) 0.417(3) 0.3737(11) 0.076 Uani 1 1 d .
O269 O 0.8361(15) -0.417(2) 0.1722(9) 0.065 Uani 1 1 d .
O270 O 1.051(2) 0.326(3) 0.3744(14) 0.110 Uani 1 1 d .
O271 O 0.6535(18) 0.296(3) 0.0450(11) 0.083 Uani 1 1 d .
O272 O 0.6532(17) 0.064(3) 0.0256(11) 0.080 Uani 1 1 d .
O273 O 1.082(2) 0.366(3) 0.1213(14) 0.103 Uani 1 1 d .
O274 O 1.0375(16) -0.287(3) 0.2425(14) 0.113 Uani 1 1 d D
O275 O 0.9716(15) 0.076(2) 0.3438(9) 0.063 Uani 1 1 d .
O276 O 1.1285(14) -0.130(2) 0.1465(9) 0.059 Uani 1 1 d .
O277 O 1.1026(12) -0.283(2) 0.2371(8) 0.047 Uani 1 1 d .
O278 O 1.0731(12) 0.2906(19) 0.3359(7) 0.045 Uani 1 1 d .
O279 O 1.273(2) -0.327(3) 0.1910(13) 0.100 Uani 1 1 d .
O280 O 0.6314(19) -0.374(3) 0.1232(12) 0.092 Uani 1 1 d .
O281 O 0.6191(13) 0.129(2) 0.0195(8) 0.053 Uani 1 1 d .
O282 O 1.215(2) 0.168(4) 0.1227(16) 0.121 Uani 1 1 d .
O283 O 1.0430(13) -0.361(2) 0.1577(8) 0.050 Uani 1 1 d .
O284 O 0.985(2) -0.355(3) 0.2322(11) 0.132 Uani 1 1 d D
O285 O 1.1073(13) 0.389(2) 0.2895(8) 0.054 Uani 1 1 d .
O286 O 0.9348(9) 0.0589(14) 0.2512(5) 0.021 Uani 1 1 d .
O287 O 1.0270(12) -0.253(2) 0.1487(8) 0.047 Uani 1 1 d .
O288 O 0.9043(12) -0.3219(19) 0.1992(7) 0.045 Uani 1 1 d .
O289 O 0.8835(19) 0.192(3) 0.1585(12) 0.092 Uani 1 1 d .
O290 O 1.2487(14) -0.357(2) 0.2314(9) 0.056 Uani 1 1 d .
O291 O 1.1603(16) 0.148(2) 0.1468(10) 0.070 Uani 1 1 d .
O292 O 0.6608(17) -0.422(3) 0.1677(11) 0.079 Uani 1 1 d .
O293 O 1.0742(14) -0.187(2) 0.2352(9) 0.060 Uani 1 1 d .
O294 O 1.0377(11) 0.0608(18) 0.3440(7) 0.039 Uani 1 1 d .
O295 O 1.0274(5) -0.0350(11) 0.2232(4) 0.009 Uani 1 1 d D
O296 O 1.1167(13) -0.035(2) 0.3589(8) 0.051 Uani 1 1 d .
O297 O 0.8791(12) -0.2588(19) 0.1480(7) 0.043 Uani 1 1 d .
O298 O 1.1967(18) -0.315(3) 0.1099(11) 0.083 Uani 1 1 d .
O299 O 0.966(2) -0.116(4) 0.3868(15) 0.119 Uani 1 1 d .
O300 O 1.0549(12) -0.127(2) 0.1866(7) 0.046 Uani 1 1 d .
O301 O 0.7742(11) -0.4558(18) 0.2402(7) 0.038 Uani 1 1 d .
O302 O 1.1221(15) 0.316(2) 0.0968(9) 0.063 Uani 1 1 d .
O303 O 0.9352(10) 0.0828(17) 0.2040(6) 0.035 Uani 1 1 d .
O304 O 0.8725(13) 0.124(2) 0.1926(8) 0.051 Uani 1 1 d .
O305 O 0.9410(14) 0.568(2) 0.2599(9) 0.060 Uani 1 1 d .
O306 O 1.0846(11) 0.0179(17) 0.2101(6) 0.036 Uani 1 1 d .
O307 O 1.0419(11) 0.1942(18) 0.1585(7) 0.038 Uani 1 1 d .
O308 O 0.9915(12) 0.154(2) 0.1188(7) 0.046 Uani 1 1 d .
O309 O 0.8042(13) 0.370(2) 0.1161(8) 0.051 Uani 1 1 d .
O310 O 1.0079(15) 0.108(2) 0.0787(10) 0.067 Uani 1 1 d .
O311 O 0.8567(12) 0.106(2) 0.0803(8) 0.047 Uani 1 1 d .
O312 O 1.0186(10) 0.3548(17) 0.2143(6) 0.033 Uani 1 1 d .
O313 O 0.7863(15) 0.291(2) 0.1414(9) 0.064 Uani 1 1 d .
O314 O 1.0157(13) -0.314(2) 0.1076(8) 0.052 Uani 1 1 d .
O315 O 1.293(2) -0.268(3) 0.2385(13) 0.097 Uani 1 1 d .
O316 O 0.9914(12) 0.5509(19) 0.3062(7) 0.043 Uani 1 1 d .
O318 O 0.9132(11) -0.0537(18) 0.1333(7) 0.037 Uani 1 1 d .
O319 O 1.0820(14) -0.362(2) 0.1265(9) 0.060 Uani 1 1 d .
O320 O 0.8753(16) 0.306(3) 0.2669(10) 0.074 Uani 1 1 d .
O321 O 1.1850(16) -0.472(2) 0.1618(10) 0.068 Uani 1 1 d .
O322 O 1.0540(13) 0.455(2) 0.2551(8) 0.051 Uani 1 1 d .
O323 O 1.0653(14) -0.203(2) 0.3239(9) 0.057 Uani 1 1 d .
O324 O 1.1336(10) 0.0136(17) 0.2578(6) 0.032 Uani 1 1 d .
O325 O 1.0985(13) -0.092(2) 0.3195(8) 0.054 Uani 1 1 d .
O326 O 1.0571(10) 0.1574(17) 0.1189(6) 0.033 Uani 1 1 d .
O327 O 1.1385(18) 0.085(3) 0.4202(11) 0.082 Uani 1 1 d .
O328 O 0.8428(13) 0.268(2) 0.1266(8) 0.055 Uani 1 1 d .
O329 O 0.9941(14) 0.432(2) 0.2295(9) 0.061 Uani 1 1 d .
O330 O 1.0820(12) 0.372(2) 0.2402(8) 0.049 Uani 1 1 d .
O331 O 0.7305(11) -0.2894(18) 0.1494(7) 0.037 Uani 1 1 d .
O332 O 0.7532(15) -0.219(2) 0.1174(9) 0.062 Uani 1 1 d .
O333 O 1.2567(18) -0.272(3) 0.1538(12) 0.086 Uani 1 1 d .
O334 O 1.2394(13) -0.236(2) 0.1872(8) 0.052 Uani 1 1 d .
O335 O 1.1264(11) -0.2177(18) 0.1666(7) 0.038 Uani 1 1 d .
O336 O 0.7366(13) -0.361(2) 0.2305(8) 0.054 Uani 1 1 d .
O337 O 1.0493(14) -0.427(2) 0.1963(9) 0.060 Uani 1 1 d .
O338 O 1.1105(12) 0.197(2) 0.1654(7) 0.046 Uani 1 1 d .
O339 O 1.0699(12) -0.227(2) 0.4180(8) 0.047 Uani 1 1 d .
O340 O 1.1213(17) 0.265(3) 0.0131(11) 0.078 Uani 1 1 d .
O341 O 0.8817(13) -0.076(2) 0.2293(8) 0.053 Uani 1 1 d .
O342 O 1.1834(10) -0.1724(17) 0.2071(6) 0.032 Uani 1 1 d .
O343 O 0.8798(13) 0.023(2) 0.2074(8) 0.050 Uani 1 1 d .
O344 O 0.8700(11) 0.0114(19) 0.2543(7) 0.042 Uani 1 1 d .
O345 O 0.7439(15) 0.313(2) 0.0971(9) 0.063 Uani 1 1 d .
O346 O 1.1079(17) 0.487(3) 0.3415(11) 0.079 Uani 1 1 d .
O347 O 0.9371(9) -0.1269(16) 0.1062(6) 0.029 Uani 1 1 d .
O348 O 1.0173(12) 0.238(2) 0.2122(8) 0.049 Uani 1 1 d .
O349 O 0.9558(16) -0.183(3) 0.3486(10) 0.070 Uani 1 1 d .
O350 O 1.1448(19) -0.277(3) 0.2122(13) 0.093 Uani 1 1 d .
O351 O 1.0431(15) 0.076(2) 0.1458(9) 0.064 Uani 1 1 d .
O352 O 1.1813(10) -0.2799(17) 0.1498(6) 0.035 Uani 1 1 d .
O353 O 1.0141(14) -0.045(2) 0.2797(9) 0.060 Uani 1 1 d .
O354 O 0.8216(13) -0.277(2) 0.2102(8) 0.050 Uani 1 1 d .
O355 O 1.167(2) -0.090(3) 0.3450(13) 0.099 Uani 1 1 d .
O356 O 1.0819(14) -0.047(2) 0.2717(8) 0.056 Uani 1 1 d .
O357 O 1.0576(11) 0.1740(18) 0.0787(7) 0.040 Uani 1 1 d .
O358 O 1.0581(12) 0.2927(19) 0.0845(7) 0.046 Uani 1 1 d .
O359 O 1.1268(13) 0.096(2) 0.2419(8) 0.052 Uani 1 1 d .
O360 O 1.0152(15) -0.127(2) 0.3579(9) 0.062 Uani 1 1 d .
O361 O 0.9069(16) -0.429(3) 0.1973(11) 0.075 Uani 1 1 d .
O362 O 0.9116(19) -0.094(3) 0.3457(12) 0.092 Uani 1 1 d .
O363 O 1.0224(11) -0.2248(18) 0.1920(7) 0.037 Uani 1 1 d .
O364 O 1.0661(15) 0.571(2) 0.2582(10) 0.067 Uani 1 1 d .
O365 O 1.0369(15) 0.359(2) 0.2656(9) 0.063 Uani 1 1 d .
O366 O 0.9179(9) -0.1564(15) 0.1453(6) 0.027 Uani 1 1 d .
O367 O 1.1344(14) -0.211(2) 0.1188(8) 0.056 Uani 1 1 d .
O368 O 0.9721(18) 0.300(3) 0.1730(12) 0.083 Uani 1 1 d .
O369 O 0.7745(10) 0.2078(17) 0.1100(6) 0.034 Uani 1 1 d .
O370 O 0.9221(16) 0.443(3) 0.2041(10) 0.072 Uani 1 1 d .
O371 O 1.1586(14) -0.167(2) 0.4260(9) 0.060 Uani 1 1 d .
O372 O 0.9426(10) -0.0344(16) 0.2259(6) 0.029 Uani 1 1 d .
O373 O 1.0661(9) 0.0599(15) 0.2519(5) 0.022 Uani 1 1 d .
O374 O 0.9971(13) 0.289(2) 0.3375(8) 0.050 Uani 1 1 d .
O375 O 1.0822(13) 0.124(2) 0.1940(8) 0.054 Uani 1 1 d .
O376 O 0.9748(12) 0.359(2) 0.2634(8) 0.048 Uani 1 1 d .
O377 O 0.9744(14) -0.036(2) 0.3567(9) 0.059 Uani 1 1 d .
O378 O 0.8608(14) -0.325(2) 0.1057(9) 0.060 Uani 1 1 d .
O379 O 1.012(2) 0.094(3) 0.2899(8) 0.128 Uani 1 1 d D
K3 K 1.0334(4) -0.0169(7) 0.1740(3) 0.050 Uani 1 1 d .
O380 O 0.8339(16) -0.040(3) 0.1537(10) 0.074 Uani 1 1 d .
O381 O 1.089(2) -0.037(3) 0.1540(14) 0.112 Uani 1 1 d .
O382 O 0.7973(15) -0.215(2) 0.1615(9) 0.063 Uani 1 1 d .
O383 O 0.9633(17) 0.374(3) 0.3352(11) 0.078 Uani 1 1 d .
O384 O 1.1976(12) -0.333(2) 0.1920(8) 0.046 Uani 1 1 d .
O385 O 0.8610(17) 0.231(3) 0.0930(11) 0.077 Uani 1 1 d .
O386 O 0.8455(10) -0.1721(17) 0.1429(6) 0.033 Uani 1 1 d .
O387 O 0.9931(13) 0.441(2) 0.3028(8) 0.049 Uani 1 1 d .
O388 O 0.9492(11) 0.3448(18) 0.2118(7) 0.038 Uani 1 1 d .
O389 O 0.9815(14) 0.309(2) 0.3778(9) 0.059 Uani 1 1 d .
O390 O 0.7908(14) -0.433(2) 0.1984(9) 0.061 Uani 1 1 d .
O391 O 1.1004(10) 0.1072(17) 0.1052(6) 0.035 Uani 1 1 d .
O392 O 1.0744(18) -0.124(3) 0.3562(12) 0.084 Uani 1 1 d .
O393 O 0.8112(13) 0.086(2) 0.1522(8) 0.052 Uani 1 1 d .
O394 O 0.9106(14) -0.185(2) 0.2296(9) 0.059 Uani 1 1 d .
O395 O 0.7817(12) -0.131(2) 0.1424(7) 0.045 Uani 1 1 d .
O396 O 0.636(2) 0.205(3) -0.0043(14) 0.103 Uani 1 1 d .
O397 O 1.0522(13) 0.443(2) 0.3033(8) 0.051 Uani 1 1 d .
O398 O 1.0149(17) -0.096(3) 0.4525(11) 0.075 Uani 1 1 d .
O399 O 1.0532(14) -0.190(2) 0.4556(9) 0.059 Uani 1 1 d .
P1 P 1.0078(4) 0.3226(7) 0.2679(2) 0.034 Uani 1 1 d .
P2 P 1.1158(5) -0.2559(8) 0.1839(3) 0.041 Uani 1 1 d .
P3 P 1.0280(4) 0.4356(7) 0.3185(3) 0.039 Uani 1 1 d .
P4 P 0.8284(4) -0.2572(7) 0.1829(3) 0.039 Uani 1 1 d .
P5 P 0.7403(5) -0.3421(8) 0.1624(3) 0.045 Uani 1 1 d .
P6 P 1.0412(4) -0.0988(7) 0.3489(3) 0.038 Uani 1 1 d .
P7 P 1.1873(4) -0.3390(7) 0.1636(3) 0.039 Uani 1 1 d .
P8 P 1.0817(5) 0.1638(8) 0.1028(3) 0.041 Uani 1 1 d .
P9 P 0.7955(6) 0.1598(9) 0.1006(3) 0.054 Uani 1 1 d .
P10 P 1.0732(5) -0.0942(8) 0.4217(3) 0.044 Uani 1 1 d .
P11 P 1.1460(6) 0.1845(10) 0.0624(4) 0.058 Uani 1 1 d .
P12 P 0.6954(7) 0.1763(11) 0.0566(4) 0.067 Uani 1 1 d .
Ta1 Ta 0.87111(7) -0.13996(12) 0.21302(4) 0.043 Uani 1 1 d .
Ta2 Ta 0.91858(8) -0.25397(13) 0.21829(5) 0.045 Uani 1 1 d .
Ta3 Ta 1.09735(8) -0.13940(13) 0.21502(5) 0.048 Uani 1 1 d .
Ta4 Ta 1.05574(8) -0.25524(13) 0.21973(5) 0.047 Uani 1 1 d .
Ta5 Ta 1.01488(9) 0.22021(14) 0.12514(5) 0.053 Uani 1 1 d D
Ta6 Ta 0.87395(9) 0.08937(15) 0.11340(5) 0.055 Uani 1 1 d .
Ta7 Ta 0.98104(9) 0.29077(15) 0.20472(5) 0.056 Uani 1 1 d .
Ta8 Ta 1.03343(8) -0.18597(13) 0.16636(5) 0.048 Uani 1 1 d .
Ta9 Ta 1.07418(9) 0.13751(15) 0.16262(5) 0.056 Uani 1 1 d .
Ta10 Ta 1.05968(8) -0.06561(13) 0.29378(5) 0.046 Uani 1 1 d .
Ta11 Ta 0.85126(9) 0.13767(15) 0.16133(6) 0.058 Uani 1 1 d .
Ta12 Ta 0.87865(10) 0.22250(16) 0.12452(6) 0.060 Uani 1 1 d .
Ta13 Ta 0.95460(9) 0.20871(14) 0.24227(5) 0.053 Uani 1 1 d .
Ta14 Ta 0.97542(8) -0.06542(13) 0.29342(5) 0.047 Uani 1 1 d .
Ta15 Ta 1.03920(9) 0.20856(14) 0.24289(5) 0.053 Uani 1 1 d .
Ta16 Ta 1.01187(8) 0.08778(14) 0.11372(5) 0.050 Uani 1 1 d .
Ta17 Ta 0.89366(8) -0.18594(13) 0.16461(5) 0.045 Uani 1 1 d .
Ta18 Ta 1.01874(9) -0.18290(15) 0.29604(5) 0.054 Uani 1 1 d .
W1 W 1.1686(2) 0.1373(3) 0.01017(13) 0.131 Uani 1 1 d D
W2 W 1.2318(2) 0.1852(3) 0.05930(14) 0.141 Uani 1 1 d .
W3 W 1.17322(17) 0.2693(3) 0.02239(11) 0.115 Uani 1 1 d .
W4 W 1.08060(11) 0.26505(18) 0.02305(7) 0.071 Uani 1 1 d .
W5 W 1.08817(9) 0.30120(15) 0.11535(6) 0.059 Uani 1 1 d .
W6 W 1.14371(11) 0.07551(18) 0.14021(7) 0.070 Uani 1 1 d .
W7 W 1.14707(11) 0.21904(17) 0.15261(7) 0.069 Uani 1 1 d .
W8 W 1.08099(10) 0.02606(17) 0.09073(6) 0.065 Uani 1 1 d .
W9 W 1.27430(11) -0.34385(18) 0.16225(7) 0.073 Uani 1 1 d .
W10 W 1.20901(9) -0.40387(15) 0.21992(6) 0.059 Uani 1 1 d .
W11 W 1.07175(8) -0.37713(13) 0.18724(5) 0.048 Uani 1 1 d .
W12 W 1.09547(9) -0.18424(15) 0.12921(5) 0.056 Uani 1 1 d .
W13 W 0.93897(9) 0.43370(16) 0.31534(6) 0.060 Uani 1 1 d .
W14 W 1.03708(8) 0.40903(13) 0.22984(5) 0.047 Uani 1 1 d .
W15 W 0.94520(8) 0.40856(13) 0.22920(5) 0.048 Uani 1 1 d .
W16 W 1.06730(9) 0.23869(16) 0.30986(6) 0.059 Uani 1 1 d .
W17 W 0.60542(17) 0.1709(3) 0.05385(11) 0.115 Uani 1 1 d .
W18 W 0.62973(17) 0.1223(3) 0.00555(11) 0.111 Uani 1 1 d .
W19 W 0.63187(16) 0.2558(3) 0.01732(10) 0.107 Uani 1 1 d D
W20 W 0.82041(10) 0.24569(17) 0.06103(6) 0.067 Uani 1 1 d .
W21 W 0.76345(11) 0.07195(18) 0.13753(7) 0.073 Uani 1 1 d .
W22 W 0.79462(11) 0.29919(18) 0.11221(7) 0.073 Uani 1 1 d .
W23 W 0.67432(11) -0.39749(17) 0.11225(6) 0.069 Uani 1 1 d .
W24 W 0.80354(8) -0.21384(13) 0.23361(5) 0.047 Uani 1 1 d .
W25 W 0.87563(8) -0.37723(13) 0.18673(5) 0.048 Uani 1 1 d .
W26 W 1.09570(13) -0.1698(2) 0.47641(8) 0.085 Uani 1 1 d .
W27 W 1.11920(10) -0.21314(17) 0.42207(6) 0.067 Uani 1 1 d .
W28 W 1.08890(9) -0.21983(15) 0.35310(5) 0.055 Uani 1 1 d .
W29 W 0.99761(9) -0.21964(15) 0.35302(5) 0.056 Uani 1 1 d .
W30 W 0.76689(9) -0.40632(15) 0.21905(5) 0.055 Uani 1 1 d .
W31 W 0.77673(8) -0.14174(13) 0.17535(5) 0.048 Uani 1 1 d .
W32 W 1.02636(10) -0.21300(17) 0.42183(6) 0.067 Uani 1 1 d .
W33 W 1.20963(11) -0.38987(18) 0.11300(7) 0.071 Uani 1 1 d .
W34 W 0.98234(9) 0.23867(15) 0.30933(6) 0.059 Uani 1 1 d .
W35 W 0.72677(13) 0.2579(2) 0.01948(8) 0.087 Uani 1 1 d .
W36 W 1.18320(9) -0.21255(14) 0.23554(5) 0.053 Uani 1 1 d .
W37 W 0.70110(14) 0.3111(2) 0.07136(9) 0.090 Uani 1 1 d .
W38 W 0.6512(2) -0.3506(4) 0.16093(16) 0.161 Uani 1 1 d .
W39 W 0.69299(9) -0.21995(15) 0.15518(6) 0.058 Uani 1 1 d .
W40 W 1.03337(11) 0.57292(17) 0.33046(6) 0.069 Uani 1 1 d .
W41 W 0.79944(8) -0.18815(13) 0.12690(5) 0.048 Uani 1 1 d .
W42 W 1.07709(11) 0.13339(18) 0.01165(7) 0.073 Uani 1 1 d .
W43 W 1.14139(8) -0.32747(14) 0.23972(5) 0.052 Uani 1 1 d .
W44 W 0.71560(9) -0.26620(15) 0.10718(6) 0.059 Uani 1 1 d .
W45 W 1.14792(12) 0.31898(19) 0.07611(7) 0.077 Uani 1 1 d .
W46 W 0.71985(9) -0.29341(15) 0.21381(6) 0.059 Uani 1 1 d .
W47 W 0.91885(9) 0.32698(14) 0.26674(5) 0.053 Uani 1 1 d .
W48 W 1.11698(9) -0.38564(15) 0.11351(6) 0.058 Uani 1 1 d .
W49 W 0.76740(12) 0.21552(19) 0.14896(7) 0.075 Uani 1 1 d .
W50 W 1.02080(9) 0.24788(15) 0.06266(5) 0.057 Uani 1 1 d .
W51 W 1.16029(9) -0.13826(15) 0.17791(5) 0.055 Uani 1 1 d .
W52 W 1.20731(8) 0.23709(14) 0.11393(5) 0.051 Uani 1 1 d .
W53 W 1.01706(9) 0.11565(15) 0.05080(5) 0.056 Uani 1 1 d .
W54 W 1.09210(12) 0.49212(19) 0.36936(7) 0.077 Uani 1 1 d .
W55 W 0.85117(8) -0.31033(13) 0.13310(5) 0.049 Uani 1 1 d .
W56 W 1.25075(10) -0.28985(17) 0.21553(6) 0.066 Uani 1 1 d .
W57 W 0.85048(8) -0.32679(13) 0.23869(5) 0.047 Uani 1 1 d .
W58 W 1.04993(8) -0.30875(14) 0.13404(5) 0.051 Uani 1 1 d .
W59 W 0.69407(14) 0.0342(2) 0.04831(9) 0.092 Uani 1 1 d .
W60 W 0.76744(9) -0.39063(15) 0.11286(6) 0.058 Uani 1 1 d .
W61 W 1.00680(12) 0.49154(19) 0.36874(7) 0.077 Uani 1 1 d .
W62 W 0.99890(8) 0.02310(14) 0.34814(5) 0.052 Uani 1 1 d .
W63 W 1.14230(14) 0.0432(2) 0.05262(8) 0.089 Uani 1 1 d .
W64 W 1.05750(8) 0.51646(14) 0.27818(5) 0.051 Uani 1 1 d .
W65 W 1.22681(10) -0.21476(17) 0.15714(6) 0.065 Uani 1 1 d .
W66 W 0.72385(13) 0.1259(2) 0.00845(8) 0.086 Uani 1 1 d .
W67 W 1.09505(9) 0.32754(14) 0.26791(5) 0.054 Uani 1 1 d .
W68 W 0.67415(15) 0.2272(2) 0.10799(9) 0.096 Uani 1 1 d D
W69 W 1.02926(9) 0.03181(15) 0.41694(6) 0.059 Uani 1 1 d .
W70 W 1.20404(14) 0.0926(2) 0.10152(9) 0.094 Uani 1 1 d .
W71 W 1.13874(9) -0.45460(15) 0.16680(5) 0.056 Uani 1 1 d .
W72 W 1.11248(10) 0.03205(16) 0.41719(6) 0.061 Uani 1 1 d .
W73 W 0.96486(8) 0.51603(14) 0.27754(5) 0.052 Uani 1 1 d .
W74 W 1.16005(9) -0.09657(15) 0.41979(6) 0.058 Uani 1 1 d .
W75 W 1.08720(10) 0.34523(16) 0.35833(6) 0.064 Uani 1 1 d .
W76 W 1.08341(8) 0.02325(14) 0.34825(5) 0.052 Uani 1 1 d .
W77 W 1.16331(10) -0.25979(17) 0.10904(6) 0.065 Uani 1 1 d .
W78 W 0.67072(14) 0.0823(2) 0.09609(9) 0.095 Uani 1 1 d .
W79 W 1.13012(8) -0.10286(14) 0.35079(5) 0.050 Uani 1 1 d .
W80 W 1.00317(10) 0.34461(16) 0.35768(6) 0.064 Uani 1 1 d .
W81 W 0.78717(11) 0.02347(18) 0.08970(7) 0.070 Uani 1 1 d .
W82 W 1.05274(12) -0.0525(2) 0.47460(7) 0.079 Uani 1 1 d .
W83 W 0.69893(10) -0.46463(17) 0.16651(6) 0.066 Uani 1 1 d .
W84 W 1.23159(11) -0.45923(17) 0.16682(6) 0.068 Uani 1 1 d .
W85 W 0.79177(9) -0.45732(15) 0.16622(5) 0.056 Uani 1 1 d .
W86 W 1.11558(9) 0.43435(15) 0.31664(5) 0.057 Uani 1 1 d .
W87 W 0.81688(10) 0.11380(16) 0.04975(6) 0.064 Uani 1 1 d .
W88 W 1.13767(13) -0.0521(2) 0.47470(8) 0.084 Uani 1 1 d .
W89 W 0.98378(9) -0.09686(15) 0.41924(6) 0.058 Uani 1 1 d .
W90 W 0.95412(8) -0.10287(14) 0.35039(5) 0.052 Uani 1 1 d .

loop_
_atom_site_aniso_label
_atom_site_aniso_U_11
_atom_site_aniso_U_22
_atom_site_aniso_U_33
_atom_site_aniso_U_23
_atom_site_aniso_U_13
_atom_site_aniso_U_12
C1 0.063 0.063 0.063 0.000 0.019 0.000
C2 0.033 0.033 0.033 0.000 0.010 0.000
C3 0.026 0.026 0.026 0.000 0.008 0.000
C4 0.094 0.094 0.094 0.000 0.028 0.000
C5 0.060 0.060 0.060 0.000 0.018 0.000
C6 0.040 0.040 0.040 0.000 0.012 0.000
K1 0.050 0.050 0.050 0.000 0.015 0.000
Mo1 0.082 0.082 0.082 0.000 0.025 0.000
Mo2 0.080 0.080 0.080 0.000 0.024 0.000
Mo3 0.039 0.039 0.039 0.000 0.012 0.000
Mo4 0.039 0.039 0.039 0.000 0.012 0.000
Mo5 0.038 0.038 0.038 0.000 0.012 0.000
Mo6 0.045 0.045 0.045 0.000 0.014 0.000
K2 0.050 0.050 0.050 0.000 0.015 0.000
Mo7 0.042 0.042 0.042 0.000 0.013 0.000
Mo8 0.045 0.045 0.045 0.000 0.013 0.000
O1 0.043 0.043 0.043 0.000 0.013 0.000
O2 0.090 0.090 0.090 0.000 0.027 0.000
O3 0.099 0.099 0.099 0.000 0.030 0.000
O4 0.075 0.075 0.075 0.000 0.023 0.000
O5 0.130 0.130 0.130 0.000 0.039 0.000
O6 0.061 0.061 0.061 0.000 0.018 0.000
O7 0.095 0.095 0.095 0.000 0.028 0.000
O8 0.049 0.049 0.049 0.000 0.015 0.000
O9 0.101 0.101 0.101 0.000 0.031 0.000
O10 0.082 0.082 0.082 0.000 0.025 0.000
O11 0.064 0.064 0.064 0.000 0.019 0.000
O12 0.065 0.065 0.065 0.000 0.020 0.000
O13 0.174 0.174 0.174 0.000 0.052 0.000
O14 0.167 0.167 0.167 0.000 0.050 0.000
O15 0.067 0.067 0.067 0.000 0.020 0.000
O16 0.063 0.063 0.063 0.000 0.019 0.000
O17 0.100 0.100 0.100 0.000 0.030 0.000
O18 0.089 0.089 0.089 0.000 0.027 0.000
O19 0.052 0.052 0.052 0.000 0.016 0.000
O20 0.083 0.083 0.083 0.000 0.025 0.000
O21 0.107 0.107 0.107 0.000 0.032 0.000
O22 0.070 0.070 0.070 0.000 0.021 0.000
O23 0.059 0.059 0.059 0.000 0.018 0.000
O24 0.080 0.080 0.080 0.000 0.024 0.000
O25 0.071 0.071 0.071 0.000 0.021 0.000
O26 0.093 0.093 0.093 0.000 0.028 0.000
O27 0.112 0.112 0.112 0.000 0.034 0.000
O28 0.100 0.100 0.100 0.000 0.030 0.000
O29 0.082 0.082 0.082 0.000 0.025 0.000
O30 0.049 0.049 0.049 0.000 0.015 0.000
O31 0.096 0.096 0.096 0.000 0.029 0.000
O9AA 0.118 0.118 0.118 0.000 0.036 0.000
O32 0.125 0.125 0.125 0.000 0.038 0.000
O33 0.125 0.125 0.125 0.000 0.038 0.000
O34 0.046 0.046 0.046 0.000 0.014 0.000
O35 0.102 0.102 0.102 0.000 0.031 0.000
O36 0.080 0.080 0.080 0.000 0.024 0.000
O37 0.009 0.009 0.009 0.000 0.003 0.000
O38 0.068 0.068 0.068 0.000 0.020 0.000
O39 0.040 0.040 0.040 0.000 0.012 0.000
O40 0.030 0.030 0.030 0.000 0.009 0.000
O41 0.033 0.033 0.033 0.000 0.010 0.000
O42 0.043 0.043 0.043 0.000 0.013 0.000
O43 0.043 0.043 0.043 0.000 0.013 0.000
O44 0.050 0.050 0.050 0.000 0.015 0.000
O45 0.043 0.043 0.043 0.000 0.013 0.000
O46 0.029 0.029 0.029 0.000 0.009 0.000
O47 0.050 0.050 0.050 0.000 0.015 0.000
O48 0.053 0.053 0.053 0.000 0.016 0.000
O49 0.050 0.050 0.050 0.000 0.015 0.000
O50 0.057 0.057 0.057 0.000 0.017 0.000
O51 0.050 0.050 0.050 0.000 0.015 0.000
O52 0.035 0.035 0.035 0.000 0.010 0.000
O53 0.050 0.050 0.050 0.000 0.015 0.000
O54 0.061 0.061 0.061 0.000 0.018 0.000
O55 0.021 0.021 0.021 0.000 0.006 0.000
O56 0.050 0.050 0.050 0.000 0.015 0.000
O57 0.052 0.052 0.052 0.000 0.016 0.000
O58 0.043 0.043 0.043 0.000 0.013 0.000
O59 0.059 0.059 0.059 0.000 0.018 0.000
O60 0.071 0.071 0.071 0.000 0.021 0.000
O61 0.060 0.060 0.060 0.000 0.018 0.000
O62 0.042 0.042 0.042 0.000 0.013 0.000
O63 0.059 0.059 0.059 0.000 0.018 0.000
O64 0.045 0.045 0.045 0.000 0.013 0.000
O65 0.052 0.052 0.052 0.000 0.016 0.000
O66 0.054 0.054 0.054 0.000 0.016 0.000
O67 0.077 0.077 0.077 0.000 0.023 0.000
O68 0.059 0.059 0.059 0.000 0.018 0.000
O69 0.061 0.061 0.061 0.000 0.018 0.000
O70 0.069 0.069 0.069 0.000 0.021 0.000
O71 0.059 0.059 0.059 0.000 0.018 0.000
O72 0.053 0.053 0.053 0.000 0.016 0.000
O73 0.061 0.061 0.061 0.000 0.018 0.000
O74 0.034 0.034 0.034 0.000 0.010 0.000
O75 0.082 0.082 0.082 0.000 0.025 0.000
O76 0.051 0.051 0.051 0.000 0.015 0.000
O77 0.095 0.095 0.095 0.000 0.029 0.000
O78 0.056 0.056 0.056 0.000 0.017 0.000
O79 0.051 0.051 0.051 0.000 0.015 0.000
O80 0.071 0.071 0.071 0.000 0.021 0.000
O81 0.105 0.105 0.105 0.000 0.032 0.000
O82 0.050 0.050 0.050 0.000 0.015 0.000
O83 0.054 0.054 0.054 0.000 0.016 0.000
O84 0.050 0.050 0.050 0.000 0.015 0.000
O85 0.059 0.059 0.059 0.000 0.018 0.000
O86 0.050 0.050 0.050 0.000 0.015 0.000
O87 0.050 0.050 0.050 0.000 0.015 0.000
O88 0.044 0.044 0.044 0.000 0.013 0.000
O89 0.050 0.050 0.050 0.000 0.015 0.000
O90 0.050 0.050 0.050 0.000 0.015 0.000
O91 0.078 0.078 0.078 0.000 0.023 0.000
O92 0.050 0.050 0.050 0.000 0.015 0.000
O93 0.078 0.078 0.078 0.000 0.023 0.000
O94 0.050 0.050 0.050 0.000 0.015 0.000
O95 0.068 0.068 0.068 0.000 0.021 0.000
O96 0.050 0.050 0.050 0.000 0.015 0.000
O97 0.056 0.056 0.056 0.000 0.017 0.000
O98 0.050 0.050 0.050 0.000 0.015 0.000
O99 0.064 0.064 0.064 0.000 0.019 0.000
O100 0.050 0.050 0.050 0.000 0.015 0.000
O101 0.084 0.084 0.084 0.000 0.025 0.000
O102 0.064 0.064 0.064 0.000 0.019 0.000
O103 0.079 0.079 0.079 0.000 0.024 0.000
O104 0.058 0.058 0.058 0.000 0.018 0.000
O105 0.040 0.040 0.040 0.000 0.012 0.000
O106 0.045 0.045 0.045 0.000 0.014 0.000
O107 0.072 0.072 0.072 0.000 0.022 0.000
O108 0.069 0.069 0.069 0.000 0.021 0.000
O109 0.064 0.064 0.064 0.000 0.019 0.000
O110 0.050 0.050 0.050 0.000 0.015 0.000
O111 0.050 0.050 0.050 0.000 0.015 0.000
O112 0.050 0.050 0.050 0.000 0.015 0.000
O113 0.059 0.059 0.059 0.000 0.018 0.000
O114 0.077 0.077 0.077 0.000 0.023 0.000
O115 0.081 0.081 0.081 0.000 0.024 0.000
O116 0.045 0.045 0.045 0.000 0.014 0.000
O117 0.047 0.047 0.047 0.000 0.014 0.000
O118 0.062 0.062 0.062 0.000 0.019 0.000
O119 0.074 0.074 0.074 0.000 0.022 0.000
O120 0.048 0.048 0.048 0.000 0.014 0.000
O121 0.114 0.114 0.114 0.000 0.034 0.000
O122 0.052 0.052 0.052 0.000 0.016 0.000
O123 0.063 0.063 0.063 0.000 0.019 0.000
O124 0.107 0.107 0.107 0.000 0.032 0.000
O125 0.091 0.091 0.091 0.000 0.027 0.000
O126 0.096 0.096 0.096 0.000 0.029 0.000
O127 0.079 0.079 0.079 0.000 0.024 0.000
O128 0.038 0.038 0.038 0.000 0.012 0.000
O129 0.082 0.082 0.082 0.000 0.025 0.000
O130 0.060 0.060 0.060 0.000 0.018 0.000
O131 0.074 0.074 0.074 0.000 0.022 0.000
O132 0.049 0.049 0.049 0.000 0.015 0.000
O133 0.083 0.083 0.083 0.000 0.025 0.000
O134 0.061 0.061 0.061 0.000 0.018 0.000
O135 0.036 0.036 0.036 0.000 0.011 0.000
O136 0.074 0.074 0.074 0.000 0.022 0.000
O137 0.054 0.054 0.054 0.000 0.016 0.000
O138 0.051 0.051 0.051 0.000 0.015 0.000
O139 0.063 0.063 0.063 0.000 0.019 0.000
O140 0.058 0.058 0.058 0.000 0.018 0.000
O141 0.054 0.054 0.054 0.000 0.016 0.000
O142 0.056 0.056 0.056 0.000 0.017 0.000
O143 0.050 0.050 0.050 0.000 0.015 0.000
O144 0.072 0.072 0.072 0.000 0.022 0.000
O145 0.077 0.077 0.077 0.000 0.023 0.000
O146 0.072 0.072 0.072 0.000 0.022 0.000
O147 0.035 0.035 0.035 0.000 0.010 0.000
O148 0.074 0.074 0.074 0.000 0.022 0.000
O149 0.042 0.042 0.042 0.000 0.013 0.000
O150 0.066 0.066 0.066 0.000 0.020 0.000
O151 0.059 0.059 0.059 0.000 0.018 0.000
O152 0.070 0.070 0.070 0.000 0.021 0.000
O153 0.050 0.050 0.050 0.000 0.015 0.000
O154 0.048 0.048 0.048 0.000 0.014 0.000
O155 0.058 0.058 0.058 0.000 0.017 0.000
O156 0.069 0.069 0.069 0.000 0.021 0.000
O157 0.053 0.053 0.053 0.000 0.016 0.000
O158 0.055 0.055 0.055 0.000 0.017 0.000
O159 0.119 0.119 0.119 0.000 0.036 0.000
O160 0.058 0.058 0.058 0.000 0.018 0.000
O161 0.050 0.050 0.050 0.000 0.015 0.000
O162 0.070 0.070 0.070 0.000 0.021 0.000
O163 0.088 0.088 0.088 0.000 0.026 0.000
O164 0.066 0.066 0.066 0.000 0.020 0.000
O165 0.061 0.061 0.061 0.000 0.018 0.000
O166 0.059 0.059 0.059 0.000 0.018 0.000
O167 0.063 0.063 0.063 0.000 0.019 0.000
O168 0.058 0.058 0.058 0.000 0.018 0.000
O169 0.061 0.061 0.061 0.000 0.018 0.000
O170 0.045 0.045 0.045 0.000 0.014 0.000
O171 0.104 0.104 0.104 0.000 0.031 0.000
O172 0.077 0.077 0.077 0.000 0.023 0.000
O173 0.080 0.080 0.080 0.000 0.024 0.000
O174 0.052 0.052 0.052 0.000 0.016 0.000
O175 0.065 0.065 0.065 0.000 0.019 0.000
O176 0.071 0.071 0.071 0.000 0.021 0.000
O177 0.083 0.083 0.083 0.000 0.025 0.000
O178 0.047 0.047 0.047 0.000 0.014 0.000
O179 0.042 0.042 0.042 0.000 0.013 0.000
O180 0.044 0.044 0.044 0.000 0.013 0.000
O181 0.044 0.044 0.044 0.000 0.013 0.000
O182 0.107 0.107 0.107 0.000 0.032 0.000
O183 0.050 0.050 0.050 0.000 0.015 0.000
O184 0.058 0.058 0.058 0.000 0.017 0.000
O185 0.093 0.093 0.093 0.000 0.028 0.000
O186 0.087 0.087 0.087 0.000 0.026 0.000
O187 0.072 0.072 0.072 0.000 0.022 0.000
O188 0.079 0.079 0.079 0.000 0.024 0.000
O189 0.075 0.075 0.075 0.000 0.023 0.000
O190 0.079 0.079 0.079 0.000 0.024 0.000
O191 0.082 0.082 0.082 0.000 0.025 0.000
O192 0.067 0.067 0.067 0.000 0.020 0.000
O193 0.063 0.063 0.063 0.000 0.019 0.000
O194 0.076 0.076 0.076 0.000 0.023 0.000
O195 0.053 0.053 0.053 0.000 0.016 0.000
O196 0.098 0.098 0.098 0.000 0.030 0.000
O197 0.082 0.082 0.082 0.000 0.025 0.000
O198 0.084 0.084 0.084 0.000 0.025 0.000
O199 0.069 0.069 0.069 0.000 0.021 0.000
O200 0.084 0.084 0.084 0.000 0.025 0.000
O201 0.073 0.073 0.073 0.000 0.022 0.000
O202 0.034 0.034 0.034 0.000 0.010 0.000
O203 0.064 0.064 0.064 0.000 0.019 0.000
O204 0.056 0.056 0.056 0.000 0.017 0.000
O205 0.041 0.041 0.041 0.000 0.012 0.000
O206 0.056 0.056 0.056 0.000 0.017 0.000
O207 0.072 0.072 0.072 0.000 0.022 0.000
O208 0.059 0.059 0.059 0.000 0.018 0.000
O209 0.130 0.130 0.130 0.000 0.039 0.000
O210 0.080 0.080 0.080 0.000 0.024 0.000
O211 0.077 0.077 0.077 0.000 0.023 0.000
O212 0.080 0.080 0.080 0.000 0.024 0.000
O213 0.070 0.070 0.070 0.000 0.021 0.000
O214 0.084 0.084 0.084 0.000 0.025 0.000
O215 0.067 0.067 0.067 0.000 0.020 0.000
O216 0.074 0.074 0.074 0.000 0.022 0.000
O217 0.155 0.155 0.155 0.000 0.047 0.000
O218 0.066 0.066 0.066 0.000 0.020 0.000
O219 0.075 0.075 0.075 0.000 0.023 0.000
O220 0.127 0.127 0.127 0.000 0.038 0.000
O221 0.039 0.039 0.039 0.000 0.012 0.000
O222 0.064 0.064 0.064 0.000 0.019 0.000
O223 0.075 0.075 0.075 0.000 0.022 0.000
O224 0.066 0.066 0.066 0.000 0.020 0.000
O225 0.095 0.095 0.095 0.000 0.029 0.000
O226 0.055 0.055 0.055 0.000 0.017 0.000
O227 0.127 0.127 0.127 0.000 0.038 0.000
O228 0.058 0.058 0.058 0.000 0.017 0.000
O229 0.031 0.031 0.031 0.000 0.009 0.000
O230 0.064 0.064 0.064 0.000 0.019 0.000
O231 0.064 0.064 0.064 0.000 0.019 0.000
O232 0.058 0.058 0.058 0.000 0.017 0.000
O233 0.091 0.091 0.091 0.000 0.027 0.000
O234 0.058 0.058 0.058 0.000 0.018 0.000
O235 0.082 0.082 0.082 0.000 0.025 0.000
O236 0.096 0.096 0.096 0.000 0.029 0.000
O237 0.074 0.074 0.074 0.000 0.022 0.000
O238 0.093 0.093 0.093 0.000 0.028 0.000
O239 0.068 0.068 0.068 0.000 0.020 0.000
O240 0.089 0.089 0.089 0.000 0.027 0.000
O241 0.120 0.120 0.120 0.000 0.036 0.000
O242 0.114 0.114 0.114 0.000 0.034 0.000
O243 0.133 0.133 0.133 0.000 0.040 0.000
O244 0.088 0.088 0.088 0.000 0.027 0.000
O245 0.085 0.085 0.085 0.000 0.026 0.000
O246 0.077 0.077 0.077 0.000 0.023 0.000
O247 0.153 0.153 0.153 0.000 0.046 0.000
O248 0.095 0.095 0.095 0.000 0.029 0.000
O249 0.096 0.096 0.096 0.000 0.029 0.000
O250 0.120 0.120 0.120 0.000 0.036 0.000
O251 0.077 0.077 0.077 0.000 0.023 0.000
O252 0.050 0.050 0.050 0.000 0.015 0.000
O253 0.041 0.041 0.041 0.000 0.012 0.000
O254 0.059 0.059 0.059 0.000 0.018 0.000
O255 0.044 0.044 0.044 0.000 0.013 0.000
O256 0.110 0.110 0.110 0.000 0.033 0.000
O257 0.081 0.081 0.081 0.000 0.024 0.000
O258 0.080 0.080 0.080 0.000 0.024 0.000
O259 0.145 0.145 0.145 0.000 0.044 0.000
O260 0.102 0.102 0.102 0.000 0.031 0.000
O261 0.115 0.115 0.115 0.000 0.035 0.000
O262 0.115 0.115 0.115 0.000 0.035 0.000
O263 0.080 0.080 0.080 0.000 0.024 0.000
O264 0.047 0.047 0.047 0.000 0.014 0.000
O265 0.059 0.059 0.059 0.000 0.018 0.000
O266 0.061 0.061 0.061 0.000 0.018 0.000
O267 0.047 0.047 0.047 0.000 0.014 0.000
O268 0.076 0.076 0.076 0.000 0.023 0.000
O269 0.065 0.065 0.065 0.000 0.019 0.000
O270 0.110 0.110 0.110 0.000 0.033 0.000
O271 0.083 0.083 0.083 0.000 0.025 0.000
O272 0.080 0.080 0.080 0.000 0.024 0.000
O273 0.103 0.103 0.103 0.000 0.031 0.000
O274 0.113 0.113 0.113 0.000 0.034 0.000
O275 0.064 0.064 0.064 0.000 0.019 0.000
O276 0.059 0.059 0.059 0.000 0.018 0.000
O277 0.047 0.047 0.047 0.000 0.014 0.000
O278 0.045 0.045 0.045 0.000 0.014 0.000
O279 0.100 0.100 0.100 0.000 0.030 0.000
O280 0.092 0.092 0.092 0.000 0.028 0.000
O281 0.053 0.053 0.053 0.000 0.016 0.000
O282 0.121 0.121 0.121 0.000 0.036 0.000
O283 0.050 0.050 0.050 0.000 0.015 0.000
O284 0.132 0.132 0.132 0.000 0.040 0.000
O285 0.054 0.054 0.054 0.000 0.016 0.000
O286 0.021 0.021 0.021 0.000 0.006 0.000
O287 0.047 0.047 0.047 0.000 0.014 0.000
O288 0.045 0.045 0.045 0.000 0.013 0.000
O289 0.092 0.092 0.092 0.000 0.028 0.000
O290 0.056 0.056 0.056 0.000 0.017 0.000
O291 0.070 0.070 0.070 0.000 0.021 0.000
O292 0.079 0.079 0.079 0.000 0.024 0.000
O293 0.060 0.060 0.060 0.000 0.018 0.000
O294 0.039 0.039 0.039 0.000 0.012 0.000
O295 0.009 0.009 0.009 0.000 0.003 0.000
O296 0.051 0.051 0.051 0.000 0.015 0.000
O297 0.043 0.043 0.043 0.000 0.013 0.000
O298 0.083 0.083 0.083 0.000 0.025 0.000
O299 0.119 0.119 0.119 0.000 0.036 0.000
O300 0.046 0.046 0.046 0.000 0.014 0.000
O301 0.038 0.038 0.038 0.000 0.012 0.000
O302 0.063 0.063 0.063 0.000 0.019 0.000
O303 0.035 0.035 0.035 0.000 0.010 0.000
O304 0.051 0.051 0.051 0.000 0.015 0.000
O305 0.060 0.060 0.060 0.000 0.018 0.000
O306 0.036 0.036 0.036 0.000 0.011 0.000
O307 0.038 0.038 0.038 0.000 0.012 0.000
O308 0.046 0.046 0.046 0.000 0.014 0.000
O309 0.051 0.051 0.051 0.000 0.015 0.000
O310 0.067 0.067 0.067 0.000 0.020 0.000
O311 0.047 0.047 0.047 0.000 0.014 0.000
O312 0.033 0.033 0.033 0.000 0.010 0.000
O313 0.064 0.064 0.064 0.000 0.019 0.000
O314 0.052 0.052 0.052 0.000 0.016 0.000
O315 0.097 0.097 0.097 0.000 0.029 0.000
O316 0.043 0.043 0.043 0.000 0.013 0.000
O318 0.037 0.037 0.037 0.000 0.011 0.000
O319 0.060 0.060 0.060 0.000 0.018 0.000
O320 0.074 0.074 0.074 0.000 0.022 0.000
O321 0.068 0.068 0.068 0.000 0.021 0.000
O322 0.051 0.051 0.051 0.000 0.015 0.000
O323 0.057 0.057 0.057 0.000 0.017 0.000
O324 0.032 0.032 0.032 0.000 0.010 0.000
O325 0.054 0.054 0.054 0.000 0.016 0.000
O326 0.033 0.033 0.033 0.000 0.010 0.000
O327 0.082 0.082 0.082 0.000 0.025 0.000
O328 0.055 0.055 0.055 0.000 0.017 0.000
O329 0.061 0.061 0.061 0.000 0.018 0.000
O330 0.049 0.049 0.049 0.000 0.015 0.000
O331 0.037 0.037 0.037 0.000 0.011 0.000
O332 0.062 0.062 0.062 0.000 0.019 0.000
O333 0.086 0.086 0.086 0.000 0.026 0.000
O334 0.052 0.052 0.052 0.000 0.016 0.000
O335 0.038 0.038 0.038 0.000 0.012 0.000
O336 0.054 0.054 0.054 0.000 0.016 0.000
O337 0.060 0.060 0.060 0.000 0.018 0.000
O338 0.046 0.046 0.046 0.000 0.014 0.000
O339 0.047 0.047 0.047 0.000 0.014 0.000
O340 0.078 0.078 0.078 0.000 0.023 0.000
O341 0.053 0.053 0.053 0.000 0.016 0.000
O342 0.032 0.032 0.032 0.000 0.010 0.000
O343 0.050 0.050 0.050 0.000 0.015 0.000
O344 0.042 0.042 0.042 0.000 0.013 0.000
O345 0.063 0.063 0.063 0.000 0.019 0.000
O346 0.079 0.079 0.079 0.000 0.024 0.000
O347 0.029 0.029 0.029 0.000 0.009 0.000
O348 0.049 0.049 0.049 0.000 0.015 0.000
O349 0.070 0.070 0.070 0.000 0.021 0.000
O350 0.093 0.093 0.093 0.000 0.028 0.000
O351 0.064 0.064 0.064 0.000 0.019 0.000
O352 0.035 0.035 0.035 0.000 0.010 0.000
O353 0.060 0.060 0.060 0.000 0.018 0.000
O354 0.050 0.050 0.050 0.000 0.015 0.000
O355 0.099 0.099 0.099 0.000 0.030 0.000
O356 0.056 0.056 0.056 0.000 0.017 0.000
O357 0.040 0.040 0.040 0.000 0.012 0.000
O358 0.046 0.046 0.046 0.000 0.014 0.000
O359 0.052 0.052 0.052 0.000 0.016 0.000
O360 0.062 0.062 0.062 0.000 0.019 0.000
O361 0.075 0.075 0.075 0.000 0.023 0.000
O362 0.092 0.092 0.092 0.000 0.028 0.000
O363 0.037 0.037 0.037 0.000 0.011 0.000
O364 0.067 0.067 0.067 0.000 0.020 0.000
O365 0.063 0.063 0.063 0.000 0.019 0.000
O366 0.027 0.027 0.027 0.000 0.008 0.000
O367 0.056 0.056 0.056 0.000 0.017 0.000
O368 0.083 0.083 0.083 0.000 0.025 0.000
O369 0.034 0.034 0.034 0.000 0.010 0.000
O370 0.072 0.072 0.072 0.000 0.022 0.000
O371 0.060 0.060 0.060 0.000 0.018 0.000
O372 0.029 0.029 0.029 0.000 0.009 0.000
O373 0.022 0.022 0.022 0.000 0.007 0.000
O374 0.050 0.050 0.050 0.000 0.015 0.000
O375 0.054 0.054 0.054 0.000 0.016 0.000
O376 0.048 0.048 0.048 0.000 0.015 0.000
O377 0.059 0.059 0.059 0.000 0.018 0.000
O378 0.060 0.060 0.060 0.000 0.018 0.000
O379 0.128 0.128 0.128 0.000 0.038 0.000
K3 0.050 0.050 0.050 0.000 0.015 0.000
O380 0.074 0.074 0.074 0.000 0.022 0.000
O381 0.112 0.112 0.112 0.000 0.034 0.000
O382 0.063 0.063 0.063 0.000 0.019 0.000
O383 0.078 0.078 0.078 0.000 0.023 0.000
O384 0.046 0.046 0.046 0.000 0.014 0.000
O385 0.077 0.077 0.077 0.000 0.023 0.000
O386 0.033 0.033 0.033 0.000 0.010 0.000
O387 0.049 0.049 0.049 0.000 0.015 0.000
O388 0.038 0.038 0.038 0.000 0.011 0.000
O389 0.059 0.059 0.059 0.000 0.018 0.000
O390 0.061 0.061 0.061 0.000 0.018 0.000
O391 0.035 0.035 0.035 0.000 0.011 0.000
O392 0.084 0.084 0.084 0.000 0.025 0.000
O393 0.052 0.052 0.052 0.000 0.016 0.000
O394 0.059 0.059 0.059 0.000 0.018 0.000
O395 0.045 0.045 0.045 0.000 0.014 0.000
O396 0.103 0.103 0.103 0.000 0.031 0.000
O397 0.051 0.051 0.051 0.000 0.015 0.000
O398 0.075 0.075 0.075 0.000 0.023 0.000
O399 0.059 0.059 0.059 0.000 0.018 0.000
P1 0.034 0.034 0.034 0.000 0.010 0.000
P2 0.041 0.041 0.041 0.000 0.012 0.000
P3 0.039 0.039 0.039 0.000 0.012 0.000
P4 0.039 0.039 0.039 0.000 0.012 0.000
P5 0.045 0.045 0.045 0.000 0.013 0.000
P6 0.038 0.038 0.038 0.000 0.011 0.000
P7 0.039 0.039 0.039 0.000 0.012 0.000
P8 0.041 0.041 0.041 0.000 0.012 0.000
P9 0.054 0.054 0.054 0.000 0.016 0.000
P10 0.044 0.044 0.044 0.000 0.013 0.000
P11 0.058 0.058 0.058 0.000 0.018 0.000
P12 0.067 0.067 0.067 0.000 0.020 0.000
Ta1 0.043 0.043 0.043 0.000 0.013 0.000
Ta2 0.045 0.045 0.045 0.000 0.014 0.000
Ta3 0.048 0.048 0.048 0.000 0.014 0.000
Ta4 0.047 0.047 0.047 0.000 0.014 0.000
Ta5 0.053 0.053 0.053 0.000 0.016 0.000
Ta6 0.055 0.055 0.055 0.000 0.017 0.000
Ta7 0.056 0.056 0.056 0.000 0.017 0.000
Ta8 0.048 0.048 0.048 0.000 0.015 0.000
Ta9 0.056 0.056 0.056 0.000 0.017 0.000
Ta10 0.046 0.046 0.046 0.000 0.014 0.000
Ta11 0.058 0.058 0.058 0.000 0.017 0.000
Ta12 0.060 0.060 0.060 0.000 0.018 0.000
Ta13 0.053 0.053 0.053 0.000 0.016 0.000
Ta14 0.047 0.047 0.047 0.000 0.014 0.000
Ta15 0.053 0.053 0.053 0.000 0.016 0.000
Ta16 0.050 0.050 0.050 0.000 0.015 0.000
Ta17 0.045 0.045 0.045 0.000 0.013 0.000
Ta18 0.054 0.054 0.054 0.000 0.016 0.000
W1 0.131 0.131 0.131 0.000 0.039 0.000
W2 0.141 0.141 0.141 0.000 0.042 0.000
W3 0.115 0.115 0.115 0.000 0.034 0.000
W4 0.071 0.071 0.071 0.000 0.021 0.000
W5 0.059 0.059 0.059 0.000 0.018 0.000
W6 0.070 0.070 0.070 0.000 0.021 0.000
W7 0.069 0.069 0.069 0.000 0.021 0.000
W8 0.065 0.065 0.065 0.000 0.020 0.000
W9 0.073 0.073 0.073 0.000 0.022 0.000
W10 0.059 0.059 0.059 0.000 0.018 0.000
W11 0.048 0.048 0.048 0.000 0.015 0.000
W12 0.056 0.056 0.056 0.000 0.017 0.000
W13 0.060 0.060 0.060 0.000 0.018 0.000
W14 0.047 0.047 0.047 0.000 0.014 0.000
W15 0.048 0.048 0.048 0.000 0.015 0.000
W16 0.059 0.059 0.059 0.000 0.018 0.000
W17 0.115 0.115 0.115 0.000 0.035 0.000
W18 0.111 0.111 0.111 0.000 0.034 0.000
W19 0.107 0.107 0.107 0.000 0.032 0.000
W20 0.067 0.067 0.067 0.000 0.020 0.000
W21 0.073 0.073 0.073 0.000 0.022 0.000
W22 0.073 0.073 0.073 0.000 0.022 0.000
W23 0.069 0.069 0.069 0.000 0.021 0.000
W24 0.047 0.047 0.047 0.000 0.014 0.000
W25 0.048 0.048 0.048 0.000 0.014 0.000
W26 0.085 0.085 0.085 0.000 0.026 0.000
W27 0.067 0.067 0.067 0.000 0.020 0.000
W28 0.055 0.055 0.055 0.000 0.016 0.000
W29 0.056 0.056 0.056 0.000 0.017 0.000
W30 0.055 0.055 0.055 0.000 0.017 0.000
W31 0.048 0.048 0.048 0.000 0.014 0.000
W32 0.067 0.067 0.067 0.000 0.020 0.000
W33 0.071 0.071 0.071 0.000 0.021 0.000
W34 0.059 0.059 0.059 0.000 0.018 0.000
W35 0.087 0.087 0.087 0.000 0.026 0.000
W36 0.053 0.053 0.053 0.000 0.016 0.000
W37 0.090 0.090 0.090 0.000 0.027 0.000
W38 0.161 0.161 0.161 0.000 0.048 0.000
W39 0.058 0.058 0.058 0.000 0.017 0.000
W40 0.069 0.069 0.069 0.000 0.021 0.000
W41 0.048 0.048 0.048 0.000 0.015 0.000
W42 0.073 0.073 0.073 0.000 0.022 0.000
W43 0.052 0.052 0.052 0.000 0.016 0.000
W44 0.059 0.059 0.059 0.000 0.018 0.000
W45 0.077 0.077 0.077 0.000 0.023 0.000
W46 0.059 0.059 0.059 0.000 0.018 0.000
W47 0.053 0.053 0.053 0.000 0.016 0.000
W48 0.058 0.058 0.058 0.000 0.017 0.000
W49 0.075 0.075 0.075 0.000 0.023 0.000
W50 0.057 0.057 0.057 0.000 0.017 0.000
W51 0.055 0.055 0.055 0.000 0.017 0.000
W52 0.051 0.051 0.051 0.000 0.015 0.000
W53 0.056 0.056 0.056 0.000 0.017 0.000
W54 0.077 0.077 0.077 0.000 0.023 0.000
W55 0.049 0.049 0.049 0.000 0.015 0.000
W56 0.066 0.066 0.066 0.000 0.020 0.000
W57 0.047 0.047 0.047 0.000 0.014 0.000
W58 0.051 0.051 0.051 0.000 0.015 0.000
W59 0.092 0.092 0.092 0.000 0.028 0.000
W60 0.058 0.058 0.058 0.000 0.017 0.000
W61 0.077 0.077 0.077 0.000 0.023 0.000
W62 0.052 0.052 0.052 0.000 0.016 0.000
W63 0.089 0.089 0.089 0.000 0.027 0.000
W64 0.051 0.051 0.051 0.000 0.015 0.000
W65 0.065 0.065 0.065 0.000 0.020 0.000
W66 0.086 0.086 0.086 0.000 0.026 0.000
W67 0.054 0.054 0.054 0.000 0.016 0.000
W68 0.096 0.096 0.096 0.000 0.029 0.000
W69 0.059 0.059 0.059 0.000 0.018 0.000
W70 0.094 0.094 0.094 0.000 0.028 0.000
W71 0.056 0.056 0.056 0.000 0.017 0.000
W72 0.061 0.061 0.061 0.000 0.018 0.000
W73 0.052 0.052 0.052 0.000 0.016 0.000
W74 0.058 0.058 0.058 0.000 0.018 0.000
W75 0.064 0.064 0.064 0.000 0.019 0.000
W76 0.052 0.052 0.052 0.000 0.016 0.000
W77 0.065 0.065 0.065 0.000 0.020 0.000
W78 0.095 0.095 0.095 0.000 0.029 0.000
W79 0.050 0.050 0.050 0.000 0.015 0.000
W80 0.064 0.064 0.064 0.000 0.019 0.000
W81 0.070 0.070 0.070 0.000 0.021 0.000
W82 0.079 0.079 0.079 0.000 0.024 0.000
W83 0.066 0.066 0.066 0.000 0.020 0.000
W84 0.068 0.068 0.068 0.000 0.020 0.000
W85 0.056 0.056 0.056 0.000 0.017 0.000
W86 0.057 0.057 0.057 0.000 0.017 0.000
W87 0.064 0.064 0.064 0.000 0.019 0.000
W88 0.084 0.084 0.084 0.000 0.025 0.000
W89 0.058 0.058 0.058 0.000 0.017 0.000
W90 0.052 0.052 0.052 0.000 0.016 0.000

loop_
_atom_type_symbol
_atom_type_description
_atom_type_scat_dispersion_real
_atom_type_scat_dispersion_imag
_atom_type_scat_source
C C 0.0033 0.0016 'International Tables Vol C Tables 4.2.6.8 and 6.1.1.4'
H H 0.0000 0.0000 'International Tables Vol C Tables 4.2.6.8 and 6.1.1.4'
K K 0.2009 0.2494 'International Tables Vol C Tables 4.2.6.8 and 6.1.1.4'
Mo Mo -1.6832 0.6857 'International Tables Vol C Tables 4.2.6.8 and 6.1.1.4'
O O 0.0106 0.0060 'International Tables Vol C Tables 4.2.6.8 and 6.1.1.4'
P P 0.1023 0.0942 'International Tables Vol C Tables 4.2.6.8 and 6.1.1.4'
Ta Ta -0.7052 6.5227 'International Tables Vol C Tables 4.2.6.8 and 6.1.1.4'
W W -0.8490 6.8722 'International Tables Vol C Tables 4.2.6.8 and 6.1.1.4'

loop_
_geom_angle_atom_site_label_1
_geom_angle_atom_site_label_2
_geom_angle_atom_site_label_3
_geom_angle
O74 C1 C4 114(8)
O74 C1 O347 130(7)
O347 C1 C4 116(8)
O85 C3 C5 118(6)
O85 C3 O344 126(5)
O344 C3 C5 116(5)
O324 C6 C2 112(5)
O359 C6 C2 121(6)
O359 C6 O324 128(5)
Mo4 K1 Mo7 143.0(5)
Mo4 K1 Mo8 42.0(2)
Mo7 K1 Mo8 122.7(5)
O37 K1 Mo4 99.1(6)
O37 K1 Mo7 55.9(5)
O37 K1 Mo8 120.0(7)
O44 K1 Mo4 74.8(9)
O44 K1 Mo7 114.3(10)
O44 K1 Mo8 115.8(9)
O44 K1 O37 71.0(11)
O44 K1 O303 132.0(12)
O63 K1 Mo4 111.1(11)
O63 K1 Mo7 77.4(10)
O63 K1 Mo8 70.3(10)
O63 K1 O37 130.4(12)
O63 K1 O44 153.4(15)
O63 K1 O303 65.7(13)
O147 K1 Mo4 118.2(9)
O147 K1 Mo7 27.3(7)
O147 K1 Mo8 96.8(9)
O147 K1 O37 58.1(10)
O147 K1 O44 128.6(13)
O147 K1 O63 72.9(13)
O147 K1 O303 69.5(11)
O303 K1 Mo4 59.5(7)
O303 K1 Mo7 96.0(8)
O303 K1 Mo8 27.5(7)
O303 K1 O37 101.1(10)
O318 K1 Mo4 155.8(11)
O318 K1 Mo7 32.1(9)
O318 K1 Mo8 154.0(11)
O318 K1 O37 58.1(10)
O318 K1 O44 88.9(13)
O318 K1 O63 91.6(14)
O318 K1 O147 59.2(12)
O318 K1 O303 128.1(13)
O318 K1 O372 130.0(13)
O318 K1 O380 88.0(16)
O343 K1 Mo4 33.8(11)
O343 K1 Mo7 151.2(13)
O343 K1 Mo8 29.5(11)
O343 K1 O37 132.5(13)
O343 K1 O44 93.0(15)
O343 K1 O63 82.0(15)
O343 K1 O147 126.2(15)
O343 K1 O303 56.9(14)
O343 K1 O318 169.1(15)
O343 K1 O372 60.4(13)
O343 K1 O380 82.3(17)
O372 K1 Mo4 27.2(7)
O372 K1 Mo7 118.9(9)
O372 K1 Mo8 58.6(8)
O372 K1 O37 72.1(9)
O372 K1 O44 69.9(12)
O372 K1 O63 127.2(14)
O372 K1 O147 99.4(11)
O372 K1 O303 63.0(11)
O380 K1 Mo4 103.8(13)
O380 K1 Mo7 113.2(13)
O380 K1 Mo8 106.3(14)
O380 K1 O37 130.3(16)
O380 K1 O44 73.4(17)
O380 K1 O63 80.0(17)
O380 K1 O147 135.8(15)
O380 K1 O303 128.5(17)
O380 K1 O372 124.7(15)
O87 Mo1 O129 82(3)
O87 Mo1 O218 161(2)
O87 Mo1 O247 85(4)
O87 Mo1 O274 77(3)
O87 Mo1 O284 121(4)
O218 Mo1 O129 79(3)
O218 Mo1 O274 100(3)
O247 Mo1 O129 79(4)
O247 Mo1 O218 93(4)
O247 Mo1 O274 159(4)
O247 Mo1 O284 111(5)
O274 Mo1 O129 87(3)
O284 Mo1 O129 155(4)
O284 Mo1 O218 78(4)
O284 Mo1 O274 89(4)
O89 Mo2 O90 97(2)
O89 Mo2 O118 79(2)
O89 Mo2 O144 76(2)
O89 Mo2 O188 98(2)
O89 Mo2 O368 167(3)
O90 Mo2 O118 70(2)
O90 Mo2 O144 162(2)
O90 Mo2 O188 110(3)
O90 Mo2 O368 93(3)
O118 Mo2 O144 93(3)
O118 Mo2 O188 177(2)
O118 Mo2 O368 97(3)
O188 Mo2 O144 88(3)
O188 Mo2 O368 86(3)
O368 Mo2 O144 91(3)
Mo6 Mo3 K2 69.6(3)
Mo6 Mo3 K3 70.7(3)
O113 Mo3 Mo6 130.9(15)
O113 Mo3 K2 153.7(16)
O113 Mo3 O324 77.8(18)
O113 Mo3 K3 83.2(14)
O295 Mo3 Mo6 97.1(9)
O295 Mo3 K2 55.5(9)
O295 Mo3 O113 101.2(17)
O295 Mo3 O324 176.9(13)
O295 Mo3 O356 96.1(16)
O295 Mo3 O373 99.2(13)
O295 Mo3 K3 55.5(7)
O306 Mo3 Mo6 48.9(13)
O306 Mo3 K2 110.3(13)
O306 Mo3 O113 83.3(19)
O306 Mo3 O295 98.9(14)
O306 Mo3 O324 84.0(15)
O306 Mo3 O356 162.9(19)
O306 Mo3 O373 95.5(16)
O306 Mo3 K3 44.7(12)
O324 Mo3 Mo6 85.7(10)
O324 Mo3 K2 124.7(10)
O324 Mo3 K3 127.0(9)
O356 Mo3 Mo6 137.0(15)
O356 Mo3 K2 85.0(15)
O356 Mo3 O113 86(2)
O356 Mo3 O324 81.0(17)
O356 Mo3 K3 146.3(15)
O373 Mo3 Mo6 47.2(9)
O373 Mo3 K2 45.0(10)
O373 Mo3 O113 159.5(18)
O373 Mo3 O324 81.8(14)
O373 Mo3 O356 90.2(17)
O373 Mo3 K3 110.3(9)
K3 Mo3 K2 91.0(4)
K1 Mo4 K2 90.3(4)
Mo8 Mo4 K1 70.8(3)
Mo8 Mo4 K2 69.4(3)
O73 Mo4 K1 148.3(16)
O73 Mo4 K2 84.9(16)
O73 Mo4 Mo8 134.8(17)
O73 Mo4 O286 87.9(19)
O73 Mo4 O341 87(2)
O73 Mo4 O343 163(2)
O73 Mo4 O344 81.0(19)
O286 Mo4 K1 110.1(9)
O286 Mo4 K2 44.3(10)
O286 Mo4 Mo8 47.7(9)
O286 Mo4 O341 163.4(17)
O286 Mo4 O344 84.8(15)
O341 Mo4 K1 82.0(13)
O341 Mo4 K2 150.4(15)
O341 Mo4 Mo8 132.7(14)
O341 Mo4 O344 78.8(18)
O343 Mo4 K1 45.1(14)
O343 Mo4 K2 107.8(14)
O343 Mo4 Mo8 46.6(15)
O343 Mo4 O286 93.8(17)
O343 Mo4 O341 87(2)
O343 Mo4 O344 82.8(17)
O344 Mo4 K1 125.2(10)
O344 Mo4 K2 127.5(11)
O344 Mo4 Mo8 86.1(12)
O372 Mo4 K1 56.5(12)
O372 Mo4 K2 57.3(14)
O372 Mo4 Mo8 100.3(14)
O372 Mo4 O73 96(2)
O372 Mo4 O286 100.8(17)
O372 Mo4 O341 95(2)
O372 Mo4 O343 100.3(18)
O372 Mo4 O344 173.4(19)
K1 Mo5 K3 91.9(4)
Mo7 Mo5 K1 68.9(3)
Mo7 Mo5 K3 67.9(3)
O37 Mo5 K1 57.8(10)
O37 Mo5 Mo7 96.9(11)
O37 Mo5 O178 100.9(16)
O37 Mo5 O233 102(2)
O37 Mo5 O318 102.3(15)
O37 Mo5 O347 177.8(15)
O37 Mo5 O366 103.3(13)
O37 Mo5 K3 56.6(10)
O178 Mo5 K1 113.1(14)
O178 Mo5 Mo7 50.3(14)
O178 Mo5 O233 82(2)
O178 Mo5 O318 97.8(18)
O178 Mo5 O347 81.0(15)
O178 Mo5 O366 155.5(15)
O178 Mo5 K3 44.7(12)
O233 Mo5 K1 156.2(19)
O233 Mo5 Mo7 131(2)
O233 Mo5 O347 77(2)
O233 Mo5 O366 89(2)
O233 Mo5 K3 86(2)
O318 Mo5 K1 45.5(11)
O318 Mo5 Mo7 49.3(12)
O318 Mo5 O233 155(2)
O318 Mo5 O347 78.5(14)
O318 Mo5 O366 81.1(16)
O318 Mo5 K3 111.3(13)
O347 Mo5 K1 122.6(10)
O347 Mo5 Mo7 85.2(10)
O347 Mo5 K3 125.0(10)
O366 Mo5 K1 83.7(10)
O366 Mo5 Mo7 129.5(10)
O366 Mo5 O347 74.8(13)
O366 Mo5 K3 157.5(9)
Mo3 Mo6 K2 68.9(3)
Mo3 Mo6 K3 67.3(3)
O58 Mo6 Mo3 101.0(16)
O58 Mo6 K2 60.4(14)
O58 Mo6 O59 98(2)
O58 Mo6 O306 99.2(19)
O58 Mo6 O359 173(2)
O58 Mo6 O373 103.8(17)
O58 Mo6 O375 91(2)
O58 Mo6 K3 56.6(15)
O59 Mo6 Mo3 129.7(14)
O59 Mo6 K2 81.2(15)
O59 Mo6 O359 80(2)
O59 Mo6 O375 90(2)
O59 Mo6 K3 153.8(15)
O306 Mo6 Mo3 47.1(11)
O306 Mo6 K2 108.2(12)
O306 Mo6 O59 162.9(19)
O306 Mo6 O359 83.2(17)
O306 Mo6 O375 88.9(19)
O306 Mo6 K3 43.0(12)
O359 Mo6 Mo3 85.7(13)
O359 Mo6 K2 125.4(11)
O359 Mo6 K3 124.9(12)
O373 Mo6 Mo3 50.9(11)
O373 Mo6 K2 43.8(10)
O373 Mo6 O59 79.4(18)
O373 Mo6 O306 97.3(15)
O373 Mo6 O359 82.5(15)
O373 Mo6 O375 163.0(18)
O373 Mo6 K3 110.3(11)
O375 Mo6 Mo3 135.5(15)
O375 Mo6 K2 147.9(15)
O375 Mo6 O359 82.5(18)
O375 Mo6 K3 85.0(15)
K3 Mo6 K2 89.4(4)
Mo3 K2 Mo6 41.4(2)
Mo3 K2 Mo8 144.7(4)
Mo6 K2 Mo8 123.7(4)
O58 K2 Mo3 59.1(9)
O58 K2 Mo6 28.8(8)
O58 K2 Mo8 96.3(9)
O104 K2 Mo3 113.6(11)
O104 K2 Mo6 73.1(11)
O104 K2 Mo8 73.6(11)
O104 K2 O58 68.4(13)
O104 K2 O295 129.8(12)
O104 K2 O303 68.4(13)
O104 K2 O353 153.7(15)
O104 K2 O372 128.9(13)
O286 K2 Mo3 157.5(10)
O286 K2 Mo6 153.1(9)
O286 K2 Mo8 30.3(7)
O286 K2 O58 126.6(11)
O286 K2 O104 87.0(14)
O286 K2 O295 126.7(10)
O286 K2 O303 57.3(10)
O286 K2 O353 92.2(13)
O286 K2 O372 58.2(11)
O295 K2 Mo3 32.5(4)
O295 K2 Mo6 61.0(5)
O295 K2 Mo8 115.4(6)
O295 K2 O58 61.6(10)
O295 K2 O303 97.4(9)
O295 K2 O372 68.5(8)
O303 K2 Mo3 120.4(8)
O303 K2 Mo6 97.8(8)
O303 K2 Mo8 27.1(7)
O303 K2 O58 69.5(11)
O353 K2 Mo3 73.4(11)
O353 K2 Mo6 113.7(11)
O353 K2 Mo8 116.3(12)
O353 K2 O58 130.0(14)
O353 K2 O295 70.3(12)
O353 K2 O303 131.8(14)
O353 K2 O372 70.9(13)
O372 K2 Mo3 100.1(8)
O372 K2 Mo6 121.8(8)
O372 K2 Mo8 57.3(8)
O372 K2 O58 101.5(11)
O372 K2 O303 61.5(11)
O373 K2 Mo3 32.9(8)
O373 K2 Mo6 30.2(7)
O373 K2 Mo8 152.9(9)
O373 K2 O58 58.8(11)
O373 K2 O104 86.1(14)
O373 K2 O286 168.3(12)
O373 K2 O295 64.7(9)
O373 K2 O303 127.9(11)
O373 K2 O353 89.8(14)
O373 K2 O372 133.0(12)
O379 K2 Mo3 113(2)
O379 K2 Mo6 111(2)
O379 K2 Mo8 102(2)
O379 K2 O58 132(2)
O379 K2 O104 75(2)
O379 K2 O286 80(2)
O379 K2 O295 139(2)
O379 K2 O303 123(2)
O379 K2 O353 79(2)
O379 K2 O372 126(2)
O379 K2 O373 89(2)
Mo5 Mo7 K1 69.8(3)
Mo5 Mo7 K3 70.7(3)
O74 Mo7 K1 124.7(10)
O74 Mo7 Mo5 87.3(11)
O74 Mo7 K3 126.3(10)
O127 Mo7 K1 150.7(19)
O127 Mo7 Mo5 133.0(19)
O127 Mo7 O74 80(2)
O127 Mo7 O163 89(3)
O127 Mo7 K3 81.2(18)
O147 Mo7 K1 54.8(14)
O147 Mo7 Mo5 97.0(14)
O147 Mo7 O74 174.7(18)
O147 Mo7 O127 99(2)
O147 Mo7 O163 97(2)
O147 Mo7 O178 103.4(19)
O147 Mo7 O318 100.0(18)
O147 Mo7 K3 58.4(14)
O163 Mo7 K1 81.6(17)
O163 Mo7 Mo5 131.7(18)
O163 Mo7 O74 78(2)
O163 Mo7 K3 151.4(18)
O178 Mo7 K1 113.9(13)
O178 Mo7 Mo5 50.3(14)
O178 Mo7 O74 81.7(16)
O178 Mo7 O127 83(2)
O178 Mo7 O163 159(2)
O178 Mo7 K3 46.3(13)
O318 Mo7 K1 45.8(11)
O318 Mo7 Mo5 50.5(12)
O318 Mo7 O74 80.5(15)
O318 Mo7 O127 160(2)
O318 Mo7 O163 82(2)
O318 Mo7 O178 99.0(19)
O318 Mo7 K3 114.8(12)
K3 Mo7 K1 93.4(4)
K1 Mo8 K2 89.0(4)
Mo4 Mo8 K1 67.2(3)
Mo4 Mo8 K2 69.5(3)
O54 Mo8 K1 154.6(15)
O54 Mo8 Mo4 129.7(15)
O54 Mo8 K2 82.0(16)
O54 Mo8 O85 80(2)
O54 Mo8 O304 89(2)
O85 Mo8 K1 123.3(13)
O85 Mo8 Mo4 87.2(14)
O85 Mo8 K2 129.3(12)
O286 Mo8 K1 109.5(11)
O286 Mo8 Mo4 50.8(11)
O286 Mo8 K2 43.6(10)
O286 Mo8 O54 79.8(18)
O286 Mo8 O85 86.6(16)
O286 Mo8 O304 165.8(17)
O303 Mo8 K1 58.2(14)
O303 Mo8 Mo4 100.4(15)
O303 Mo8 K2 57.4(13)
O303 Mo8 O54 97(2)
O303 Mo8 O85 171.7(19)
O303 Mo8 O286 100.6(16)
O303 Mo8 O304 89.9(19)
O303 Mo8 O343 100(2)
O304 Mo8 K1 84.1(14)
O304 Mo8 Mo4 136.9(15)
O304 Mo8 K2 144.3(14)
O304 Mo8 O85 82.3(18)
O343 Mo8 K1 41.9(14)
O343 Mo8 Mo4 50.8(14)
O343 Mo8 K2 111.2(16)
O343 Mo8 O54 162(2)
O343 Mo8 O85 82(2)
O343 Mo8 O286 101.0(18)
O343 Mo8 O304 86(2)
P2 O1 W11 125(2)
P2 O1 W58 128(3)
W58 O1 W11 91.0(16)
W84 O2 W33 135(4)
W33 O3 W9 137(4)
W65 O4 W77 126(3)
W44 O5 W23 140(5)
W21 O8 W78 167(3)
W49 O9 W68 156(5)
W59 O10 W81 169(4)
W20 O12 W87 122(3)
P12 O15 W37 150(4)
W35 O16 W66 120(3)
W34 O18 Ta13 151(4)
W45 O21 W3 165(5)
W63 O23 W42 152(3)
P11 O24 W63 125(3)
P11 O24 W70 124(4)
W70 O24 W63 90(2)
W8 O25 W53 138(3)
P10 O28 W82 135(5)
P10 O28 W88 127(4)
W82 O28 W88 94(3)
W89 O30 W32 111(2)
P12 O32 W19 131(6)
W52 O33 W45 121(5)
W47 O34 W15 123(2)
Mo5 O37 K1 96.1(12)
Mo5 O37 K3 97.4(12)
K3 O37 K1 116.2(10)
W16 O38 Ta15 153(4)
W61 O39 W54 116(2)
P6 O40 W62 128(2)
P6 O40 W76 124(2)
W62 O40 W76 90.0(14)
W43 O41 W11 150(2)
W12 O42 Ta8 160(3)
Ta2 O43 Ta17 126(2)
Ta1 O44 K1 116(2)
Ta1 O44 Ta17 125(3)
Ta17 O44 K1 115.5(19)
W67 O45 Ta15 155(2)
W11 O46 Ta4 157(2)
W52 O47 W2 157(3)
P4 O48 W25 121(2)
P4 O48 W55 138(3)
W55 O48 W25 95.1(19)
W71 O50 W11 160(3)
O346 O51 W40 139(3)
W54 O51 O346 65(3)
W54 O51 W40 126(3)
W15 O52 W73 157(2)
W61 O53 W40 121(3)
Ta13 O54 Mo8 145(3)
W28 O55 W29 147.9(17)
O201 O56 W26 134(3)
W88 O56 O201 70(3)
W88 O56 W26 128(3)
W33 O57 W48 149(3)
Mo6 O58 K2 90.8(15)
Mo6 O58 K3 94.6(18)
K3 O58 K2 111.0(15)
Ta15 O59 Mo6 147(3)
W24 O60 W57 119(3)
W22 O61 W20 152(3)
Ta14 O62 Ta18 118(2)
Ta6 O63 K1 112(2)
Ta11 O63 K1 124(2)
Ta11 O63 Ta6 121(3)
Ta6 O64 Ta12 122(2)
Ta18 O65 Ta10 121(2)
W46 O66 W24 167(3)
Ta13 O68 Ta7 114(2)
W83 O69 W85 149(3)
W39 O70 W46 162(4)
W24 O72 Ta1 157(3)
Ta14 O73 Mo4 145(3)
C1 O74 Mo7 119(4)
W79 O75 W28 125(4)
P5 O76 W23 129(3)
P5 O76 W38 123(3)
P5 O76 W83 123(3)
W23 O76 W38 90.3(17)
W23 O76 W83 91.0(17)
W83 O76 W38 88.2(16)
W40 O77 W64 150(4)
Ta5 O78 W5 149(3)
P9 O79 W20 132(3)
P9 O79 W87 126(3)
W20 O79 W87 94.1(17)
W38 O80 W46 144(3)
W82 O82 W26 132(3)
W25 O83 W55 120(3)
C3 O85 Mo8 118(4)
Ta16 O88 W8 161(3)
W7 O91 W5 114(3)
O258 O92 W1 137(3)
O258 O92 W2 70(3)
W2 O92 W1 115(3)
W29 O93 Ta18 149(4)
W2 O94 W3 115(2)
W55 O95 W60 155(3)
W1 O96 W3 126(3)
P1 O97 Ta7 121(3)
P1 O97 Ta13 135(3)
P1 O97 Ta15 124(3)
Ta13 O97 Ta7 88.6(17)
Ta13 O97 Ta15 89.0(18)
Ta15 O97 Ta7 85.5(15)
W88 O100 W82 101(2)
W47 O101 W13 151(4)
P6 O103 Ta10 122(4)
P6 O103 Ta14 127(4)
P6 O103 Ta18 129(4)
Ta14 O103 Ta10 87(2)
Ta18 O103 Ta10 88(2)
Ta18 O103 Ta14 90(2)
Ta13 O104 K2 120(2)
Ta15 O104 K2 121(2)
Ta15 O104 Ta13 116(3)
W39 O105 W31 165(2)
P7 O106 W48 134(3)
P7 O106 W71 124(3)
W48 O106 W71 88.3(16)
W20 O107 W35 158(3)
Ta3 O113 Mo3 142(3)
W43 O114 W10 172(4)
W64 O116 W73 152(2)
P5 O117 W30 119(3)
P5 O117 W46 135(3)
W46 O117 W30 94.6(16)
W32 O119 W29 154(4)
W39 O120 W38 154(3)
W51 O121 W65 156(5)
P3 O122 W75 128(3)
P3 O122 W80 132(3)
W80 O122 W75 90.0(16)
W27 O123 W28 160(3)
O396 O125 W19 59(3)
O396 O125 W35 151(5)
W19 O125 W35 138(4)
Ta16 O127 Mo7 150(4)
W57 O128 W25 154(3)
Ta18 O129 Mo1 171(4)
W55 O131 W41 152(4)
Ta6 O132 W81 155(3)
W23 O133 W60 149(4)
W36 O134 W56 164(3)
P2 O135 Ta3 132(2)
P2 O135 Ta4 125(2)
P2 O135 Ta8 120.5(19)
Ta3 O135 Ta4 90.7(13)
Ta3 O135 Ta8 88.3(14)
Ta4 O135 Ta8 86.9(13)
W12 O137 W58 151(3)
P10 O138 W69 132(3)
P10 O138 W72 126(3)
W69 O138 W72 93.3(19)
W75 O139 W86 149(3)
W36 O141 W43 114(2)
W77 O142 W48 151(3)
P9 O143 W21 119(2)
P9 O143 W81 129(3)
W81 O143 W21 92.0(18)
Ta12 O144 Mo2 175(3)
W34 O146 W47 151(3)
K1 O147 K3 120.3(14)
Mo7 O147 K1 97.9(17)
Mo7 O147 K3 93.8(17)
W16 O148 W34 120(3)
P11 O151 W4 130(3)
P11 O151 W42 131(3)
W4 O151 W42 86.2(16)
W53 O154 W42 162(3)
W53 O155 W50 119(3)
W87 O156 W66 162(4)
P5 O157 W60 130(3)
P5 O157 W85 129(3)
W85 O157 W60 92.7(18)
W85 O158 W60 120(3)
W63 O159 W70 131(5)
W87 O160 W81 141(3)
Ta6 O163 Mo7 143(4)
P1 O164 W16 121(3)
P1 O164 W34 135(3)
W34 O164 W16 96(2)
W50 O165 W4 168(3)
W6 O166 W8 127(3)
W42 O167 W4 123(3)
W21 O168 W49 141(3)
W39 O169 W44 122(3)
Ta10 O170 W76 156(3)
P8 O171 W5 128(4)
P8 O171 W7 111(4)
W5 O171 W7 103(3)
P10 O172 W27 130(4)
P10 O172 W74 130(4)
W27 O172 W74 88(2)
W64 O175 W86 125(3)
W72 O176 W88 153(3)
W21 O177 W81 117(3)
Mo5 O178 Mo7 79.3(17)
Mo5 O178 K3 102.9(17)
Mo7 O178 K3 100.2(18)
W47 O179 Ta13 153(2)
W89 O181 W69 146(2)
W63 O183 W8 161(3)
W67 O184 W16 148(3)
P11 O185 W2 123(4)
P11 O185 W3 140(5)
W3 O185 W2 88(2)
Mo2 O188 Ta5 175(4)
W23 O190 W83 123(3)
W84 O191 W10 143(4)
W17 O192 W68 148(3)
W71 O194 W48 124(3)
Ta5 O195 W50 159(3)
W69 O196 W62 149(4)
W72 O197 W76 160(4)
W1 O199 W42 149(3)
W51 O200 Ta3 154(4)
O56 O201 W74 145(4)
O56 O201 W88 48(2)
W88 O201 W74 139(3)
W36 O202 Ta3 156(2)
W57 O203 W30 167(3)
W31 O204 Ta1 153(3)
W44 O205 W60 152(2)
W6 O206 Ta9 155(3)
W59 O208 W66 150(3)
W63 O210 W1 137(4)
W78 O211 W17 140(4)
W13 O212 W61 150(4)
W82 O213 W69 147(3)
P12 O214 W35 128(4)
P12 O214 W66 132(4)
W66 O214 W35 90(2)
P10 O215 W32 123(3)
P10 O215 W89 132(3)
W89 O215 W32 86.0(19)
Ta2 O218 Mo1 162(4)
P12 O219 W59 129(3)
P12 O219 W78 133(4)
W78 O219 W59 88(2)
P9 O221 Ta6 125(2)
P9 O221 Ta11 125(2)
P9 O221 Ta12 124(2)
Ta6 O221 Ta11 90.6(14)
Ta6 O221 Ta12 91.2(15)
Ta11 O221 Ta12 89.2(13)
W37 O222 W35 163(4)
W49 O224 Ta11 145(3)
P4 O226 Ta1 131(3)
P4 O226 Ta2 124(3)
P4 O226 Ta17 122(2)
Ta1 O226 Ta2 90.9(17)
Ta1 O226 Ta17 89.0(18)
Ta2 O226 Ta17 87.4(17)
W6 O227 W70 157(5)
W26 O228 W27 149(3)
W90 O229 Ta14 151(2)
W73 O230 W13 130(3)
Ta8 O233 Mo5 138(4)
W45 O235 W4 159(4)
P7 O239 W9 130(4)
P7 O239 W33 127(3)
P7 O239 W84 122(3)
W9 O239 W33 88.7(18)
W9 O239 W84 88.2(19)
W33 O239 W84 87.4(19)
W19 O240 W17 119(4)
W18 O241 W66 145(5)
W79 O248 W74 164(4)
P11 O249 W45 131(5)
P11 O249 W52 128(5)
W45 O249 W52 86(2)
W9 O251 W84 135(4)
W57 O252 Ta2 152(3)
W83 O253 W30 149(2)
Ta14 O254 W62 153(3)
P3 O255 W40 124(2)
P3 O255 W54 123(3)
P3 O255 W61 131(3)
W40 O255 W54 87.0(15)
W61 O255 W40 90.6(16)
W61 O255 W54 89.3(14)
W37 O256 W68 125(5)
W74 O257 W72 150(4)
O92 O258 W2 57(3)
O92 O258 W70 149(4)
W70 O258 W2 135(3)
W54 O260 W75 147(4)
W78 O261 W68 154(5)
W52 O263 W7 164(4)
W31 O264 W24 140(3)
W10 O266 W71 157(3)
W72 O267 W69 120(3)
W61 O268 W80 146(3)
W25 O269 W85 163(3)
W80 O270 W75 118(4)
W19 O271 W37 144(4)
W59 O272 W18 151(4)
Ta4 O274 Mo1 159(5)
W51 O276 W12 125(3)
W43 O277 Ta4 153(3)
W75 O278 W16 167(3)
W9 O279 W56 153(5)
W23 O280 W38 107(3)
W18 O281 W17 161(4)
W52 O282 W70 132(5)
W11 O283 W58 128(3)
W86 O285 W67 163(3)
Mo4 O286 K2 103.4(14)
Mo8 O286 Mo4 81.5(12)
Mo8 O286 K2 106.1(13)
Ta8 O287 W58 145(3)
W25 O288 Ta2 155(3)
Ta11 O289 Ta12 118(4)
W10 O290 W56 121(3)
W6 O291 W7 144(3)
W38 O292 W83 132(4)
Ta4 O293 Ta3 115(2)
W62 O294 W76 120(2)
Mo3 O295 K2 92.0(9)
Mo3 O295 K3 91.2(9)
K3 O295 K2 119.8(11)
W79 O296 W76 145(3)
W55 O297 Ta17 158(3)
W77 O298 W33 150(4)
W89 O299 W90 154(5)
Ta3 O300 K3 118(2)
Ta8 O300 K3 122.3(19)
Ta8 O300 Ta3 120(2)
W45 O302 W5 169(3)
K1 O303 K2 111.3(14)
Mo8 O303 K1 94.4(17)
Mo8 O303 K2 95.5(15)
Ta11 O304 Mo8 154(3)
Mo3 O306 Mo6 84.1(15)
Mo3 O306 K3 104.2(18)
Mo6 O306 K3 106.0(17)
Ta9 O307 Ta5 121(2)
Ta5 O308 Ta16 126(2)
W53 O310 Ta16 162(4)
Ta6 O311 W87 151(3)
W14 O312 Ta7 155(2)
W22 O313 W49 118(3)
W73 O316 W40 155(3)
Mo5 O318 K1 101.9(15)
Mo7 O318 K1 102.1(17)
Mo7 O318 Mo5 80.2(15)
W48 O319 W58 156(3)
W84 O321 W71 152(3)
W14 O322 W64 161(3)
W28 O323 Ta18 154(3)
C6 O324 Mo3 119(3)
W79 O325 Ta10 161(3)
P8 O326 Ta5 128(2)
P8 O326 Ta9 127(2)
P8 O326 Ta16 125(2)
Ta5 O326 Ta9 88.4(12)
Ta5 O326 Ta16 87.6(13)
Ta9 O326 Ta16 87.0(12)
Ta12 O328 W22 151(3)
W14 O329 W15 145(3)
W67 O330 W14 122(2)
P5 O331 W39 130(2)
P5 O331 W44 132(2)
W44 O331 W39 89.4(14)
W44 O332 W41 164(3)
W65 O333 W9 149(4)
W65 O334 W56 157(3)
P2 O335 W12 131(2)
P2 O335 W51 126(2)
W12 O335 W51 93.0(16)
W30 O336 W46 120(2)
W7 O338 Ta9 142(2)
W32 O339 W27 155(3)
W4 O340 W3 148(3)
Ta1 O341 Mo4 148(3)
W51 O342 W36 151(2)
Mo4 O343 K1 101(2)
Mo8 O343 K1 109(2)
Mo8 O343 Mo4 82.7(18)
C3 O344 Mo4 122(3)
W37 O345 W22 154(3)
O51 O346 W54 57(2)
O51 O346 W86 145(4)
W54 O346 W86 142(4)
C1 O347 Mo5 118(5)
Ta15 O348 Ta7 126(2)
W29 O349 W90 122(3)
P2 O350 W36 117(4)
P2 O350 W43 135(4)
W43 O350 W36 100(3)
Ta9 O351 K3 120(2)
Ta16 O351 K3 120(3)
Ta16 O351 Ta9 117(3)
P7 O352 W65 122(2)
P7 O352 W77 130(2)
W77 O352 W65 91.1(14)
Ta10 O353 K2 119(2)
Ta10 O353 Ta14 123(3)
Ta14 O353 K2 114(2)
P4 O354 W24 119(3)
P4 O354 W57 132(3)
W57 O354 W24 98.5(17)
Ta10 O356 Mo3 145(3)
P8 O357 W50 132(3)
P8 O357 W53 131(3)
W50 O357 W53 90.0(14)
W5 O358 W50 146(3)
C6 O359 Mo6 122(4)
P6 O360 W29 130(3)
P6 O360 W90 126(3)
W29 O360 W90 88.8(19)
Ta4 O363 Ta8 125(2)
P1 O365 W14 126(3)
P1 O365 W67 124(3)
W14 O365 W67 88.1(18)
Ta17 O366 Mo5 140.2(18)
W77 O367 W12 160(3)
Ta7 O368 Mo2 162(4)
P9 O369 W22 121(2)
P9 O369 W49 126(2)
W49 O369 W22 90.4(13)
W74 O371 W27 130(3)
K1 O372 K2 114.6(13)
Mo4 O372 K1 96.3(15)
Mo4 O372 K2 96.5(16)
Mo3 O373 K2 102.1(14)
Mo6 O373 Mo3 81.8(12)
Mo6 O373 K2 106.0(14)
W80 O374 W34 166(3)
Ta9 O375 Mo6 149(3)
P1 O376 W15 130(2)
P1 O376 W47 123(3)
W15 O376 W47 89.8(16)
W90 O377 W62 151(3)
Mo3 K3 Mo6 42.0(2)
Mo3 K3 Mo7 142.3(5)
Mo7 K3 Mo6 122.3(5)
O37 K3 Mo3 98.0(6)
O37 K3 Mo6 119.2(6)
O37 K3 Mo7 56.5(5)
O58 K3 Mo3 61.1(8)
O58 K3 Mo6 28.8(8)
O58 K3 Mo7 94.1(9)
O58 K3 O37 100.5(11)
O58 K3 O147 67.4(12)
O147 K3 Mo3 116.6(8)
O147 K3 Mo6 96.1(9)
O147 K3 Mo7 27.9(7)
O147 K3 O37 57.7(10)
O178 K3 Mo3 154.4(12)
O178 K3 Mo6 155.1(12)
O178 K3 Mo7 33.4(11)
O178 K3 O37 58.1(11)
O178 K3 O58 127.5(15)
O178 K3 O147 60.7(13)
O178 K3 O295 123.5(12)
O178 K3 O300 86.2(14)
O178 K3 O351 88.8(15)
O178 K3 O381 89(2)
O295 K3 Mo3 33.3(4)
O295 K3 Mo6 61.6(6)
O295 K3 Mo7 112.0(6)
O295 K3 O37 65.5(6)
O295 K3 O58 63.8(10)
O295 K3 O147 91.9(9)
O300 K3 Mo3 76.6(9)
O300 K3 Mo6 117.3(10)
O300 K3 Mo7 113.9(10)
O300 K3 O37 71.4(11)
O300 K3 O58 135.7(12)
O300 K3 O147 128.3(14)
O300 K3 O295 73.7(11)
O306 K3 Mo3 31.1(9)
O306 K3 Mo6 31.1(10)
O306 K3 Mo7 153.1(11)
O306 K3 O37 129.0(11)
O306 K3 O58 59.7(13)
O306 K3 O147 127.0(13)
O306 K3 O178 170.8(15)
O306 K3 O295 63.7(10)
O306 K3 O300 91.0(14)
O306 K3 O351 88.3(15)
O306 K3 O381 81.8(19)
O351 K3 Mo3 116.2(12)
O351 K3 Mo6 76.7(11)
O351 K3 Mo7 77.6(12)
O351 K3 O37 133.3(13)
O351 K3 O58 72.8(14)
O351 K3 O147 78.1(14)
O351 K3 O295 135.9(13)
O351 K3 O300 144.1(15)
O381 K3 Mo3 103.9(17)
O381 K3 Mo6 104.6(18)
O381 K3 Mo7 113.9(17)
O381 K3 O37 132.8(19)
O381 K3 O58 127(2)
O381 K3 O147 136.7(19)
O381 K3 O295 131.3(18)
O381 K3 O300 74(2)
O381 K3 O351 71(2)
P4 O382 W31 119(3)
P4 O382 W41 128(3)
W41 O382 W31 101(2)
W80 O383 W13 151(4)
P7 O384 W10 126(3)
P7 O384 W56 122(3)
W10 O384 W56 90.0(15)
Ta12 O385 W20 154(4)
W41 O386 Ta17 156(2)
P3 O387 W13 126(3)
P3 O387 W73 130(3)
W73 O387 W13 86.6(16)
W15 O388 Ta7 147(2)
W30 O390 W85 151(3)
P8 O391 W6 126(2)
P8 O391 W8 132(2)
W8 O391 W6 95.4(16)
P6 O392 W28 129(4)
P6 O392 W79 134(4)
W79 O392 W28 88(2)
W21 O393 Ta11 150(3)
Ta2 O394 Ta1 124(3)
W41 O395 W31 120(2)
O125 O396 W18 129(5)
O125 O396 W19 66(4)
W19 O396 W18 116(4)
P3 O397 W64 129(3)
P3 O397 W86 127(3)
W64 O397 W86 89.1(17)
W89 O398 W82 140(3)
W26 O399 W32 147(3)
O97 P1 O164 97(3)
O365 P1 O97 117(3)
O365 P1 O164 118(3)
O365 P1 O376 106(3)
O376 P1 O97 107(3)
O376 P1 O164 111(3)
O1 P2 O135 112(2)
O1 P2 O350 109(3)
O135 P2 O350 98(3)
O335 P2 O1 110(2)
O335 P2 O135 104(2)
O335 P2 O350 123(3)
O255 P3 O122 104(3)
O387 P3 O122 111(3)
O387 P3 O255 108(3)
O387 P3 O397 108(3)
O397 P3 O122 114(3)
O397 P3 O255 111(3)
O48 P4 O354 117(3)
O48 P4 O382 106(3)
O226 P4 O48 105(3)
O226 P4 O354 101(2)
O226 P4 O382 104(3)
O354 P4 O382 121(3)
O76 P5 O117 108(3)
O76 P5 O157 102(3)
O157 P5 O117 120(3)
O331 P5 O76 102(3)
O331 P5 O117 109(3)
O331 P5 O157 113(3)
O40 P6 O103 112(3)
O360 P6 O40 110(3)
O360 P6 O103 105(3)
O392 P6 O40 111(3)
O392 P6 O103 105(4)
O392 P6 O360 112(4)
O106 P7 O352 103(2)
O106 P7 O384 112(3)
O239 P7 O106 110(3)
O239 P7 O352 106(3)
O239 P7 O384 113(3)
O384 P7 O352 112(2)
O326 P8 O171 104(3)
O326 P8 O391 103(2)
O357 P8 O171 108(3)
O357 P8 O326 103(2)
O357 P8 O391 114(2)
O391 P8 O171 123(3)
O79 P9 O143 111(3)
O79 P9 O221 104(3)
O79 P9 O369 111(3)
O143 P9 O369 109(3)
O221 P9 O143 110(3)
O221 P9 O369 112(2)
O28 P10 O138 94(3)
O172 P10 O28 115(4)
O172 P10 O138 115(3)
O172 P10 O215 114(4)
O215 P10 O28 112(4)
O215 P10 O138 105(3)
O151 P11 O24 108(4)
O185 P11 O24 120(4)
O185 P11 O151 104(4)
O249 P11 O24 111(4)
O249 P11 O151 110(4)
O249 P11 O185 104(5)
O15 P12 O32 105(5)
O15 P12 O214 105(4)
O15 P12 O219 122(4)
O32 P12 O214 106(5)
O32 P12 O219 106(5)
O214 P12 O219 112(4)
O44 Ta1 O72 155(2)
O44 Ta1 O204 90(2)
O44 Ta1 O226 76(2)
O44 Ta1 O394 87(2)
O72 Ta1 O226 79.6(19)
O204 Ta1 O72 81(2)
O204 Ta1 O226 79(2)
O341 Ta1 O44 102(2)
O341 Ta1 O72 103(2)
O341 Ta1 O204 105(2)
O341 Ta1 O226 176(2)
O341 Ta1 O394 103(2)
O394 Ta1 O72 91(2)
O394 Ta1 O204 152(2)
O394 Ta1 O226 73(2)
O43 Ta2 O226 74.0(18)
O43 Ta2 O252 154.7(18)
O43 Ta2 O288 90.4(18)
O43 Ta2 O394 89(2)
O218 Ta2 O43 104(2)
O218 Ta2 O226 174(2)
O218 Ta2 O252 101(2)
O218 Ta2 O288 102(2)
O218 Ta2 O394 103(2)
O252 Ta2 O226 81.6(18)
O288 Ta2 O226 83.9(18)
O288 Ta2 O252 80.2(18)
O394 Ta2 O226 71(2)
O394 Ta2 O252 90(2)
O394 Ta2 O288 155(2)
O113 Ta3 O135 179.6(19)
O113 Ta3 O200 99(3)
O113 Ta3 O202 101(2)
O113 Ta3 O293 104(2)
O113 Ta3 O300 103(2)
O200 Ta3 O135 81(2)
O200 Ta3 O202 81(2)
O200 Ta3 O293 156(3)
O200 Ta3 O300 86(2)
O202 Ta3 O135 78.8(15)
O202 Ta3 O293 85.8(19)
O293 Ta3 O135 76.6(18)
O300 Ta3 O135 76.9(17)
O300 Ta3 O202 154.0(17)
O300 Ta3 O293 98(2)
O46 Ta4 O135 83.4(14)
O274 Ta4 O46 95(3)
O274 Ta4 O135 169(3)
O274 Ta4 O277 90(3)
O274 Ta4 O293 103(3)
O274 Ta4 O363 116(3)
O277 Ta4 O46 81.8(17)
O277 Ta4 O135 78.8(16)
O293 Ta4 O46 157.3(19)
O293 Ta4 O135 76.2(18)
O293 Ta4 O277 85(2)
O363 Ta4 O46 88.1(16)
O363 Ta4 O135 74.8(15)
O363 Ta4 O277 152.6(17)
O363 Ta4 O293 96(2)
O78 Ta5 O188 89(3)
O78 Ta5 O195 82(2)
O78 Ta5 O307 88(2)
O78 Ta5 O308 159(2)
O78 Ta5 O326 85.3(19)
O188 Ta5 O307 105(2)
O188 Ta5 O326 174(2)
O195 Ta5 O188 101(2)
O195 Ta5 O307 152.4(19)
O195 Ta5 O326 79.4(18)
O307 Ta5 O326 74.4(15)
O308 Ta5 O188 112(2)
O308 Ta5 O195 91(2)
O308 Ta5 O307 89.6(18)
O308 Ta5 O326 74.2(17)
O63 Ta6 O221 73.5(18)
O64 Ta6 O63 91(2)
O64 Ta6 O221 76.1(18)
O64 Ta6 O311 88(2)
O132 Ta6 O63 90(2)
O132 Ta6 O64 159(2)
O132 Ta6 O221 84.3(19)
O132 Ta6 O311 83(2)
O163 Ta6 O63 108(3)
O163 Ta6 O64 104(3)
O163 Ta6 O132 95(3)
O163 Ta6 O221 178(3)
O163 Ta6 O311 94(3)
O311 Ta6 O63 157(2)
O311 Ta6 O221 84.3(18)
O68 Ta7 O97 76.3(19)
O68 Ta7 O312 159.4(17)
O312 Ta7 O97 84.7(15)
O348 Ta7 O68 90(2)
O348 Ta7 O97 73.6(18)
O348 Ta7 O312 91.8(18)
O348 Ta7 O388 156.4(17)
O368 Ta7 O68 105(3)
O368 Ta7 O97 176(3)
O368 Ta7 O312 94(2)
O368 Ta7 O348 103(3)
O368 Ta7 O388 100(2)
O388 Ta7 O68 87(2)
O388 Ta7 O97 83.0(16)
O388 Ta7 O312 83.2(17)
O42 Ta8 O135 79.7(15)
O233 Ta8 O42 101(2)
O233 Ta8 O135 178(2)
O233 Ta8 O287 92(3)
O233 Ta8 O363 106(2)
O287 Ta8 O42 81.9(19)
O287 Ta8 O135 89.2(17)
O300 Ta8 O42 88.0(18)
O300 Ta8 O135 74.2(17)
O300 Ta8 O233 104(3)
O300 Ta8 O287 162(2)
O300 Ta8 O363 95.1(18)
O363 Ta8 O42 150.1(18)
O363 Ta8 O135 72.6(15)
O363 Ta8 O287 86.5(18)
O206 Ta9 O326 80.9(17)
O206 Ta9 O338 86(2)
O206 Ta9 O351 78(2)
O307 Ta9 O206 155.2(18)
O307 Ta9 O326 75.5(15)
O307 Ta9 O338 84.4(19)
O307 Ta9 O351 103(2)
O338 Ta9 O326 84.5(15)
O351 Ta9 O326 74.2(18)
O351 Ta9 O338 154.8(19)
O375 Ta9 O206 104(2)
O375 Ta9 O307 100(2)
O375 Ta9 O326 174.4(19)
O375 Ta9 O338 99(2)
O375 Ta9 O351 103(2)
O65 Ta10 K2 113.4(14)
O65 Ta10 O103 73(2)
O65 Ta10 Ta14 80.7(14)
O103 Ta10 K2 110.7(16)
O103 Ta10 Ta14 45.6(15)
O170 Ta10 K2 81.3(14)
O170 Ta10 O65 154.7(19)
O170 Ta10 O103 82(2)
O170 Ta10 O325 79(2)
O170 Ta10 Ta14 87.1(14)
O325 Ta10 K2 155.5(16)
O325 Ta10 O65 90(2)
O325 Ta10 O103 80(2)
O325 Ta10 Ta14 125.8(15)
O353 Ta10 K2 38.5(17)
O353 Ta10 O65 89(2)
O353 Ta10 O103 76(2)
O353 Ta10 O170 91(2)
O353 Ta10 O325 155(2)
O353 Ta10 Ta14 29.9(16)
O356 Ta10 K2 72.2(17)
O356 Ta10 O65 98(2)
O356 Ta10 O103 171(2)
O356 Ta10 O170 106(2)
O356 Ta10 O325 100(2)
O356 Ta10 O353 105(2)
O356 Ta10 Ta14 134.0(16)
Ta14 Ta10 K2 66.7(2)
O63 Ta11 O221 74.6(19)
O63 Ta11 O224 158(2)
O63 Ta11 O289 89(3)
O63 Ta11 O393 87(2)
O224 Ta11 O221 84.0(18)
O289 Ta11 O221 77(2)
O289 Ta11 O224 90(3)
O289 Ta11 O393 161(2)
O304 Ta11 O63 96(2)
O304 Ta11 O221 168.0(19)
O304 Ta11 O224 106(2)
O304 Ta11 O289 96(3)
O304 Ta11 O393 104(2)
O393 Ta11 O221 83.2(16)
O393 Ta11 O224 87(2)
O64 Ta12 O221 70.7(17)
O64 Ta12 O289 86(2)
O144 Ta12 O64 107(2)
O144 Ta12 O221 178(2)
O144 Ta12 O289 104(3)
O289 Ta12 O221 75(2)
O328 Ta12 O64 155(2)
O328 Ta12 O144 97(2)
O328 Ta12 O221 84.8(19)
O328 Ta12 O289 91(3)
O385 Ta12 O64 88(2)
O385 Ta12 O144 99(3)
O385 Ta12 O221 82(2)
O385 Ta12 O289 157(3)
O385 Ta12 O328 85(3)
O18 Ta13 O68 161(3)
O18 Ta13 O97 81(2)
O18 Ta13 O104 92(3)
O54 Ta13 O18 98(3)
O54 Ta13 O68 101(2)
O54 Ta13 O97 178(2)
O54 Ta13 O104 99(2)
O54 Ta13 O179 101(2)
O68 Ta13 O97 81(2)
O104 Ta13 O68 90(2)
O104 Ta13 O97 79(2)
O179 Ta13 O18 84(2)
O179 Ta13 O68 88(2)
O179 Ta13 O97 80.4(19)
O179 Ta13 O104 160(2)
O62 Ta14 O103 76(2)
O62 Ta14 O229 85.7(17)
O62 Ta14 O353 90(2)
O62 Ta14 Ta10 83.7(13)
O73 Ta14 O62 97(2)
O73 Ta14 O103 173(2)
O73 Ta14 O229 99.7(19)
O73 Ta14 O254 103(2)
O73 Ta14 O353 106(2)
O73 Ta14 Ta10 133.0(16)
O103 Ta14 Ta10 47.3(15)
O229 Ta14 O103 79.9(18)
O229 Ta14 Ta10 127.2(11)
O254 Ta14 O62 159(2)
O254 Ta14 O103 84(2)
O254 Ta14 O229 83.6(19)
O254 Ta14 O353 91(2)
O254 Ta14 Ta10 88.3(16)
O353 Ta14 O103 74(2)
O353 Ta14 O229 154.2(18)
O353 Ta14 Ta10 27.1(15)
O38 Ta15 O97 74(2)
O45 Ta15 O38 82(2)
O45 Ta15 O97 83.8(18)
O59 Ta15 O38 106(2)
O59 Ta15 O45 102(2)
O59 Ta15 O97 174(2)
O59 Ta15 O104 99(2)
O59 Ta15 O348 106(2)
O104 Ta15 O38 89(2)
O104 Ta15 O45 159(2)
O104 Ta15 O97 76(2)
O348 Ta15 O38 148(2)
O348 Ta15 O45 89.3(19)
O348 Ta15 O97 74.6(18)
O348 Ta15 O104 88(2)
O88 Ta16 O127 102(3)
O88 Ta16 O308 153(2)
O88 Ta16 O310 75(2)
O88 Ta16 O326 81.7(18)
O88 Ta16 O351 80(2)
O88 Ta16 K3 82.8(14)
O127 Ta16 O308 104(3)
O127 Ta16 O310 107(3)
O127 Ta16 O326 175(2)
O127 Ta16 O351 102(3)
O127 Ta16 K3 65(2)
O308 Ta16 O310 91(2)
O308 Ta16 O326 72.4(17)
O308 Ta16 K3 113.9(13)
O310 Ta16 O326 77.1(19)
O310 Ta16 K3 154.6(17)
O326 Ta16 K3 112.4(9)
O351 Ta16 O308 100(2)
O351 Ta16 O310 146(2)
O351 Ta16 O326 75.8(19)
O351 Ta16 K3 36.7(18)
O43 Ta17 O44 85.8(19)
O43 Ta17 O226 72.8(18)
O43 Ta17 O297 89.5(18)
O43 Ta17 O386 154.2(18)
O44 Ta17 O226 70.6(19)
O44 Ta17 O297 152.0(18)
O44 Ta17 O386 95.7(18)
O297 Ta17 O226 81.6(17)
O366 Ta17 O43 106.3(17)
O366 Ta17 O44 105.9(18)
O366 Ta17 O226 176.4(17)
O366 Ta17 O297 101.9(16)
O366 Ta17 O386 98.1(15)
O386 Ta17 O226 83.3(16)
O386 Ta17 O297 77.2(17)
O62 Ta18 O103 75(2)
O62 Ta18 O323 152.7(18)
O65 Ta18 O62 92(2)
O65 Ta18 O93 159(2)
O65 Ta18 O103 77(2)
O65 Ta18 O323 88(2)
O93 Ta18 O62 88(2)
O93 Ta18 O103 83(2)
O93 Ta18 O323 83(2)
O129 Ta18 O62 102(2)
O129 Ta18 O65 102(2)
O129 Ta18 O93 98(3)
O129 Ta18 O103 176(3)
O129 Ta18 O323 105(2)
O323 Ta18 O103 79(2)
O96 W1 O92 116(2)
O96 W1 O110 117.5(19)
O96 W1 O199 65(2)
O96 W1 O210 144(2)
O110 W1 O92 110.9(19)
O110 W1 O210 95(2)
O199 W1 O92 137(2)
O199 W1 O110 103(2)
O199 W1 O210 94(3)
O210 W1 O92 59(2)
O47 W2 O185 72(2)
O92 W2 O47 134(2)
O92 W2 O94 130(2)
O92 W2 O98 109(2)
O92 W2 O185 76(2)
O92 W2 O258 54(2)
O94 W2 O47 62.1(19)
O94 W2 O98 112(2)
O94 W2 O185 65(2)
O94 W2 O258 144(2)
O98 W2 O47 102.6(18)
O98 W2 O185 175(2)
O98 W2 O258 96(2)
O258 W2 O47 91(2)
O258 W2 O185 86(3)
O21 W3 O94 71(3)
O21 W3 O185 74(3)
O94 W3 O185 66(2)
O96 W3 O21 131(3)
O96 W3 O94 118(2)
O96 W3 O111 118.4(19)
O96 W3 O185 69(2)
O96 W3 O340 65(2)
O111 W3 O21 98(3)
O111 W3 O94 110.7(19)
O111 W3 O185 171(2)
O340 W3 O21 78(3)
O340 W3 O94 139(2)
O340 W3 O111 100(2)
O340 W3 O185 79(3)
O22 W4 O151 168(3)
O22 W4 O165 97(3)
O22 W4 O167 94(3)
O22 W4 O235 110(3)
O22 W4 O340 99(3)
O165 W4 O151 84(2)
O165 W4 O167 90(2)
O165 W4 O235 91(2)
O167 W4 O151 74(2)
O235 W4 O151 82(2)
O235 W4 O167 155(3)
O340 W4 O151 81(2)
O340 W4 O165 164(3)
O340 W4 O167 90(3)
O340 W4 O235 83(3)
O78 W5 O91 97(2)
O171 W5 O78 91(3)
O171 W5 O91 71(3)
O171 W5 O302 79(3)
O273 W5 O78 97(3)
O273 W5 O91 96(3)
O273 W5 O171 165(4)
O273 W5 O302 96(3)
O273 W5 O358 102(3)
O302 W5 O78 165(2)
O302 W5 O91 90(2)
O358 W5 O78 87(2)
O358 W5 O91 161(2)
O358 W5 O171 90(3)
O358 W5 O302 82(2)
O27 W6 O166 100(3)
O27 W6 O227 93(4)
O27 W6 O291 104(3)
O27 W6 O391 168(3)
O166 W6 O227 91(3)
O166 W6 O291 156(2)
O166 W6 O391 67.7(19)
O206 W6 O27 98(3)
O206 W6 O166 89(2)
O206 W6 O227 169(3)
O206 W6 O291 89(2)
O206 W6 O391 79.0(18)
O227 W6 O291 86(3)
O227 W6 O391 91(3)
O291 W6 O391 88(2)
O91 W7 O171 71(3)
O91 W7 O263 86(3)
O91 W7 O291 164(3)
O91 W7 O338 93(3)
O173 W7 O91 99(3)
O173 W7 O171 167(3)
O173 W7 O263 97(3)
O173 W7 O291 94(3)
O173 W7 O338 97(2)
O263 W7 O171 75(3)
O291 W7 O171 95(3)
O291 W7 O263 83(3)
O338 W7 O171 91(2)
O338 W7 O263 165(2)
O338 W7 O291 95(2)
O25 W8 O88 89(2)
O25 W8 O166 158(3)
O25 W8 O183 83(2)
O25 W8 O391 90(2)
O26 W8 O25 92(3)
O26 W8 O88 99(3)
O26 W8 O166 109(3)
O26 W8 O183 101(3)
O26 W8 O391 177(3)
O88 W8 O391 78.5(17)
O166 W8 O88 92(2)
O166 W8 O183 88(2)
O166 W8 O391 69(2)
O183 W8 O88 159(2)
O183 W8 O391 81.7(18)
O3 W9 O239 65(2)
O242 W9 O3 113(3)
O242 W9 O239 175(3)
O251 W9 O3 83(3)
O251 W9 O239 71(3)
O251 W9 O242 105(3)
O251 W9 O333 154(3)
O279 W9 O3 149(3)
O279 W9 O239 84(3)
O279 W9 O242 98(3)
O279 W9 O251 88(3)
O279 W9 O333 85(3)
O333 W9 O3 90(3)
O333 W9 O239 84(3)
O333 W9 O242 100(3)
O102 W10 O114 105(3)
O102 W10 O191 89(3)
O102 W10 O266 105(3)
O102 W10 O290 99(2)
O102 W10 O384 173(2)
O114 W10 O191 165(3)
O114 W10 O384 80(2)
O191 W10 O384 87(2)
O266 W10 O114 84(3)
O266 W10 O191 87(2)
O266 W10 O290 155(2)
O266 W10 O384 80(2)
O290 W10 O114 97(3)
O290 W10 O191 86(2)
O290 W10 O384 75.4(19)
O41 W11 O1 82.4(16)
O41 W11 O50 86.5(19)
O46 W11 O1 82.4(16)
O46 W11 O41 86.5(16)
O46 W11 O50 163(2)
O50 W11 O1 81.4(19)
O283 W11 O1 70.6(19)
O283 W11 O41 153(2)
O283 W11 O46 89.9(19)
O283 W11 O50 89(2)
O337 W11 O1 173(2)
O337 W11 O41 105(2)
O337 W11 O46 97(2)
O337 W11 O50 99(2)
O337 W11 O283 102(2)
O42 W12 O137 85(2)
O42 W12 O276 94(2)
O42 W12 O335 79.2(17)
O42 W12 O367 163(2)
O137 W12 O276 155(2)
O137 W12 O335 83.7(19)
O137 W12 O367 89(2)
O223 W12 O42 107(3)
O223 W12 O137 98(3)
O223 W12 O276 106(3)
O223 W12 O335 174(2)
O223 W12 O367 90(3)
O276 W12 O335 71.7(19)
O276 W12 O367 85(2)
O367 W12 O335 84.4(18)
O101 W13 O383 96(3)
O101 W13 O387 83(2)
O187 W13 O101 101(3)
O187 W13 O212 91(3)
O187 W13 O230 99(3)
O187 W13 O383 106(3)
O187 W13 O387 169(2)
O212 W13 O101 167(3)
O212 W13 O230 86(3)
O212 W13 O383 86(3)
O212 W13 O387 84(2)
O230 W13 O101 87(3)
O230 W13 O383 154(3)
O230 W13 O387 70(2)
O383 W13 O387 84(2)
O234 W14 O322 101(2)
O234 W14 O329 94(2)
O234 W14 O330 106(2)
O234 W14 O365 176(2)
O312 W14 O234 98(2)
O312 W14 O322 160(2)
O312 W14 O329 89(2)
O312 W14 O330 90(2)
O312 W14 O365 85.1(18)
O322 W14 O330 88(2)
O322 W14 O365 75(2)
O329 W14 O322 86(2)
O329 W14 O330 160(2)
O329 W14 O365 86(2)
O330 W14 O365 74.3(19)
O34 W15 O329 157.8(19)
O34 W15 O376 73.9(18)
O52 W15 O34 81.8(18)
O52 W15 O329 90.2(19)
O52 W15 O376 79.6(17)
O52 W15 O388 163.4(17)
O329 W15 O376 84.3(19)
O370 W15 O34 104(2)
O370 W15 O52 101(2)
O370 W15 O329 98(3)
O370 W15 O376 178(2)
O370 W15 O388 95(2)
O388 W15 O34 91.1(19)
O388 W15 O329 91(2)
O388 W15 O376 84.0(17)
O38 W16 O148 88(3)
O38 W16 O164 75(2)
O38 W16 O184 90(2)
O38 W16 O278 156(2)
O71 W16 O38 107(3)
O71 W16 O148 97(3)
O71 W16 O164 167(2)
O71 W16 O184 103(2)
O71 W16 O278 97(2)
O148 W16 O164 70(2)
O148 W16 O184 160(2)
O148 W16 O278 89(2)
O184 W16 O164 90(2)
O278 W16 O164 81.4(19)
O278 W16 O184 85(2)
O192 W17 O211 92(3)
O192 W17 O240 81(2)
O192 W17 O281 133(2)
O211 W17 O240 154(2)
O211 W17 O281 84(2)
O240 W17 O281 83(2)
O259 W17 O192 114(4)
O259 W17 O211 95(4)
O259 W17 O240 110(4)
O259 W17 O281 113(3)
O31 W18 O241 99(4)
O31 W18 O272 101(3)
O31 W18 O396 106(3)
O241 W18 O272 90(3)
O241 W18 O396 61(3)
O272 W18 O396 143(3)
O281 W18 O31 126(4)
O281 W18 O241 135(4)
O281 W18 O272 84(4)
O281 W18 O396 99(4)
O9AA W19 O32 173(4)
O9AA W19 O125 102(4)
O9AA W19 O271 103(4)
O9AA W19 O396 100(4)
O125 W19 O32 77(3)
O240 W19 O9AA 95(4)
O240 W19 O32 86(3)
O240 W19 O125 163(3)
O240 W19 O271 82(3)
O240 W19 O396 119(4)
O271 W19 O32 84(3)
O271 W19 O125 97(3)
O396 W19 O32 74(3)
O396 W19 O125 55(3)
O396 W19 O271 147(3)
O7 W20 O12 94(3)
O7 W20 O61 108(3)
O7 W20 O79 166(3)
O7 W20 O107 94(3)
O7 W20 O385 100(3)
O12 W20 O61 158(2)
O12 W20 O79 73(2)
O12 W20 O385 98(2)
O61 W20 O79 86(2)
O61 W20 O385 84(2)
O107 W20 O12 81(3)
O107 W20 O61 92(2)
O107 W20 O79 87(2)
O107 W20 O385 166(2)
O385 W20 O79 79(2)
O8 W21 O143 77.4(18)
O8 W21 O177 87(2)
O8 W21 O393 162(2)
O35 W21 O8 90(3)
O35 W21 O143 152(3)
O35 W21 O168 115(3)
O35 W21 O177 82(3)
O35 W21 O393 107(3)
O168 W21 O8 81(2)
O168 W21 O143 88.1(19)
O168 W21 O177 159(2)
O168 W21 O393 95(2)
O177 W21 O143 73(2)
O393 W21 O143 84.7(18)
O393 W21 O177 91(3)
O61 W22 O313 163(3)
O61 W22 O328 86(2)
O61 W22 O345 92(2)
O61 W22 O369 86(2)
O309 W22 O61 102(2)
O309 W22 O313 95(2)
O309 W22 O328 101(2)
O309 W22 O345 92(2)
O309 W22 O369 170.7(18)
O313 W22 O328 90(2)
O313 W22 O345 89(2)
O313 W22 O369 78(2)
O328 W22 O369 85.4(18)
O345 W22 O328 168(2)
O345 W22 O369 82.3(19)
O5 W23 O76 91(3)
O5 W23 O280 91(3)
O133 W23 O5 91(3)
O133 W23 O76 79(2)
O133 W23 O190 89(3)
O133 W23 O280 162(3)
O149 W23 O5 99(3)
O149 W23 O76 169.1(18)
O149 W23 O133 106(2)
O149 W23 O190 96(2)
O149 W23 O280 92(2)
O190 W23 O5 165(3)
O190 W23 O76 74(2)
O190 W23 O280 85(3)
O280 W23 O76 83(2)
O60 W24 O264 162(2)
O60 W24 O354 69(2)
O66 W24 O60 89(2)
O66 W24 O264 82(2)
O66 W24 O354 80.5(19)
O72 W24 O60 95(2)
O72 W24 O66 160(2)
O72 W24 O174 102(2)
O72 W24 O264 89(2)
O72 W24 O354 83(2)
O174 W24 O60 97(2)
O174 W24 O66 97(2)
O174 W24 O264 100(2)
O174 W24 O354 165(2)
O264 W24 O354 93.7(17)
O83 W25 O48 73(2)
O83 W25 O128 160(2)
O83 W25 O269 86(2)
O83 W25 O288 94(2)
O128 W25 O48 87.4(17)
O269 W25 O48 84(2)
O269 W25 O128 88(2)
O288 W25 O48 79.3(19)
O288 W25 O128 85.2(19)
O288 W25 O269 162(2)
O361 W25 O48 169(2)
O361 W25 O83 98(3)
O361 W25 O128 102(2)
O361 W25 O269 101(3)
O361 W25 O288 97(3)
O82 W26 O56 99.7(19)
O84 W26 O56 117(2)
O84 W26 O82 114(2)
O84 W26 O228 103(2)
O84 W26 O399 103(2)
O228 W26 O56 71(2)
O228 W26 O82 142(2)
O228 W26 O399 93(2)
O399 W26 O56 139(2)
O399 W26 O82 70(2)
O123 W27 O172 84(2)
O123 W27 O228 165(2)
O123 W27 O339 93(2)
O123 W27 O371 89(2)
O228 W27 O172 81(2)
O262 W27 O123 97(3)
O262 W27 O172 173(3)
O262 W27 O228 98(3)
O262 W27 O339 104(3)
O262 W27 O371 102(3)
O339 W27 O172 83(2)
O339 W27 O228 82(2)
O371 W27 O172 71(2)
O371 W27 O228 89(2)
O371 W27 O339 153(2)
O55 W28 O75 153(2)
O55 W28 O123 85.4(18)
O55 W28 O392 81.9(19)
O75 W28 O123 86(2)
O75 W28 O392 72(3)
O123 W28 O392 85(2)
O182 W28 O55 104(3)
O182 W28 O75 103(3)
O182 W28 O123 99(3)
O182 W28 O392 173(3)
O323 W28 O55 91(2)
O323 W28 O75 89(3)
O323 W28 O123 161(2)
O323 W28 O182 100(3)
O323 W28 O392 76(2)
O55 W29 O119 89.1(19)
O55 W29 O360 80.7(17)
O93 W29 O55 89(2)
O93 W29 O119 165(3)
O93 W29 O349 92(3)
O93 W29 O360 85(2)
O119 W29 O360 81(2)
O243 W29 O55 106(3)
O243 W29 O93 95(4)
O243 W29 O119 99(3)
O243 W29 O349 98(4)
O243 W29 O360 174(3)
O349 W29 O55 157(2)
O349 W29 O119 84(2)
O349 W29 O360 76(2)
O203 W30 O117 80(2)
O203 W30 O253 161(2)
O203 W30 O336 93(2)
O253 W30 O117 82.0(17)
O301 W30 O117 169.9(18)
O301 W30 O203 104(2)
O301 W30 O253 94.3(19)
O301 W30 O336 100(2)
O301 W30 O390 100(2)
O336 W30 O117 69.9(18)
O336 W30 O253 86(2)
O390 W30 O117 89(2)
O390 W30 O203 85(2)
O390 W30 O253 89(2)
O390 W30 O336 159(2)
O105 W31 O382 81.1(19)
O204 W31 O105 162(2)
O204 W31 O264 93(2)
O204 W31 O382 82(2)
O204 W31 O395 88.9(19)
O232 W31 O105 98(2)
O232 W31 O204 100(2)
O232 W31 O264 97(2)
O232 W31 O382 168(2)
O232 W31 O395 100(2)
O264 W31 O105 82.7(17)
O264 W31 O382 95(2)
O264 W31 O395 162(2)
O395 W31 O105 90.1(17)
O395 W31 O382 67.6(19)
O30 W32 O215 79.8(19)
O119 W32 O30 87(2)
O119 W32 O215 80(2)
O119 W32 O339 96(2)
O119 W32 O399 161(3)
O145 W32 O30 98(3)
O145 W32 O119 98(3)
O145 W32 O215 178(3)
O145 W32 O339 98(3)
O145 W32 O399 100(3)
O339 W32 O30 163(2)
O339 W32 O215 84(2)
O339 W32 O399 85(2)
O399 W32 O30 86(2)
O399 W32 O215 81(2)
O2 W33 O239 69(3)
O2 W33 O298 146(3)
O3 W33 O2 83(4)
O3 W33 O57 150(3)
O3 W33 O198 106(4)
O3 W33 O239 70(3)
O3 W33 O298 86(4)
O57 W33 O2 83(3)
O57 W33 O239 80(2)
O57 W33 O298 91(3)
O198 W33 O2 111(3)
O198 W33 O57 104(3)
O198 W33 O239 176(3)
O198 W33 O298 103(3)
O298 W33 O239 78(2)
O18 W34 O148 91(3)
O18 W34 O164 81(3)
O18 W34 O374 166(3)
O136 W34 O18 101(3)
O136 W34 O146 98(3)
O136 W34 O148 101(3)
O136 W34 O164 174(3)
O136 W34 O374 93(2)
O146 W34 O18 87(3)
O146 W34 O148 160(3)
O146 W34 O164 87(3)
O146 W34 O374 87(2)
O148 W34 O164 74(2)
O148 W34 O374 90(2)
O374 W34 O164 85(2)
O16 W35 O107 89(2)
O16 W35 O125 83(3)
O16 W35 O214 75(2)
O16 W35 O222 157(2)
O99 W35 O16 97(2)
O99 W35 O107 99(3)
O99 W35 O125 96(3)
O99 W35 O214 170(2)
O99 W35 O222 105(3)
O107 W35 O125 163(3)
O107 W35 O214 87(2)
O125 W35 O214 77(3)
O222 W35 O107 95(2)
O222 W35 O125 87(3)
O222 W35 O214 82(2)
O67 W36 O134 101(3)
O67 W36 O141 97(2)
O67 W36 O202 98(2)
O67 W36 O342 100(2)
O67 W36 O350 167(3)
O134 W36 O141 89(2)
O134 W36 O342 87(2)
O134 W36 O350 81(2)
O141 W36 O350 71(2)
O202 W36 O134 161(2)
O202 W36 O141 93.7(19)
O202 W36 O342 84.4(16)
O202 W36 O350 83(2)
O342 W36 O141 163.0(18)
O342 W36 O350 92(2)
O13 W37 O15 170(4)
O13 W37 O222 108(4)
O13 W37 O271 93(4)
O13 W37 O345 96(4)
O222 W37 O15 72(2)
O222 W37 O271 83(3)
O222 W37 O345 98(2)
O256 W37 O13 94(5)
O256 W37 O15 85(3)
O256 W37 O222 157(3)
O256 W37 O271 88(3)
O256 W37 O345 87(3)
O271 W37 O15 77(2)
O345 W37 O15 94(2)
O345 W37 O271 171(3)
O80 W38 O76 90(2)
O80 W38 O120 85(2)
O80 W38 O217 113(3)
O80 W38 O280 170(3)
O120 W38 O76 80.8(18)
O120 W38 O217 103(3)
O120 W38 O280 91(2)
O217 W38 O76 156(3)
O280 W38 O76 80(2)
O280 W38 O217 77(3)
O292 W38 O76 70(2)
O292 W38 O80 92(3)
O292 W38 O120 151(2)
O292 W38 O217 105(4)
O292 W38 O280 87(3)
O70 W39 O331 83(2)
O105 W39 O70 93(2)
O105 W39 O120 161(2)
O105 W39 O169 91(2)
O105 W39 O207 101(3)
O105 W39 O331 83.8(18)
O120 W39 O70 80(2)
O120 W39 O169 89(2)
O120 W39 O331 78.1(19)
O169 W39 O70 157(3)
O169 W39 O331 76(2)
O207 W39 O70 100(3)
O207 W39 O120 98(3)
O207 W39 O169 101(3)
O207 W39 O331 175(2)
O51 W40 O53 112.8(19)
O51 W40 O255 64.8(18)
O53 W40 O255 62.2(18)
O77 W40 O51 66(3)
O77 W40 O53 140(3)
O77 W40 O255 84(3)
O77 W40 O316 87(3)
O124 W40 O51 102(3)
O124 W40 O53 125(3)
O124 W40 O77 92(3)
O124 W40 O255 167(3)
O124 W40 O316 113(3)
O316 W40 O51 136(2)
O316 W40 O53 66.2(18)
O316 W40 O255 79.1(17)
O131 W41 O332 88(3)
O131 W41 O382 86(2)
O131 W41 O395 157(2)
O180 W41 O131 104(2)
O180 W41 O332 100(2)
O180 W41 O382 170(2)
O180 W41 O386 95.6(19)
O180 W41 O395 98(2)
O332 W41 O382 80(2)
O332 W41 O395 88(2)
O386 W41 O131 84(2)
O386 W41 O332 164(2)
O386 W41 O382 85.3(19)
O386 W41 O395 93.4(18)
O395 W41 O382 71(2)
O23 W42 O151 85(2)
O154 W42 O23 94(2)
O154 W42 O151 84.8(18)
O167 W42 O23 163(2)
O167 W42 O151 77(2)
O167 W42 O154 87(2)
O167 W42 O199 89(3)
O167 W42 O238 86(3)
O199 W42 O23 85(2)
O199 W42 O151 78(2)
O199 W42 O154 163(2)
O238 W42 O23 111(3)
O238 W42 O151 163(3)
O238 W42 O154 100(3)
O238 W42 O199 96(3)
O41 W43 O141 158.9(18)
O41 W43 O277 89.0(19)
O41 W43 O350 83(2)
O114 W43 O41 82(2)
O114 W43 O141 93(2)
O114 W43 O277 161(2)
O114 W43 O350 82(3)
O141 W43 O350 76(2)
O231 W43 O41 108(2)
O231 W43 O114 99(3)
O231 W43 O141 93(2)
O231 W43 O277 101(2)
O231 W43 O350 169(3)
O277 W43 O141 90(2)
O277 W43 O350 80(2)
O5 W44 O169 91(3)
O5 W44 O331 87(3)
O169 W44 O331 71.9(18)
O205 W44 O5 87(3)
O205 W44 O169 156.8(19)
O205 W44 O331 84.9(16)
O205 W44 O332 88(2)
O244 W44 O5 91(4)
O244 W44 O169 104(3)
O244 W44 O205 99(3)
O244 W44 O331 175(3)
O244 W44 O332 98(3)
O332 W44 O5 170(3)
O332 W44 O169 91(2)
O332 W44 O331 84.5(19)
O21 W45 O33 91(4)
O21 W45 O126 99(4)
O21 W45 O235 74(3)
O21 W45 O249 79(3)
O21 W45 O302 160(3)
O33 W45 O249 75(3)
O126 W45 O33 104(3)
O126 W45 O249 177(3)
O235 W45 O33 155(3)
O235 W45 O126 98(3)
O235 W45 O249 83(3)
O235 W45 O302 91(3)
O302 W45 O33 98(3)
O302 W45 O126 96(3)
O302 W45 O249 87(3)
O66 W46 O70 91(2)
O66 W46 O80 165(2)
O66 W46 O117 80(2)
O66 W46 O336 93(2)
O70 W46 O80 80(2)
O70 W46 O117 82(2)
O70 W46 O336 156(2)
O80 W46 O117 87(2)
O81 W46 O66 102(3)
O81 W46 O70 108(3)
O81 W46 O80 92(3)
O81 W46 O117 169(3)
O81 W46 O336 95(3)
O336 W46 O80 90(2)
O336 W46 O117 74.8(19)
O34 W47 O101 80(2)
O34 W47 O146 158(2)
O34 W47 O179 94.6(19)
O34 W47 O376 72.5(18)
O101 W47 O146 95(3)
O101 W47 O376 81(2)
O146 W47 O376 86(2)
O179 W47 O101 164(2)
O179 W47 O146 85(2)
O179 W47 O376 83.3(17)
O320 W47 O34 103(2)
O320 W47 O101 99(3)
O320 W47 O146 99(3)
O320 W47 O179 97(2)
O320 W47 O376 175(2)
O57 W48 O106 76.0(17)
O142 W48 O57 85(2)
O142 W48 O106 85.3(18)
O153 W48 O57 103(2)
O153 W48 O106 174(2)
O153 W48 O142 101(2)
O153 W48 O194 99(2)
O153 W48 O319 99(2)
O194 W48 O57 87(2)
O194 W48 O106 75(2)
O194 W48 O142 160(2)
O319 W48 O57 157(2)
O319 W48 O106 81.7(19)
O319 W48 O142 96(2)
O319 W48 O194 84(3)
O9 W49 O168 86(3)
O9 W49 O313 88(3)
O9 W49 O369 79(2)
O168 W49 O313 157(2)
O168 W49 O369 83.2(17)
O193 W49 O9 96(3)
O193 W49 O168 104(2)
O193 W49 O224 99(2)
O193 W49 O313 98(2)
O193 W49 O369 171(2)
O224 W49 O9 164(3)
O224 W49 O168 95(2)
O224 W49 O313 85(2)
O224 W49 O369 86.0(19)
O313 W49 O369 74.0(18)
O155 W50 O357 75.9(19)
O155 W50 O358 161(2)
O165 W50 O155 87(2)
O165 W50 O195 160(2)
O165 W50 O357 85.2(19)
O165 W50 O358 86(2)
O195 W50 O155 96(2)
O195 W50 O357 76.8(18)
O195 W50 O358 85(2)
O237 W50 O155 92(3)
O237 W50 O165 98(3)
O237 W50 O195 102(3)
O237 W50 O357 168(3)
O237 W50 O358 106(3)
O358 W50 O357 86.3(17)
O121 W51 O200 161(3)
O121 W51 O335 81(3)
O130 W51 O121 100(3)
O130 W51 O200 99(3)
O130 W51 O276 98(2)
O130 W51 O335 168.0(19)
O130 W51 O342 105(2)
O200 W51 O335 80(2)
O276 W51 O121 83(3)
O276 W51 O200 91(3)
O276 W51 O335 70.5(19)
O342 W51 O121 92(3)
O342 W51 O200 86(2)
O342 W51 O276 158(2)
O342 W51 O335 87.1(16)
O33 W52 O249 76(3)
O33 W52 O263 95(3)
O47 W52 O33 82(3)
O47 W52 O249 74(2)
O47 W52 O263 155(3)
O47 W52 O282 92(3)
O49 W52 O33 98(3)
O49 W52 O47 100(2)
O49 W52 O249 171(2)
O49 W52 O263 105(3)
O49 W52 O282 89(3)
O263 W52 O249 81(3)
O282 W52 O33 172(4)
O282 W52 O249 97(3)
O282 W52 O263 88(4)
O25 W53 O357 87(2)
O108 W53 O25 101(3)
O108 W53 O154 93(2)
O108 W53 O155 96(3)
O108 W53 O310 107(3)
O108 W53 O357 171(2)
O154 W53 O25 83(2)
O154 W53 O155 85(2)
O154 W53 O357 86.5(17)
O155 W53 O25 160(2)
O155 W53 O357 75.4(19)
O310 W53 O25 89(2)
O310 W53 O154 160(2)
O310 W53 O155 96(2)
O310 W53 O357 75(2)
O20 W54 O39 111(2)
O20 W54 O255 178(2)
O20 W54 O346 100(3)
O39 W54 O255 67.7(15)
O51 W54 O20 114(3)
O51 W54 O39 121(2)
O51 W54 O255 66.7(19)
O51 W54 O260 142(3)
O51 W54 O346 58(2)
O260 W54 O20 95(3)
O260 W54 O39 64(3)
O260 W54 O255 85(3)
O260 W54 O346 95(3)
O346 W54 O39 144(2)
O346 W54 O255 82(2)
O83 W55 O48 72.7(19)
O95 W55 O48 79(2)
O95 W55 O83 82(2)
O131 W55 O48 83(2)
O131 W55 O83 155(2)
O131 W55 O95 89(3)
O297 W55 O48 77.0(19)
O297 W55 O83 94(2)
O297 W55 O95 156(2)
O297 W55 O131 85(2)
O297 W55 O378 108(2)
O378 W55 O48 173(2)
O378 W55 O83 102(2)
O378 W55 O95 96(2)
O378 W55 O131 102(2)
O134 W56 O279 160(3)
O134 W56 O334 91(2)
O134 W56 O384 78(2)
O279 W56 O384 85(2)
O290 W56 O134 92(2)
O290 W56 O279 91(3)
O290 W56 O334 156(2)
O290 W56 O384 73.3(19)
O315 W56 O134 102(3)
O315 W56 O279 97(3)
O315 W56 O290 95(3)
O315 W56 O334 107(3)
O315 W56 O384 168(3)
O334 W56 O279 79(3)
O334 W56 O384 84.7(18)
O60 W57 O354 73(2)
O128 W57 O60 157(2)
O128 W57 O203 86(2)
O128 W57 O354 84.1(18)
O161 W57 O60 94(2)
O161 W57 O128 108(2)
O161 W57 O203 99(2)
O161 W57 O252 98(2)
O161 W57 O354 167(2)
O203 W57 O60 88(2)
O203 W57 O354 80(2)
O252 W57 O60 94(2)
O252 W57 O128 86(2)
O252 W57 O203 163(2)
O252 W57 O354 84(2)
O137 W58 O1 82.3(18)
O137 W58 O287 87(2)
O137 W58 O319 90(2)
O283 W58 O1 69.9(18)
O283 W58 O137 152(2)
O283 W58 O287 90.0(19)
O283 W58 O319 87(2)
O287 W58 O1 87.8(17)
O314 W58 O1 177(2)
O314 W58 O137 99(2)
O314 W58 O283 109(2)
O314 W58 O287 95(2)
O314 W58 O319 99(2)
O319 W58 O1 78.8(19)
O319 W58 O287 167(2)
O10 W59 O208 89(3)
O10 W59 O219 81(3)
O10 W59 O250 106(3)
O10 W59 O272 162(3)
O17 W59 O10 85(6)
O17 W59 O208 147(6)
O17 W59 O219 59(6)
O17 W59 O250 118(6)
O17 W59 O272 95(6)
O208 W59 O219 88(2)
O208 W59 O250 95(3)
O208 W59 O272 82(3)
O250 W59 O219 172(3)
O272 W59 O219 83(2)
O272 W59 O250 90(3)
O95 W60 O133 153(2)
O95 W60 O157 77(2)
O95 W60 O158 81(2)
O95 W60 O205 92(2)
O133 W60 O157 76(2)
O133 W60 O158 90(2)
O133 W60 O205 87(2)
O158 W60 O157 71.4(19)
O162 W60 O95 101(2)
O162 W60 O133 105(3)
O162 W60 O157 171(2)
O162 W60 O158 100(2)
O162 W60 O205 103(2)
O205 W60 O157 86.1(17)
O205 W60 O158 157.4(17)
O39 W61 O212 142(2)
O39 W61 O255 70.9(15)
O53 W61 O39 122(2)
O53 W61 O212 66(2)
O53 W61 O255 66.3(19)
O53 W61 O268 143(2)
O212 W61 O255 82(2)
O245 W61 O39 104(2)
O245 W61 O53 111(3)
O245 W61 O212 107(3)
O245 W61 O255 169(2)
O245 W61 O268 100(3)
O268 W61 O39 67(2)
O268 W61 O212 86(3)
O268 W61 O255 87(2)
O196 W62 O40 78(2)
O254 W62 O40 84.3(18)
O254 W62 O196 162(3)
O275 W62 O40 171(2)
O275 W62 O196 96(3)
O275 W62 O254 101(2)
O275 W62 O294 96(2)
O275 W62 O377 106(3)
O294 W62 O40 76.6(17)
O294 W62 O196 80(2)
O294 W62 O254 93(2)
O294 W62 O377 157(2)
O377 W62 O40 80.3(19)
O377 W62 O196 93(3)
O377 W62 O254 87(2)
O23 W63 O24 89(2)
O23 W63 O183 92(2)
O23 W63 O186 95(3)
O23 W63 O210 89(3)
O159 W63 O23 154(3)
O159 W63 O24 70(3)
O159 W63 O183 95(3)
O159 W63 O186 106(4)
O159 W63 O210 76(3)
O183 W63 O24 76(2)
O183 W63 O210 164(3)
O186 W63 O24 176(3)
O186 W63 O183 106(3)
O186 W63 O210 90(3)
O210 W63 O24 88(2)
O77 W64 O322 158(3)
O77 W64 O397 79(2)
O116 W64 O77 87(3)
O116 W64 O175 155(2)
O116 W64 O322 87(2)
O116 W64 O364 103(2)
O116 W64 O397 82.2(18)
O175 W64 O77 86(3)
O175 W64 O322 90(2)
O175 W64 O397 73(2)
O322 W64 O397 78.8(18)
O364 W64 O77 104(3)
O364 W64 O175 101(2)
O364 W64 O322 98(2)
O364 W64 O397 174(2)
O4 W65 O121 88(3)
O4 W65 O246 96(3)
O4 W65 O333 91(3)
O4 W65 O334 160(3)
O4 W65 O352 74(2)
O121 W65 O246 102(3)
O121 W65 O352 77(3)
O246 W65 O352 170(2)
O333 W65 O121 164(3)
O333 W65 O246 94(3)
O333 W65 O352 86(2)
O334 W65 O121 93(3)
O334 W65 O246 103(2)
O334 W65 O333 83(3)
O334 W65 O352 86.9(19)
O16 W66 O214 74(2)
O16 W66 O241 85(3)
O156 W66 O16 88(2)
O156 W66 O208 92(2)
O156 W66 O214 82(2)
O156 W66 O241 156(3)
O208 W66 O16 162(2)
O208 W66 O214 88(2)
O208 W66 O241 87(3)
O216 W66 O16 103(3)
O216 W66 O156 103(3)
O216 W66 O208 95(3)
O216 W66 O214 174(3)
O216 W66 O241 101(3)
O241 W66 O214 74(3)
O45 W67 O184 86(2)
O45 W67 O285 164(2)
O45 W67 O330 92(2)
O45 W67 O365 85.6(19)
O150 W67 O45 97(2)
O150 W67 O184 96(2)
O150 W67 O285 97(2)
O150 W67 O330 104(2)
O150 W67 O365 177(2)
O184 W67 O285 85(2)
O184 W67 O365 85(2)
O285 W67 O365 80(2)
O330 W67 O184 160(2)
O330 W67 O285 91(2)
O330 W67 O365 75.3(19)
O9 W68 O192 164(2)
O9 W68 O256 85(3)
O9 W68 O261 94(3)
O14 W68 O9 101(2)
O14 W68 O192 95(2)
O14 W68 O256 95(4)
O14 W68 O261 111(4)
O192 W68 O256 88(3)
O261 W68 O192 85(3)
O261 W68 O256 153(3)
O181 W69 O138 86.4(19)
O181 W69 O209 98(3)
O181 W69 O213 89(2)
O196 W69 O138 80(3)
O196 W69 O181 93(3)
O196 W69 O209 96(3)
O196 W69 O213 159(3)
O196 W69 O267 83(3)
O209 W69 O138 174(3)
O213 W69 O138 80(2)
O213 W69 O209 104(3)
O267 W69 O138 73.3(19)
O267 W69 O181 160(2)
O267 W69 O209 102(3)
O267 W69 O213 88(2)
O112 W70 O24 170(2)
O112 W70 O159 102(3)
O112 W70 O227 97(3)
O112 W70 O258 94(2)
O112 W70 O282 97(3)
O159 W70 O24 67(3)
O159 W70 O258 70(3)
O159 W70 O282 158(3)
O227 W70 O24 86(3)
O227 W70 O159 99(4)
O227 W70 O258 166(3)
O227 W70 O282 89(4)
O258 W70 O24 82(2)
O258 W70 O282 98(3)
O282 W70 O24 93(3)
O50 W71 O106 85.2(19)
O50 W71 O115 102(3)
O50 W71 O194 88(2)
O50 W71 O266 91(2)
O50 W71 O321 165(2)
O115 W71 O106 172(2)
O115 W71 O321 92(3)
O194 W71 O106 73(2)
O194 W71 O115 104(3)
O194 W71 O321 92(2)
O266 W71 O106 81(2)
O266 W71 O115 102(2)
O266 W71 O194 154(3)
O266 W71 O321 82(2)
O321 W71 O106 81(2)
O176 W72 O138 82(2)
O176 W72 O257 82(3)
O197 W72 O138 82(3)
O197 W72 O176 163(3)
O197 W72 O257 90(3)
O197 W72 O267 88(3)
O257 W72 O138 87(2)
O267 W72 O138 73(2)
O267 W72 O176 94(2)
O267 W72 O257 161(2)
O327 W72 O138 169(3)
O327 W72 O176 100(3)
O327 W72 O197 97(3)
O327 W72 O257 104(3)
O327 W72 O267 96(3)
O52 W73 O116 90.9(18)
O52 W73 O387 81.3(16)
O116 W73 O387 80.5(18)
O230 W73 O52 90(2)
O230 W73 O116 152(2)
O230 W73 O316 85(2)
O230 W73 O387 72(2)
O305 W73 O52 97(2)
O305 W73 O116 105(2)
O305 W73 O230 103(2)
O305 W73 O316 103(2)
O305 W73 O387 175(2)
O316 W73 O52 159.7(18)
O316 W73 O116 84.5(19)
O316 W73 O387 78.4(18)
O140 W74 O172 173(2)
O140 W74 O201 96(2)
O140 W74 O248 93(3)
O201 W74 O172 81(2)
O248 W74 O172 90(3)
O248 W74 O201 171(3)
O257 W74 O140 102(3)
O257 W74 O172 85(3)
O257 W74 O201 94(3)
O257 W74 O248 83(3)
O371 W74 O140 101(2)
O371 W74 O172 72(2)
O371 W74 O201 82(2)
O371 W74 O248 97(3)
O371 W74 O257 156(3)
O19 W75 O122 173.4(19)
O19 W75 O139 101(2)
O19 W75 O260 96(3)
O19 W75 O270 100(3)
O19 W75 O278 103(2)
O139 W75 O122 85(2)
O139 W75 O260 89(3)
O139 W75 O270 160(3)
O260 W75 O122 81(2)
O270 W75 O122 74(3)
O270 W75 O260 89(3)
O278 W75 O122 80.3(19)
O278 W75 O139 83(2)
O278 W75 O260 160(3)
O278 W75 O270 92(3)
O109 W76 O40 168(2)
O109 W76 O170 103(2)
O109 W76 O197 95(3)
O109 W76 O294 96(2)
O109 W76 O296 108(2)
O170 W76 O40 81.7(16)
O170 W76 O197 161(2)
O170 W76 O294 92.7(18)
O197 W76 O40 80(2)
O294 W76 O40 73.1(16)
O294 W76 O197 86(2)
O296 W76 O40 82.2(17)
O296 W76 O170 89.1(19)
O296 W76 O197 84(2)
O296 W76 O294 154.7(19)
O4 W77 O352 69.3(19)
O36 W77 O4 113(3)
O36 W77 O142 90(3)
O36 W77 O298 100(3)
O36 W77 O352 177(3)
O36 W77 O367 99(3)
O142 W77 O4 156(2)
O142 W77 O298 86(3)
O142 W77 O352 87.7(18)
O298 W77 O4 85(3)
O298 W77 O352 79(2)
O367 W77 O4 90(2)
O367 W77 O142 93(2)
O367 W77 O298 161(2)
O367 W77 O352 82.4(18)
O8 W78 O219 83(2)
O211 W78 O8 166(2)
O211 W78 O219 83(2)
O211 W78 O236 95(3)
O236 W78 O8 99(3)
O236 W78 O219 176(3)
O261 W78 O8 85(3)
O261 W78 O211 92(3)
O261 W78 O219 83(3)
O261 W78 O236 94(4)
O75 W79 O248 94(3)
O75 W79 O296 154(2)
O75 W79 O325 95(3)
O75 W79 O392 75(3)
O248 W79 O296 79(3)
O248 W79 O325 163(3)
O248 W79 O392 91(3)
O296 W79 O392 80(2)
O325 W79 O296 87(2)
O325 W79 O392 77(2)
O355 W79 O75 103(3)
O355 W79 O248 93(3)
O355 W79 O296 103(3)
O355 W79 O325 100(3)
O355 W79 O392 176(3)
O268 W80 O122 84(2)
O270 W80 O122 77(3)
O270 W80 O268 91(3)
O374 W80 O122 85(2)
O374 W80 O268 167(2)
O374 W80 O270 93(3)
O374 W80 O383 86(3)
O374 W80 O389 92(2)
O383 W80 O122 85(2)
O383 W80 O268 86(3)
O383 W80 O270 162(3)
O389 W80 O122 175(2)
O389 W80 O268 100(2)
O389 W80 O270 99(3)
O389 W80 O383 99(3)
O10 W81 O143 79(2)
O86 W81 O10 92(3)
O86 W81 O132 104(2)
O86 W81 O143 171(2)
O86 W81 O160 94(2)
O86 W81 O177 102(2)
O132 W81 O10 161(2)
O132 W81 O143 84.4(19)
O132 W81 O160 88(2)
O132 W81 O177 96(2)
O160 W81 O10 80(2)
O160 W81 O143 85(2)
O160 W81 O177 162(3)
O177 W81 O10 91(3)
O177 W81 O143 78(2)
O29 W82 O28 170(3)
O29 W82 O100 103(2)
O29 W82 O213 102(3)
O29 W82 O398 109(3)
O82 W82 O28 75(3)
O82 W82 O29 109(3)
O82 W82 O100 126(2)
O82 W82 O213 146(2)
O82 W82 O398 63(2)
O100 W82 O28 68(2)
O213 W82 O28 77(3)
O213 W82 O100 56(2)
O213 W82 O398 95(3)
O398 W82 O28 82(3)
O398 W82 O100 141(2)
O6 W83 O69 100(2)
O6 W83 O76 171(2)
O6 W83 O190 100(3)
O6 W83 O253 104(2)
O6 W83 O292 107(3)
O69 W83 O76 83(2)
O69 W83 O190 91(2)
O190 W83 O76 72(2)
O253 W83 O69 89(2)
O253 W83 O76 84.8(17)
O253 W83 O190 156(2)
O292 W83 O69 153(3)
O292 W83 O76 70(2)
O292 W83 O190 80(3)
O292 W83 O253 89(2)
O2 W84 O191 155(3)
O2 W84 O239 69(3)
O2 W84 O251 84(3)
O2 W84 O321 90(3)
O191 W84 O239 86(2)
O191 W84 O251 85(3)
O220 W84 O2 100(4)
O220 W84 O191 104(4)
O220 W84 O239 166(3)
O220 W84 O251 104(4)
O220 W84 O321 105(4)
O251 W84 O239 66(2)
O321 W84 O191 89(3)
O321 W84 O239 85(2)
O321 W84 O251 151(3)
O69 W85 O157 81(2)
O69 W85 O269 163(2)
O69 W85 O390 87(2)
O158 W85 O69 93(2)
O158 W85 O157 76(2)
O158 W85 O269 87(2)
O158 W85 O390 160(2)
O265 W85 O69 93(3)
O265 W85 O157 170(2)
O265 W85 O158 97(2)
O265 W85 O269 104(3)
O265 W85 O390 103(2)
O269 W85 O157 83(2)
O390 W85 O157 85(2)
O390 W85 O269 87(2)
O139 W86 O346 92(2)
O139 W86 O397 84(2)
O175 W86 O139 156(2)
O175 W86 O346 82(2)
O175 W86 O397 72(2)
O189 W86 O139 101(2)
O189 W86 O175 103(3)
O189 W86 O346 96(3)
O189 W86 O397 173(2)
O285 W86 O139 88(2)
O285 W86 O175 91(2)
O285 W86 O189 101(2)
O285 W86 O346 162(2)
O285 W86 O397 83.4(19)
O346 W86 O397 78(2)
O11 W87 O12 100(3)
O11 W87 O79 171(2)
O11 W87 O156 97(3)
O11 W87 O160 100(3)
O11 W87 O311 100(2)
O12 W87 O79 71(2)
O12 W87 O311 96(2)
O156 W87 O12 83(3)
O156 W87 O79 84(2)
O156 W87 O311 162(2)
O160 W87 O12 157(2)
O160 W87 O79 90(2)
O160 W87 O156 83(2)
O160 W87 O311 91(2)
O311 W87 O79 79.5(18)
O56 W88 O28 76(3)
O56 W88 O100 131(2)
O56 W88 O176 143(2)
O56 W88 O201 62(2)
O56 W88 O225 103(3)
O100 W88 O28 68(2)
O176 W88 O28 80(3)
O176 W88 O100 61(2)
O201 W88 O28 90(3)
O201 W88 O100 145(2)
O201 W88 O176 90(3)
O225 W88 O28 171(3)
O225 W88 O100 107(3)
O225 W88 O176 105(3)
O225 W88 O201 98(3)
O30 W89 O215 83(2)
O152 W89 O30 98(2)
O152 W89 O181 96(2)
O152 W89 O215 177(2)
O152 W89 O299 100(3)
O152 W89 O398 99(3)
O181 W89 O30 166.0(19)
O181 W89 O215 83(2)
O181 W89 O398 97(2)
O299 W89 O30 88(3)
O299 W89 O181 91(3)
O299 W89 O215 83(3)
O299 W89 O398 159(3)
O398 W89 O30 79(2)
O398 W89 O215 79(2)
O229 W90 O299 164(3)
O229 W90 O349 90(2)
O229 W90 O360 82.1(17)
O299 W90 O360 82(3)
O349 W90 O299 84(3)
O349 W90 O360 73(2)
O362 W90 O229 100(3)
O362 W90 O299 96(3)
O362 W90 O349 100(3)
O362 W90 O360 173(3)
O362 W90 O377 106(3)
O377 W90 O229 89.2(19)
O377 W90 O299 90(3)
O377 W90 O349 154(2)
O377 W90 O360 81(2)

loop_
_geom_bond_atom_site_label_1
_geom_bond_atom_site_label_2
_geom_bond_distance
C1 C4 1.53(12)
C1 O74 1.22(9)
C1 O347 1.26(9)
C2 C6 1.51(2)
C3 C5 1.48(8)
C3 O85 1.30(7)
C3 O344 1.29(7)
C6 O324 1.29(7)
C6 O359 1.19(8)
K1 Mo4 3.537(15)
K1 Mo7 3.612(16)
K1 Mo8 3.623(17)
K1 O37 3.09(3)
K1 O44 3.06(5)
K1 O63 3.02(6)
K1 O147 2.98(4)
K1 O303 3.09(4)
K1 O318 2.65(4)
K1 O343 2.55(5)
K1 O372 2.97(4)
K1 O380 2.68(6)
Mo1 O87 1.779(19)
Mo1 O129 1.96(2)
Mo1 O218 1.95(6)
Mo1 O247 1.79(2)
Mo1 O274 1.96(2)
Mo1 O284 1.79(2)
Mo2 O89 1.71(4)
Mo2 O90 1.77(5)
Mo2 O118 1.82(6)
Mo2 O144 2.03(6)
Mo2 O188 1.91(2)
Mo2 O368 1.97(6)
Mo3 Mo6 2.579(9)
Mo3 K2 3.637(17)
Mo3 O113 2.05(6)
Mo3 O295 1.953(17)
Mo3 O306 1.90(4)
Mo3 O324 2.33(4)
Mo3 O356 2.05(5)
Mo3 O373 2.02(4)
Mo3 K3 3.560(15)
Mo4 K2 3.657(17)
Mo4 Mo8 2.568(9)
Mo4 O73 1.98(5)
Mo4 O286 2.01(3)
Mo4 O341 2.01(5)
Mo4 O343 2.01(5)
Mo4 O344 2.28(4)
Mo4 O372 1.63(4)
Mo5 Mo7 2.553(9)
Mo5 O37 1.60(2)
Mo5 O178 2.00(5)
Mo5 O233 2.02(7)
Mo5 O318 2.00(4)
Mo5 O347 2.33(3)
Mo5 O366 2.07(4)
Mo5 K3 3.639(17)
Mo6 K2 3.654(17)
Mo6 O58 1.76(4)
Mo6 O59 2.05(5)
Mo6 O306 1.95(4)
Mo6 O359 2.31(5)
Mo6 O373 1.91(3)
Mo6 O375 2.03(5)
Mo6 K3 3.641(17)
K2 Mo8 3.655(17)
K2 O58 3.18(4)
K2 O104 2.90(6)
K2 O286 2.62(4)
K2 O295 3.00(3)
K2 O303 3.09(4)
K2 O353 2.98(6)
K2 O372 3.10(4)
K2 O373 2.63(4)
K2 O379 2.52(2)
Mo7 O74 2.29(4)
Mo7 O127 2.02(6)
Mo7 O147 1.67(4)
Mo7 O163 2.26(7)
Mo7 O178 2.00(5)
Mo7 O318 1.96(4)
Mo7 K3 3.573(16)
Mo8 O54 1.98(6)
Mo8 O85 2.33(5)
Mo8 O286 1.92(3)
Mo8 O303 1.67(4)
Mo8 O304 1.98(5)
Mo8 O343 1.88(5)
O1 P2 1.56(5)
O1 W11 2.40(5)
O1 W58 2.32(4)
O2 W33 1.89(7)
O2 W84 1.81(7)
O3 W9 2.09(7)
O3 W33 1.56(8)
O4 W65 1.65(6)
O4 W77 2.09(6)
O5 W23 1.98(10)
O5 W44 1.98(10)
O6 W83 1.81(6)
O7 W20 1.80(7)
O8 W21 1.85(5)
O8 W78 1.93(5)
O9 W49 1.93(6)
O9 W68 1.92(6)
O10 W59 1.76(7)
O10 W81 2.02(7)
O11 W87 1.63(5)
O12 W20 1.90(6)
O12 W87 1.92(6)
O13 W37 1.77(12)
O14 W68 1.91(2)
O15 P12 1.16(6)
O15 W37 2.41(6)
O16 W35 1.91(5)
O16 W66 1.96(6)
O17 W59 0.83(8)
O18 Ta13 1.98(7)
O18 W34 1.88(7)
O19 W75 1.71(5)
O20 W54 1.80(7)
O21 W3 2.07(8)
O21 W45 1.68(8)
O22 W4 1.59(6)
O23 W42 2.00(5)
O23 W63 1.81(5)
O24 P11 1.63(7)
O24 W63 2.38(7)
O24 W70 2.36(7)
O25 W8 1.86(6)
O25 W53 2.04(6)
O26 W8 1.68(8)
O27 W6 1.86(8)
O28 P10 1.52(7)
O28 W82 2.28(7)
O28 W88 2.36(8)
O29 W82 1.90(6)
O30 W32 2.03(5)
O30 W89 2.03(5)
O31 W18 1.63(7)
O9AA W19 1.61(2)
O32 P12 1.34(9)
O32 W19 2.42(9)
O33 W45 2.02(9)
O33 W52 1.86(9)
O34 W15 1.95(5)
O34 W47 1.85(4)
O35 W21 1.61(8)
O36 W77 1.48(6)
O37 K3 3.07(3)
O38 Ta15 2.05(5)
O38 W16 1.79(6)
O39 W54 2.00(4)
O39 W61 1.99(4)
O40 P6 1.50(4)
O40 W62 2.35(4)
O40 W76 2.42(4)
O41 W11 1.90(4)
O41 W43 1.87(4)
O42 Ta8 1.99(4)
O42 W12 1.79(4)
O43 Ta2 1.90(4)
O43 Ta17 1.90(4)
O44 Ta1 1.86(4)
O44 Ta17 1.93(5)
O45 Ta15 1.99(5)
O45 W67 1.83(5)
O46 Ta4 1.99(4)
O46 W11 1.81(4)
O47 W2 2.11(5)
O47 W52 1.74(4)
O48 P4 1.60(5)
O48 W25 2.41(5)
O48 W55 2.15(5)
O49 W52 1.61(5)
O50 W11 1.95(5)
O50 W71 1.86(5)
O51 O346 1.77(8)
O51 W40 2.03(5)
O51 W54 1.76(5)
O52 W15 1.91(4)
O52 W73 1.93(4)
O53 W40 2.04(5)
O53 W61 1.84(5)
O54 Ta13 1.88(6)
O55 W28 1.83(3)
O55 W29 1.96(3)
O56 O201 1.80(7)
O56 W26 2.24(5)
O56 W88 1.52(5)
O57 W33 1.81(5)
O57 W48 2.03(5)
O58 K3 3.05(5)
O59 Ta15 1.78(5)
O60 W24 1.92(6)
O60 W57 1.96(6)
O61 W20 1.93(5)
O61 W22 1.82(5)
O62 Ta14 1.91(5)
O62 Ta18 2.03(4)
O63 Ta6 2.04(5)
O63 Ta11 1.82(5)
O64 Ta6 1.84(5)
O64 Ta12 2.02(5)
O65 Ta10 1.97(5)
O65 Ta18 1.90(5)
O66 W24 1.91(5)
O66 W46 1.86(5)
O67 W36 1.78(6)
O68 Ta7 2.01(5)
O68 Ta13 1.99(5)
O69 W83 1.93(5)
O69 W85 1.93(5)
O70 W39 1.82(6)
O70 W46 1.92(6)
O71 W16 1.66(5)
O72 Ta1 2.03(5)
O72 W24 1.78(5)
O73 Ta14 1.88(5)
O75 W28 1.94(7)
O75 W79 1.86(7)
O76 P5 1.55(5)
O76 W23 2.35(4)
O76 W38 2.44(5)
O76 W83 2.42(5)
O77 W40 1.82(7)
O77 W64 2.00(7)
O78 Ta5 1.83(5)
O78 W5 2.05(5)
O79 P9 1.54(5)
O79 W20 2.25(5)
O79 W87 2.33(5)
O80 W38 1.88(6)
O80 W46 2.01(6)
O81 W46 1.80(8)
O82 W26 2.14(5)
O82 W82 1.55(5)
O83 W25 1.77(5)
O83 W55 2.12(5)
O84 W26 1.75(5)
O86 W81 1.76(5)
O88 Ta16 1.80(5)
O88 W8 1.98(4)
O91 W5 2.20(6)
O91 W7 1.80(7)
O92 O258 1.76(7)
O92 W1 2.17(5)
O92 W2 1.83(5)
O93 Ta18 2.01(6)
O93 W29 1.85(6)
O94 W2 1.89(5)
O94 W3 2.11(5)
O95 W55 1.90(6)
O95 W60 1.96(6)
O96 W1 1.90(5)
O96 W3 1.88(5)
O97 P1 1.55(5)
O97 Ta7 2.49(5)
O97 Ta13 2.32(5)
O97 Ta15 2.47(5)
O98 W2 2.03(5)
O99 W35 1.68(6)
O100 W82 2.25(5)
O100 W88 2.14(5)
O101 W13 1.97(6)
O101 W47 1.92(7)
O102 W10 1.67(6)
O103 P6 1.55(6)
O103 Ta10 2.47(6)
O103 Ta14 2.40(7)
O103 Ta18 2.38(7)
O104 Ta13 1.99(5)
O104 Ta15 1.99(5)
O105 W31 2.10(4)
O105 W39 1.67(4)
O106 P7 1.46(5)
O106 W48 2.37(4)
O106 W71 2.48(5)
O107 W20 1.90(6)
O107 W35 1.97(6)
O108 W53 1.70(6)
O109 W76 1.67(6)
O110 W1 1.978(19)
O111 W3 2.09(5)
O112 W70 1.65(5)
O113 Ta3 1.83(5)
O114 W10 1.92(6)
O114 W43 1.84(6)
O115 W71 1.98(7)
O116 W64 1.86(5)
O116 W73 1.93(4)
O117 P5 1.62(4)
O117 W30 2.39(5)
O117 W46 2.16(5)
O119 W29 2.05(6)
O119 W32 1.81(6)
O120 W38 2.04(5)
O120 W39 1.78(5)
O121 W51 1.89(8)
O121 W65 1.93(8)
O122 P3 1.54(5)
O122 W75 2.40(5)
O122 W80 2.32(5)
O123 W27 1.85(5)
O123 W28 1.97(5)
O124 W40 1.82(8)
O125 O396 1.73(10)
O125 W19 1.93(7)
O125 W35 2.09(7)
O126 W45 1.87(8)
O127 Ta16 1.80(7)
O128 W25 1.86(4)
O128 W57 1.87(4)
O129 Ta18 1.87(2)
O130 W51 1.80(6)
O131 W41 1.91(6)
O131 W55 1.84(6)
O132 Ta6 1.84(5)
O132 W81 1.95(5)
O133 W23 1.88(7)
O133 W60 1.97(7)
O134 W36 1.87(6)
O134 W56 1.93(5)
O135 P2 1.60(4)
O135 Ta3 2.33(4)
O135 Ta4 2.43(4)
O135 Ta8 2.50(4)
O136 W34 1.73(6)
O137 W12 1.80(5)
O137 W58 1.98(5)
O138 P10 1.67(5)
O138 W69 2.24(5)
O138 W72 2.32(5)
O139 W75 1.85(5)
O139 W86 1.98(6)
O140 W74 1.88(5)
O141 W36 1.98(5)
O141 W43 2.03(5)
O142 W48 1.94(5)
O142 W77 1.88(5)
O143 P9 1.60(5)
O143 W21 2.48(4)
O143 W81 2.21(5)
O144 Ta12 1.90(6)
O145 W32 1.66(7)
O146 W34 1.75(6)
O146 W47 2.05(6)
O147 K3 3.05(4)
O148 W16 1.93(6)
O148 W34 1.97(6)
O149 W23 1.85(4)
O150 W67 1.81(6)
O151 P11 1.43(6)
O151 W4 2.42(5)
O151 W42 2.48(5)
O152 W89 1.86(6)
O153 W48 1.66(4)
O154 W42 1.93(5)
O154 W53 1.89(4)
O155 W50 1.96(5)
O155 W53 1.95(6)
O156 W66 1.91(6)
O156 W87 1.90(6)
O157 P5 1.56(5)
O157 W60 2.34(4)
O157 W85 2.30(5)
O158 W60 2.04(5)
O158 W85 1.83(5)
O159 W63 1.74(9)
O159 W70 1.95(9)
O160 W81 1.99(5)
O160 W87 1.89(5)
O161 W57 1.66(5)
O162 W60 1.85(6)
O163 Ta6 1.63(7)
O164 P1 1.64(6)
O164 W16 2.37(6)
O164 W34 2.17(6)
O165 W4 1.90(5)
O165 W50 1.90(5)
O166 W6 1.87(5)
O166 W8 1.93(5)
O167 W4 2.07(6)
O167 W42 1.74(6)
O168 W21 1.82(6)
O168 W49 2.04(6)
O169 W39 1.79(5)
O169 W44 2.03(5)
O170 Ta10 1.86(5)
O170 W76 1.93(4)
O171 P8 1.94(8)
O171 W5 1.95(8)
O171 W7 2.31(8)
O172 P10 1.40(6)
O172 W27 2.42(7)
O172 W74 2.43(6)
O173 W7 1.73(6)
O174 W24 1.80(5)
O175 W64 1.88(6)
O175 W86 1.91(6)
O176 W72 1.92(6)
O176 W88 1.97(6)
O177 W21 1.95(7)
O177 W81 2.01(6)
O178 K3 2.63(5)
O179 Ta13 1.93(5)
O179 W47 1.91(4)
O180 W41 1.68(4)
O181 W69 1.99(5)
O181 W89 1.88(5)
O182 W28 1.72(8)
O183 W8 1.98(5)
O183 W63 1.83(5)
O184 W16 1.95(5)
O184 W67 1.88(5)
O185 P11 1.41(7)
O185 W2 2.51(7)
O185 W3 2.32(7)
O186 W63 1.81(7)
O187 W13 1.70(6)
O188 Ta5 1.99(2)
O189 W86 1.91(6)
O190 W23 1.92(7)
O190 W83 1.95(6)
O191 W10 2.04(6)
O191 W84 1.86(6)
O192 W17 1.84(5)
O192 W68 2.04(5)
O193 W49 1.79(5)
O194 W48 1.95(6)
O194 W71 1.89(6)
O195 Ta5 1.88(4)
O195 W50 1.91(5)
O196 W62 2.02(7)
O196 W69 1.88(7)
O197 W72 1.70(6)
O197 W76 2.13(6)
O198 W33 1.62(6)
O199 W1 1.89(6)
O199 W42 1.92(6)
O200 Ta3 1.96(6)
O200 W51 1.89(7)
O201 W74 2.03(6)
O201 W88 1.91(6)
O202 Ta3 1.99(4)
O202 W36 1.84(4)
O203 W30 1.89(6)
O203 W57 1.89(6)
O204 Ta1 1.98(5)
O204 W31 1.86(5)
O205 W44 1.83(4)
O205 W60 1.98(5)
O206 Ta9 1.96(5)
O206 W6 1.85(5)
O207 W39 1.76(6)
O208 W59 1.85(5)
O208 W66 1.95(5)
O209 W69 2.02(9)
O210 W1 2.10(7)
O210 W63 1.93(6)
O211 W17 2.09(6)
O211 W78 1.86(6)
O212 W13 1.79(6)
O212 W61 2.05(6)
O213 W69 2.00(6)
O213 W82 1.95(6)
O214 P12 1.45(7)
O214 W35 2.36(7)
O214 W66 2.37(7)
O215 P10 1.45(6)
O215 W32 2.51(6)
O215 W89 2.39(6)
O216 W66 1.78(6)
O217 W38 2.15(11)
O218 Ta2 1.80(6)
O219 P12 1.49(7)
O219 W59 2.44(6)
O219 W78 2.40(6)
O220 W84 1.66(9)
O221 P9 1.57(4)
O221 Ta6 2.31(4)
O221 Ta11 2.41(4)
O221 Ta12 2.41(4)
O222 W35 1.95(5)
O222 W37 1.76(5)
O223 W12 1.65(6)
O224 Ta11 2.07(6)
O224 W49 1.86(6)
O225 W88 1.86(7)
O226 P4 1.57(5)
O226 Ta1 2.32(5)
O226 Ta2 2.43(5)
O226 Ta17 2.48(5)
O227 W6 1.90(9)
O227 W70 1.93(9)
O228 W26 1.82(5)
O228 W27 1.99(5)
O229 Ta14 2.00(4)
O229 W90 1.85(3)
O230 W13 1.89(6)
O230 W73 1.83(5)
O231 W43 1.77(5)
O232 W31 1.70(5)
O233 Ta8 1.91(7)
O234 W14 1.69(5)
O235 W4 1.97(7)
O235 W45 1.75(7)
O236 W78 1.90(7)
O237 W50 1.57(6)
O238 W42 1.86(7)
O239 P7 1.43(6)
O239 W9 2.40(6)
O239 W33 2.46(5)
O239 W84 2.48(6)
O240 W17 2.33(7)
O240 W19 1.54(7)
O241 W18 1.81(9)
O241 W66 2.08(9)
O242 W9 1.95(9)
O243 W29 1.80(10)
O244 W44 1.57(7)
O245 W61 1.83(6)
O246 W65 1.94(7)
O248 W74 1.93(7)
O248 W79 1.87(7)
O249 P11 1.32(7)
O249 W45 2.43(8)
O249 W52 2.50(7)
O250 W59 1.92(9)
O251 W9 1.75(7)
O251 W84 1.93(7)
O252 Ta2 2.05(5)
O252 W57 1.80(5)
O253 W30 1.93(4)
O253 W83 1.90(4)
O254 Ta14 1.88(5)
O254 W62 1.95(5)
O255 P3 1.51(5)
O255 W40 2.42(5)
O255 W54 2.48(4)
O255 W61 2.34(4)
O256 W37 1.73(8)
O256 W68 2.07(8)
O257 W72 1.99(7)
O257 W74 1.86(7)
O258 W2 2.05(7)
O258 W70 2.00(6)
O259 W17 1.78(10)
O260 W54 1.79(8)
O260 W75 2.09(8)
O261 W68 2.01(9)
O261 W78 1.77(9)
O262 W27 1.81(9)
O263 W7 1.97(6)
O263 W52 1.82(6)
O264 W24 1.98(4)
O264 W31 1.91(4)
O265 W85 1.65(6)
O266 W10 1.87(5)
O266 W71 1.89(5)
O267 W69 1.97(5)
O267 W72 1.86(5)
O268 W61 1.87(7)
O268 W80 2.02(6)
O269 W25 1.83(6)
O269 W85 1.98(6)
O270 W75 1.97(8)
O270 W80 1.93(8)
O271 W19 1.85(7)
O271 W37 2.07(7)
O272 W18 1.91(7)
O272 W59 1.90(7)
O273 W5 1.68(8)
O274 Ta4 1.85(4)
O275 W62 1.68(6)
O276 W12 1.94(5)
O276 W51 1.87(5)
O277 Ta4 1.96(5)
O277 W43 1.87(5)
O278 W16 1.94(4)
O278 W75 1.84(5)
O279 W9 1.71(7)
O279 W56 2.10(7)
O280 W23 2.08(7)
O280 W38 2.14(7)
O281 W17 2.43(5)
O281 W18 1.02(5)
O282 W52 1.80(9)
O282 W70 2.21(9)
O283 W11 1.78(5)
O283 W58 1.96(5)
O285 W67 1.94(5)
O285 W86 1.87(5)
O287 Ta8 1.92(5)
O287 W58 1.99(5)
O288 Ta2 2.01(5)
O288 W25 1.80(5)
O289 Ta11 1.90(7)
O289 Ta12 2.05(7)
O290 W10 1.91(5)
O290 W56 1.93(5)
O291 W6 1.92(6)
O291 W7 1.92(6)
O292 W38 1.84(7)
O292 W83 1.88(7)
O293 Ta3 2.06(5)
O293 Ta4 1.96(6)
O294 W62 1.89(4)
O294 W76 2.00(4)
O295 K3 2.93(3)
O296 W76 1.93(5)
O296 W79 1.89(5)
O297 Ta17 2.06(5)
O297 W55 1.75(5)
O298 W33 1.93(7)
O298 W77 1.91(7)
O299 W89 1.84(8)
O299 W90 2.02(8)
O300 K3 2.91(5)
O300 Ta3 1.99(4)
O300 Ta8 1.91(5)
O301 W30 1.69(4)
O302 W5 1.99(5)
O302 W45 1.79(5)
O304 Ta11 1.77(4)
O305 W73 1.75(5)
O306 K3 2.58(4)
O307 Ta5 2.00(4)
O307 Ta9 1.88(4)
O308 Ta5 1.87(5)
O308 Ta16 1.91(5)
O309 W22 1.80(5)
O310 Ta16 2.03(5)
O310 W53 1.75(5)
O311 Ta6 1.86(4)
O311 W87 1.99(4)
O312 Ta7 2.15(4)
O312 W14 1.67(4)
O313 W22 1.81(5)
O313 W49 2.11(6)
O314 W58 1.71(5)
O315 W56 1.87(7)
O316 W40 1.91(4)
O316 W73 1.88(4)
O319 W48 1.86(5)
O319 W58 1.98(6)
O320 W47 1.82(6)
O321 W71 2.00(6)
O321 W84 1.82(6)
O322 W14 1.81(5)
O322 W64 2.01(5)
O323 Ta18 2.11(5)
O323 W28 1.71(5)
O325 Ta10 1.91(5)
O325 W79 1.87(5)
O326 P8 1.55(4)
O326 Ta5 2.40(4)
O326 Ta9 2.44(3)
O326 Ta16 2.46(4)
O327 W72 1.66(7)
O328 Ta12 1.86(5)
O328 W22 2.00(5)
O329 W14 1.80(5)
O329 W15 2.03(5)
O330 W14 1.94(5)
O330 W67 1.88(5)
O331 P5 1.51(5)
O331 W39 2.38(4)
O331 W44 2.38(4)
O332 W41 1.92(6)
O332 W44 1.86(6)
O333 W9 1.93(7)
O333 W65 1.91(7)
O334 W56 2.05(5)
O334 W65 1.72(5)
O335 P2 1.52(4)
O335 W12 2.28(4)
O335 W51 2.38(4)
O336 W30 1.92(5)
O336 W46 1.95(5)
O337 W11 1.70(5)
O338 Ta9 2.05(5)
O338 W7 1.90(5)
O339 W27 1.94(5)
O339 W32 1.85(5)
O340 W3 1.98(6)
O340 W4 1.88(6)
O341 Ta1 1.83(5)
O342 W36 1.92(4)
O342 W51 1.85(4)
O345 W22 1.98(6)
O345 W37 1.89(5)
O346 W54 1.89(6)
O346 W86 2.03(6)
O348 Ta7 1.90(5)
O348 Ta15 1.87(4)
O349 W29 1.85(6)
O349 W90 2.00(6)
O350 P2 1.76(7)
O350 W36 2.34(7)
O350 W43 2.06(7)
O351 K3 2.91(6)
O351 Ta9 2.03(6)
O351 Ta16 1.91(5)
O352 P7 1.66(4)
O352 W65 2.38(4)
O352 W77 2.28(4)
O353 Ta10 1.82(5)
O353 Ta14 1.99(5)
O354 P4 1.73(5)
O354 W24 2.32(5)
O354 W57 2.10(5)
O355 W79 1.64(8)
O356 Ta10 1.81(5)
O357 P8 1.44(4)
O357 W50 2.36(4)
O357 W53 2.39(4)
O358 W5 1.82(4)
O358 W50 1.98(5)
O360 P6 1.47(6)
O360 W29 2.40(6)
O360 W90 2.42(6)
O361 W25 1.76(6)
O362 W90 1.65(7)
O363 Ta4 1.90(4)
O363 Ta8 1.92(4)
O364 W64 1.87(6)
O365 P1 1.51(6)
O365 W14 2.41(5)
O365 W67 2.41(6)
O366 Ta17 1.83(3)
O367 W12 1.94(5)
O367 W77 1.87(5)
O368 Ta7 1.76(6)
O369 P9 1.64(4)
O369 W22 2.41(4)
O369 W49 2.34(4)
O370 W15 1.69(6)
O371 W27 1.90(5)
O371 W74 1.81(6)
O374 W34 1.99(5)
O374 W80 1.77(5)
O375 Ta9 1.76(5)
O376 P1 1.56(5)
O376 W15 2.31(5)
O376 W47 2.43(5)
O377 W62 1.91(5)
O377 W90 1.85(6)
O378 W55 1.76(5)
K3 O381 2.83(8)
O382 P4 1.80(6)
O382 W31 2.25(6)
O382 W41 2.12(5)
O383 W13 1.95(7)
O383 W80 1.86(6)
O384 P7 1.56(4)
O384 W10 2.33(5)
O384 W56 2.40(5)
O385 Ta12 1.74(6)
O385 W20 2.08(6)
O386 Ta17 1.98(4)
O386 W41 1.83(4)
O387 P3 1.41(5)
O387 W13 2.48(5)
O387 W73 2.43(5)
O388 Ta7 1.98(4)
O388 W15 1.91(4)
O389 W80 1.86(5)
O390 W30 1.85(5)
O390 W85 1.95(5)
O391 P8 1.58(5)
O391 W6 2.35(4)
O391 W8 2.24(4)
O392 P6 1.41(7)
O392 W28 2.48(7)
O392 W79 2.39(7)
O393 Ta11 2.00(5)
O393 W21 1.87(5)
O394 Ta1 1.93(5)
O394 Ta2 1.90(5)
O395 W31 1.97(4)
O395 W41 1.92(5)
O396 W18 2.18(8)
O396 W19 1.82(8)
O397 P3 1.49(5)
O397 W64 2.38(5)
O397 W86 2.42(5)
O398 W82 1.98(6)
O398 W89 1.94(6)
O399 W26 1.83(5)
O399 W32 1.99(5)
Ta10 Ta14 3.355(4)

loop_
_platon_squeeze_void_nr
_platon_squeeze_void_average_x
_platon_squeeze_void_average_y
_platon_squeeze_void_average_z
_platon_squeeze_void_volume
_platon_squeeze_void_count_electrons
_platon_squeeze_void_content
1 -0.008 0.027 0.031 17825 10713 ' '
2 0.035 0.845 0.832 28 15 ' '
3 0.074 0.369 0.173 35 7 ' '
4 0.112 0.693 0.824 13 8 ' '
5 0.152 0.183 0.278 10 4 ' '
6 0.348 0.683 0.222 10 4 ' '
7 0.388 0.193 0.676 13 7 ' '
8 0.426 0.869 0.327 36 7 ' '
9 0.465 0.345 0.668 28 14 ' '
10 0.535 0.655 0.332 28 15 ' '
11 0.574 0.131 0.673 35 7 ' '
12 0.612 0.807 0.324 12 7 ' '
13 0.652 0.317 0.778 10 4 ' '
14 0.848 0.817 0.722 10 4 ' '
15 0.888 0.307 0.176 13 7 ' '
16 0.926 0.631 0.827 36 7 ' '
17 0.965 0.155 0.168 28 14 ' '
